data_4120217
loop_
_publ_author_name
'Masashi Maruyama'
'Kenta Imoto'
'Matthias K\"onig'
'Dirk M. Guldi'
'Shin-ichi Ohkoshi'
'Eiichi Nakamura'
'Yutaka Matsuo'

_publ_section_title
;
 Selective Synthesis of Co8S15 Cluster in Bowl-Shaped Template of the
 Pentaaryl[60]fullerene Ligand
;
_journal_name_full 'Journal of the American Chemical Society'
_journal_page_first 10914
_journal_page_last 10917
_journal_paper_doi 10.1021/ja405045t
_journal_volume 135
_journal_year 2013
_chemical_formula_sum 'C246 H148 Co8 S15'
_chemical_formula_weight 4055.98
_space_group_IT_number 14
_symmetry_space_group_name_Hall '-P 2yn'
_symmetry_space_group_name_H-M 'P 1 21/n 1'
_atom_sites_solution_hydrogens geom
_atom_sites_solution_primary direct
_atom_sites_solution_secondary difmap
_audit_creation_method SHELXL-97
_cell_angle_alpha 90.00
_cell_angle_beta 98.9220(7)
_cell_angle_gamma 90.00
_cell_formula_units_Z 4
_cell_length_a 19.5786(4)
_cell_length_b 32.8041(6)
_cell_length_c 31.8927(6)
_cell_measurement_temperature 223(2)
_cell_volume 20235.5(7)
_computing_structure_refinement 'SHELXL-97 (Sheldrick, 1997)'
_computing_structure_solution 'SHELXS-97 (Sheldrick, 1990)'
_diffrn_ambient_temperature 223(2)
_diffrn_measured_fraction_theta_full 0.998
_diffrn_measured_fraction_theta_max 0.998
_diffrn_radiation_monochromator graphite
_diffrn_radiation_source 'fine-focus sealed tube'
_diffrn_radiation_type CuK\a
_diffrn_radiation_wavelength 1.54187
_diffrn_reflns_av_R_equivalents 0.1651
_diffrn_reflns_av_sigmaI/netI 0.2603
_diffrn_reflns_limit_h_max 22
_diffrn_reflns_limit_h_min -23
_diffrn_reflns_limit_k_max 38
_diffrn_reflns_limit_k_min -39
_diffrn_reflns_limit_l_max 38
_diffrn_reflns_limit_l_min -38
_diffrn_reflns_number 225535
_diffrn_reflns_theta_full 67.00
_diffrn_reflns_theta_max 67.00
_diffrn_reflns_theta_min 3.04
_exptl_absorpt_coefficient_mu 6.878
_exptl_absorpt_correction_T_max 0.5463
_exptl_absorpt_correction_T_min 0.5463
_exptl_absorpt_correction_type empirical
_exptl_crystal_colour black
_exptl_crystal_density_diffrn 1.331
_exptl_crystal_F_000 8320
_exptl_crystal_size_max 0.20
_exptl_crystal_size_mid 0.05
_exptl_crystal_size_min 0.05
_refine_diff_density_max 1.489
_refine_diff_density_min -0.633
_refine_diff_density_rms 0.144
_refine_ls_extinction_coef 0.00042(2)
_refine_ls_extinction_expression Fc^*^=kFc[1+0.001xFc^2^\l^3^/sin(2\q)]^-1/4^
_refine_ls_extinction_method SHELXL
_refine_ls_goodness_of_fit_ref 1.097
_refine_ls_hydrogen_treatment constr
_refine_ls_matrix_type full
_refine_ls_number_parameters 2359
_refine_ls_number_reflns 35983
_refine_ls_number_restraints 1157
_refine_ls_restrained_S_all 1.083
_refine_ls_R_factor_all 0.2776
_refine_ls_R_factor_gt 0.1147
_refine_ls_shift/su_max 0.025
_refine_ls_shift/su_mean 0.001
_refine_ls_structure_factor_coef Fsqd
_refine_ls_weighting_details 'calc w=1/[\s^2^(Fo^2^)+(0.1000P)^2^+0.0000P] where P=(Fo^2^+2Fc^2^)/3'
_refine_ls_weighting_scheme calc
_refine_ls_wR_factor_gt 0.2168
_refine_ls_wR_factor_ref 0.2918
_reflns_number_gt 11588
_reflns_number_total 35983
_reflns_threshold_expression >2sigma(I)
_cod_data_source_file ja405045t_si_002.cif
_cod_data_source_block compound2
_cod_original_sg_symbol_H-M 'P 21/n'
_cod_database_code 4120217

loop_
_symmetry_equiv_pos_as_xyz
'x, y, z'
'-x+1/2, y+1/2, -z+1/2'
'-x, -y, -z'
'x-1/2, -y-1/2, z-1/2'

loop_
_atom_site_label
_atom_site_type_symbol
_atom_site_fract_x
_atom_site_fract_y
_atom_site_fract_z
_atom_site_U_iso_or_equiv
_atom_site_adp_type
_atom_site_occupancy
_atom_site_symmetry_multiplicity
_atom_site_calc_flag
_atom_site_refinement_flags
_atom_site_disorder_assembly
_atom_site_disorder_group
C1 C 0.1401(4) 0.3627(3) 0.5240(2) 0.061(2) Uani 1 1 d U A .
C2 C 0.1809(4) 0.3350(3) 0.5045(3) 0.057(2) Uani 1 1 d U A .
C3 C 0.1383(4) 0.3055(3) 0.4811(3) 0.060(2) Uani 1 1 d U A .
C4 C 0.0679(4) 0.3147(3) 0.4858(3) 0.062(2) Uani 1 1 d U A .
C5 C 0.0703(4) 0.3505(3) 0.5115(3) 0.060(2) Uani 1 1 d U A .
C6 C 0.0088(4) 0.3786(3) 0.5124(3) 0.062(2) Uani 1 1 d U . .
C7 C 0.0359(5) 0.4230(3) 0.5084(3) 0.062(2) Uani 1 1 d U . .
C8 C 0.1027(5) 0.4343(3) 0.5186(3) 0.059(2) Uani 1 1 d U A .
C9 C 0.1613(4) 0.4054(3) 0.5379(3) 0.063(2) Uani 1 1 d U . .
C10 C 0.2185(4) 0.4186(3) 0.5117(3) 0.061(2) Uani 1 1 d U . .
C11 C 0.2581(4) 0.3911(3) 0.4937(3) 0.062(2) Uani 1 1 d U A .
C12 C 0.2553(4) 0.3444(3) 0.4964(2) 0.056(2) Uani 1 1 d U . .
C13 C 0.2563(4) 0.3333(3) 0.4491(3) 0.063(2) Uani 1 1 d U . .
C14 C 0.2138(4) 0.3059(3) 0.4269(3) 0.064(2) Uani 1 1 d U A .
C15 C 0.1569(4) 0.2817(3) 0.4444(3) 0.063(2) Uani 1 1 d U . .
C16 C 0.0969(5) 0.2863(2) 0.4071(3) 0.060(2) Uani 1 1 d U A 1
C17 C 0.0312(5) 0.2960(2) 0.4118(3) 0.061(2) Uani 1 1 d U . .
C18 C 0.0050(4) 0.3018(3) 0.4547(3) 0.063(2) Uani 1 1 d U A .
C19 C -0.0404(4) 0.3412(3) 0.4439(3) 0.061(2) Uani 1 1 d U . .
C20 C -0.0378(4) 0.3747(3) 0.4691(3) 0.061(2) Uani 1 1 d U A .
C21 C -0.0508(4) 0.4146(3) 0.4504(3) 0.062(2) Uani 1 1 d U . .
C22 C -0.0061(4) 0.4433(3) 0.4746(3) 0.062(2) Uani 1 1 d U A .
C23 C 0.0186(4) 0.4766(3) 0.4532(3) 0.061(2) Uani 1 1 d U . .
C24 C 0.0887(5) 0.4884(2) 0.4647(3) 0.060(2) Uani 1 1 d U A .
C25 C 0.1304(4) 0.4667(3) 0.4969(3) 0.062(2) Uani 1 1 d U . .
C26 C 0.2013(4) 0.4573(3) 0.4926(3) 0.060(2) Uani 1 1 d U A .
C27 C 0.2274(4) 0.4690(3) 0.4557(3) 0.063(2) Uani 1 1 d U . .
C28 C 0.2687(4) 0.4406(3) 0.4359(3) 0.066(2) Uani 1 1 d U A .
C29 C 0.2836(4) 0.4029(3) 0.4548(3) 0.060(2) Uani 1 1 d U . .
C30 C 0.2797(4) 0.3677(3) 0.4269(3) 0.067(2) Uani 1 1 d U A .
C31 C 0.2652(4) 0.3717(3) 0.3836(3) 0.066(2) Uani 1 1 d U . .
C32 C 0.2206(5) 0.3429(3) 0.3603(3) 0.074(3) Uani 1 1 d U A .
C33 C 0.1939(5) 0.3115(3) 0.3817(3) 0.065(2) Uani 1 1 d U . .
C34 C 0.1229(5) 0.2989(3) 0.3696(3) 0.066(2) Uani 1 1 d U A .
C35 C 0.0814(5) 0.3193(3) 0.3373(3) 0.066(2) Uani 1 1 d U . .
C36 C 0.0119(5) 0.3287(3) 0.3415(3) 0.064(2) Uani 1 1 d U A .
C37 C -0.0126(4) 0.3180(3) 0.3787(3) 0.061(2) Uani 1 1 d U A .
C38 C -0.0554(4) 0.3459(3) 0.3982(3) 0.064(2) Uani 1 1 d U A .
C39 C -0.0718(4) 0.3840(3) 0.3803(3) 0.064(2) Uani 1 1 d U . .
C40 C -0.0697(4) 0.4181(3) 0.4072(3) 0.064(2) Uani 1 1 d U A .
C41 C -0.0430(4) 0.4528(3) 0.3853(3) 0.064(2) Uani 1 1 d U . .
C42 C 0.0007(4) 0.4814(3) 0.4076(3) 0.061(2) Uani 1 1 d U A .
C43 C 0.0599(4) 0.4960(2) 0.3911(3) 0.059(2) Uani 1 1 d U . .
C44 C 0.1158(5) 0.5005(2) 0.4267(3) 0.062(2) Uani 1 1 d U A .
C45 C 0.1831(5) 0.4908(2) 0.4227(3) 0.064(2) Uani 1 1 d U A .
C46 C 0.1984(5) 0.4761(3) 0.3822(3) 0.066(2) Uani 1 1 d U . .
C47 C 0.2521(4) 0.4455(3) 0.3907(3) 0.063(2) Uani 1 1 d U A .
C48 C 0.2497(4) 0.4112(3) 0.3652(3) 0.064(2) Uani 1 1 d U A .
C49 C 0.1944(5) 0.4062(3) 0.3296(3) 0.066(2) Uani 1 1 d U . .
C50 C 0.1771(5) 0.3635(3) 0.3268(3) 0.067(2) Uani 1 1 d U A .
C51 C 0.1085(5) 0.3523(3) 0.3151(3) 0.065(2) Uani 1 1 d U A .
C52 C 0.0549(5) 0.3828(3) 0.3063(2) 0.065(2) Uani 1 1 d U . .
C53 C -0.0053(5) 0.3686(3) 0.3224(3) 0.066(2) Uani 1 1 d U A .
C54 C -0.0453(4) 0.3954(3) 0.3411(3) 0.063(2) Uani 1 1 d U A .
C55 C -0.0291(4) 0.4379(3) 0.3447(3) 0.064(2) Uani 1 1 d U A .
C56 C 0.0305(5) 0.4521(3) 0.3289(3) 0.064(2) Uani 1 1 d U . .
C57 C 0.0740(4) 0.4816(3) 0.3527(3) 0.061(2) Uani 1 1 d U A .
C58 C 0.1455(5) 0.4721(3) 0.3478(3) 0.066(2) Uani 1 1 d U A .
C59 C 0.1440(5) 0.4361(3) 0.3209(3) 0.065(2) Uani 1 1 d U A .
C60 C 0.0723(5) 0.4232(3) 0.3088(3) 0.064(2) Uani 1 1 d U A .
C61 C 0.1863(4) 0.4125(3) 0.5858(3) 0.058(2) Uani 1 1 d U . .
C62 C 0.2312(5) 0.3865(3) 0.6088(3) 0.080(3) Uani 1 1 d U . .
H62 H 0.2439 0.3630 0.5956 0.096 Uiso 1 1 calc R . .
C63 C 0.2591(5) 0.3929(3) 0.6510(3) 0.090(3) Uani 1 1 d U . .
H63 H 0.2898 0.3742 0.6653 0.108 Uiso 1 1 calc R . .
C64 C 0.2406(5) 0.4280(3) 0.6717(3) 0.083(3) Uani 1 1 d U B .
C65 C 0.1950(5) 0.4541(3) 0.6486(3) 0.081(3) Uani 1 1 d U . .
H65 H 0.1814 0.4773 0.6619 0.098 Uiso 1 1 calc R . .
C66 C 0.1678(4) 0.4474(3) 0.6057(3) 0.075(3) Uani 1 1 d U . .
H66 H 0.1378 0.4662 0.5909 0.090 Uiso 1 1 calc R . .
C67 C 0.2710(6) 0.4357(3) 0.7190(3) 0.102(3) Uani 1 1 d U . .
C68 C 0.2729(6) 0.3993(3) 0.7450(3) 0.125(4) Uani 1 1 d U B .
H68 H 0.2923 0.4058 0.7737 0.187 Uiso 1 1 calc R . .
H68A H 0.3010 0.3790 0.7343 0.187 Uiso 1 1 calc R . .
H68B H 0.2269 0.3890 0.7442 0.187 Uiso 1 1 calc R . .
C69 C 0.3547(8) 0.4424(5) 0.7176(4) 0.130(6) Uani 0.70 1 d PU B 1
H69 H 0.3732 0.4186 0.7061 0.195 Uiso 1 1 calc R B 1
H69A H 0.3785 0.4471 0.7459 0.195 Uiso 1 1 calc R B 1
H69B H 0.3608 0.4655 0.7001 0.195 Uiso 1 1 calc R B 1
C70 C 0.2479(12) 0.4725(5) 0.7362(4) 0.131(7) Uani 0.70 1 d PU B 1
H70 H 0.2466 0.4939 0.7155 0.197 Uiso 1 1 calc R B 1
H70A H 0.2792 0.4798 0.7613 0.197 Uiso 1 1 calc R B 1
H70B H 0.2025 0.4684 0.7432 0.197 Uiso 1 1 calc R B 1
C71 C 0.303(3) 0.4750(16) 0.7248(15) 0.119(17) Uiso 0.30 1 d PU B 2
C72 C 0.183(3) 0.4443(16) 0.7416(15) 0.172(19) Uiso 0.30 1 d PU B 2
C73 C 0.3165(5) 0.3262(3) 0.5253(3) 0.069(3) Uani 1 1 d U . .
C74 C 0.3344(5) 0.2858(3) 0.5195(3) 0.087(3) Uani 1 1 d U . .
H74 H 0.3089 0.2706 0.4978 0.104 Uiso 1 1 calc R . .
C75 C 0.3899(6) 0.2675(4) 0.5456(4) 0.107(4) Uani 1 1 d U . .
H75 H 0.4018 0.2407 0.5409 0.128 Uiso 1 1 calc R . .
C76 C 0.4274(6) 0.2897(4) 0.5786(4) 0.105(4) Uani 1 1 d DU C .
C77 C 0.4098(5) 0.3298(4) 0.5830(3) 0.107(4) Uani 1 1 d U . .
H77 H 0.4351 0.3453 0.6043 0.129 Uiso 1 1 calc R . .
C78 C 0.3547(5) 0.3480(3) 0.5562(3) 0.091(3) Uani 1 1 d U . .
H78 H 0.3445 0.3753 0.5598 0.109 Uiso 1 1 calc R . .
C79 C 0.4851(7) 0.2674(5) 0.6104(4) 0.135(5) Uani 1 1 d U . .
C80 C 0.4516(8) 0.2399(7) 0.6388(6) 0.248(13) Uani 0.80 1 d PDU C 1
H80 H 0.4264 0.2188 0.6222 0.372 Uiso 1 1 calc R C 1
H80A H 0.4204 0.2554 0.6529 0.372 Uiso 1 1 calc R C 1
H80B H 0.4865 0.2278 0.6595 0.372 Uiso 1 1 calc R C 1
C81 C 0.5348(7) 0.2489(7) 0.5881(5) 0.190(10) Uani 0.80 1 d PDU C 1
H81 H 0.5123 0.2294 0.5682 0.285 Uiso 1 1 calc R C 1
H81A H 0.5694 0.2354 0.6080 0.285 Uiso 1 1 calc R C 1
H81B H 0.5563 0.2695 0.5732 0.285 Uiso 1 1 calc R C 1
C82 C 0.5132(12) 0.2950(6) 0.6467(8) 0.179(10) Uiso 0.60 1 d PDU C 1
H82 H 0.5484 0.2809 0.6655 0.268 Uiso 1 1 calc R C 1
H82A H 0.4765 0.3027 0.6618 0.268 Uiso 1 1 calc R C 1
H82B H 0.5327 0.3189 0.6358 0.268 Uiso 1 1 calc R C 1
C83 C 0.483(4) 0.2229(13) 0.603(2) 0.35(4) Uiso 0.40 1 d PDU C 2
C84 C 0.551(2) 0.3035(11) 0.6202(12) 0.164(14) Uiso 0.40 1 d PU C 2
C85 C 0.1773(5) 0.2358(3) 0.4525(3) 0.079(3) Uani 1 1 d U A .
C86 C 0.2045(5) 0.2200(3) 0.4906(3) 0.087(3) Uani 1 1 d U . .
H86 H 0.2084 0.2372 0.5140 0.105 Uiso 1 1 calc R A .
C87 C 0.2271(6) 0.1797(4) 0.4972(4) 0.124(4) Uani 1 1 d U A .
H87 H 0.2438 0.1702 0.5243 0.149 Uiso 1 1 calc R . .
C88 C 0.2242(8) 0.1551(4) 0.4631(5) 0.144(5) Uani 1 1 d U . .
C89 C 0.1977(7) 0.1691(4) 0.4238(4) 0.156(6) Uani 1 1 d U A .
H89 H 0.1960 0.1520 0.4004 0.187 Uiso 1 1 calc R . .
C90 C 0.1731(6) 0.2092(4) 0.4183(4) 0.123(4) Uani 1 1 d U . .
H90 H 0.1537 0.2181 0.3914 0.148 Uiso 1 1 calc R A .
C91 C 0.2523(10) 0.1068(6) 0.4672(6) 0.213(7) Uiso 1 1 d DU A 1
C92 C 0.2868(10) 0.1010(5) 0.5141(5) 0.190(8) Uiso 0.80 1 d PDU A 1
H92 H 0.2516 0.0984 0.5318 0.285 Uiso 1 1 calc R A 1
H92A H 0.3152 0.1242 0.5230 0.285 Uiso 1 1 calc R A 1
H92B H 0.3148 0.0769 0.5164 0.285 Uiso 1 1 calc R A 1
C93 C 0.1856(11) 0.0829(6) 0.4535(7) 0.263(11) Uiso 0.80 1 d PDU A 1
H93 H 0.1548 0.0870 0.4738 0.394 Uiso 1 1 calc R A 1
H93A H 0.1961 0.0545 0.4519 0.394 Uiso 1 1 calc R A 1
H93B H 0.1639 0.0924 0.4262 0.394 Uiso 1 1 calc R A 1
C94 C 0.3049(14) 0.1049(9) 0.4369(9) 0.330(16) Uiso 0.80 1 d PDU A 1
H94 H 0.2832 0.1126 0.4089 0.495 Uiso 1 1 calc R A 1
H94A H 0.3224 0.0776 0.4362 0.495 Uiso 1 1 calc R A 1
H94B H 0.3423 0.1232 0.4464 0.495 Uiso 1 1 calc R A 1
C95 C 0.231(2) 0.0827(11) 0.4287(11) 0.053(11) Uiso 0.20 1 d P D 2
C96 C -0.0372(5) 0.2634(3) 0.4627(3) 0.073(3) Uani 1 1 d U . .
C97 C -0.1047(5) 0.2654(3) 0.4686(3) 0.082(3) Uani 1 1 d U A .
H97 H -0.1254 0.2907 0.4706 0.099 Uiso 1 1 calc R . .
C98 C -0.1425(6) 0.2303(4) 0.4715(3) 0.102(4) Uani 1 1 d U . .
H98 H -0.1880 0.2326 0.4763 0.123 Uiso 1 1 calc R A .
C99 C -0.1156(7) 0.1924(4) 0.4676(4) 0.109(4) Uani 1 1 d U A .
C100 C -0.0476(6) 0.1906(3) 0.4629(3) 0.101(3) Uani 1 1 d U . .
H100 H -0.0275 0.1650 0.4614 0.121 Uiso 1 1 calc R A .
C101 C -0.0064(5) 0.2250(3) 0.4602(3) 0.084(3) Uani 1 1 d U A .
H101 H 0.0398 0.2226 0.4569 0.101 Uiso 1 1 calc R . .
C102 C -0.1584(8) 0.1520(4) 0.4675(5) 0.138(5) Uani 1 1 d U . .
C103 C -0.1271(11) 0.1256(6) 0.5044(7) 0.167(9) Uani 0.70 1 d PU A 1
H103 H -0.1307 0.1393 0.5306 0.251 Uiso 1 1 calc R A 1
H104 H -0.0792 0.1206 0.5027 0.251 Uiso 1 1 calc R A 1
H105 H -0.1513 0.1001 0.5035 0.251 Uiso 1 1 calc R A 1
C104 C -0.2348(9) 0.1614(5) 0.4690(8) 0.170(8) Uani 0.70 1 d PU A 1
H106 H -0.2388 0.1749 0.4952 0.256 Uiso 1 1 calc R A 1
H107 H -0.2607 0.1365 0.4671 0.256 Uiso 1 1 calc R A 1
H108 H -0.2525 0.1788 0.4456 0.256 Uiso 1 1 calc R A 1
C105 C -0.1578(13) 0.1306(6) 0.4244(6) 0.185(9) Uani 0.70 1 d PU A 1
H109 H -0.1747 0.1491 0.4018 0.278 Uiso 1 1 calc R A 1
H110 H -0.1870 0.1070 0.4227 0.278 Uiso 1 1 calc R A 1
H111 H -0.1115 0.1226 0.4220 0.278 Uiso 1 1 calc R A 1
C106 C -0.101(3) 0.1132(18) 0.465(2) 0.19(2) Uiso 0.30 1 d PU A 2
C107 C -0.178(4) 0.1505(18) 0.517(2) 0.20(3) Uiso 0.30 1 d PU A 2
C108 C -0.224(3) 0.152(2) 0.431(2) 0.19(3) Uiso 0.30 1 d PU A 2
C109 C -0.0330(5) 0.3755(3) 0.5496(3) 0.066(2) Uani 1 1 d U . .
C110 C -0.0213(5) 0.4024(3) 0.5834(3) 0.082(3) Uani 1 1 d U . .
H112 H 0.0143 0.4214 0.5850 0.098 Uiso 1 1 calc R . .
C111 C -0.0640(6) 0.4009(3) 0.6158(3) 0.100(3) Uani 1 1 d U . .
H113 H -0.0545 0.4186 0.6388 0.120 Uiso 1 1 calc R . .
C112 C -0.1176(5) 0.3748(3) 0.6144(3) 0.083(3) Uani 1 1 d U . .
C113 C -0.1257(5) 0.3461(3) 0.5815(3) 0.088(3) Uani 1 1 d U . .
H114 H -0.1597 0.3262 0.5809 0.106 Uiso 1 1 calc R . .
C114 C -0.0846(4) 0.3464(3) 0.5498(3) 0.077(3) Uani 1 1 d U . .
H115 H -0.0917 0.3270 0.5284 0.092 Uiso 1 1 calc R . .
C115 C -0.1674(6) 0.3775(3) 0.6464(3) 0.093(3) Uani 1 1 d U . .
C116 C -0.1283(5) 0.3731(3) 0.6905(3) 0.123(4) Uani 1 1 d U . .
H116 H -0.1600 0.3747 0.7106 0.185 Uiso 1 1 calc R . .
H117 H -0.0949 0.3947 0.6959 0.185 Uiso 1 1 calc R . .
H118 H -0.1051 0.3473 0.6932 0.185 Uiso 1 1 calc R . .
C117 C -0.2030(5) 0.4191(3) 0.6402(3) 0.133(4) Uani 1 1 d U . .
H119 H -0.2271 0.4211 0.6117 0.199 Uiso 1 1 calc R . .
H120 H -0.1690 0.4403 0.6452 0.199 Uiso 1 1 calc R . .
H121 H -0.2353 0.4218 0.6598 0.199 Uiso 1 1 calc R . .
C118 C -0.2247(5) 0.3436(3) 0.6377(3) 0.117(4) Uani 1 1 d U . .
H122 H -0.2497 0.3469 0.6096 0.175 Uiso 1 1 calc R . .
H123 H -0.2560 0.3461 0.6580 0.175 Uiso 1 1 calc R . .
H124 H -0.2034 0.3172 0.6403 0.175 Uiso 1 1 calc R . .
C119 C 0.0681(4) 0.1271(3) 0.8120(2) 0.062(2) Uani 1 1 d U . .
C120 C 0.1414(4) 0.1318(3) 0.8202(3) 0.061(2) Uani 1 1 d U . .
C121 C 0.1584(5) 0.1696(3) 0.8417(3) 0.062(2) Uani 1 1 d U . .
C122 C 0.0938(5) 0.1862(3) 0.8466(3) 0.063(2) Uani 1 1 d U . .
C123 C 0.0396(4) 0.1613(3) 0.8287(3) 0.063(2) Uani 1 1 d U . .
C124 C -0.0333(4) 0.1632(3) 0.8409(3) 0.070(2) Uani 1 1 d U . .
C125 C -0.0508(4) 0.1179(3) 0.8498(3) 0.069(2) Uani 1 1 d U . .
C126 C -0.0233(4) 0.0855(3) 0.8338(3) 0.069(2) Uani 1 1 d U . .
C127 C 0.0315(4) 0.0862(3) 0.8037(3) 0.069(2) Uani 1 1 d U . .
C128 C 0.0822(4) 0.0527(3) 0.8243(3) 0.064(2) Uani 1 1 d U . .
C129 C 0.1518(4) 0.0570(3) 0.8319(3) 0.061(2) Uani 1 1 d U . .
C130 C 0.1921(4) 0.0957(3) 0.8213(3) 0.065(2) Uani 1 1 d U . .
C131 C 0.2435(4) 0.0999(3) 0.8622(3) 0.063(2) Uani 1 1 d U . .
C132 C 0.2582(4) 0.1354(3) 0.8831(3) 0.059(2) Uani 1 1 d U . .
C133 C 0.2272(4) 0.1779(3) 0.8688(3) 0.065(2) Uani 1 1 d U . .
C134 C 0.2096(5) 0.1942(3) 0.9113(3) 0.064(2) Uani 1 1 d U . .
C135 C 0.1490(5) 0.2118(2) 0.9165(3) 0.064(2) Uani 1 1 d U . .
C136 C 0.0876(4) 0.2185(3) 0.8807(3) 0.063(2) Uani 1 1 d U . .
C137 C 0.0280(5) 0.2045(3) 0.9036(3) 0.072(3) Uani 1 1 d U . .
C138 C -0.0244(5) 0.1798(3) 0.8866(3) 0.069(2) Uani 1 1 d U . .
C139 C -0.0564(4) 0.1528(3) 0.9132(3) 0.072(3) Uani 1 1 d U . .
C140 C -0.0723(4) 0.1150(3) 0.8906(3) 0.072(3) Uani 1 1 d U . .
C141 C -0.0689(4) 0.0793(3) 0.9133(3) 0.075(3) Uani 1 1 d U . .
C142 C -0.0398(4) 0.0439(3) 0.8962(3) 0.075(3) Uani 1 1 d U . .
C143 C -0.0155(4) 0.0468(3) 0.8580(3) 0.071(3) Uani 1 1 d U . .
C144 C 0.0478(4) 0.0279(3) 0.8521(3) 0.065(2) Uani 1 1 d U . .
C145 C 0.0859(5) 0.0055(2) 0.8844(3) 0.070(2) Uani 1 1 d U . .
C146 C 0.1594(4) 0.0102(3) 0.8922(3) 0.066(2) Uani 1 1 d U . .
C147 C 0.1917(4) 0.0360(3) 0.8670(3) 0.066(2) Uani 1 1 d U . .
C148 C 0.2471(4) 0.0614(3) 0.8858(3) 0.064(2) Uani 1 1 d U . .
C149 C 0.2691(4) 0.0621(3) 0.9290(3) 0.064(2) Uani 1 1 d U . .
C150 C 0.2849(4) 0.0992(3) 0.9515(3) 0.066(2) Uani 1 1 d U . .
C151 C 0.2784(4) 0.1350(3) 0.9282(3) 0.066(2) Uani 1 1 d U . .
C152 C 0.2490(4) 0.1710(3) 0.9455(3) 0.069(2) Uani 1 1 d U . .
C153 C 0.2281(5) 0.1694(3) 0.9853(3) 0.070(2) Uani 1 1 d U . .
C154 C 0.1635(5) 0.1880(3) 0.9907(3) 0.073(3) Uani 1 1 d U . .
C155 C 0.1244(5) 0.2078(3) 0.9567(3) 0.070(2) Uani 1 1 d U . .
C156 C 0.0511(4) 0.2037(3) 0.9487(3) 0.066(2) Uani 1 1 d U . .
C157 C 0.0184(5) 0.1794(3) 0.9752(3) 0.078(3) Uani 1 1 d U . .
C158 C -0.0372(4) 0.1540(3) 0.9574(3) 0.071(2) Uani 1 1 d U . .
C159 C -0.0323(5) 0.1155(4) 0.9802(3) 0.076(3) Uani 1 1 d U . .
C160 C -0.0482(5) 0.0794(4) 0.9591(3) 0.077(3) Uani 1 1 d U . .
C161 C -0.0040(5) 0.0432(3) 0.9699(3) 0.073(3) Uani 1 1 d U . .
C162 C -0.0001(5) 0.0208(3) 0.9310(3) 0.073(3) Uani 1 1 d U . .
C163 C 0.0616(5) 0.0027(3) 0.9258(3) 0.073(3) Uani 1 1 d U . .
C164 C 0.1224(5) 0.0059(3) 0.9596(3) 0.069(2) Uani 1 1 d U . .
C165 C 0.1833(5) 0.0100(3) 0.9392(3) 0.071(2) Uani 1 1 d U . .
C166 C 0.2352(5) 0.0355(3) 0.9565(3) 0.067(2) Uani 1 1 d U . .
C167 C 0.2313(4) 0.0575(3) 0.9954(3) 0.070(2) Uani 1 1 d U . .
C168 C 0.2616(4) 0.0973(3) 0.9925(3) 0.070(2) Uani 1 1 d U . .
C169 C 0.2340(4) 0.1311(3) 1.0088(3) 0.070(3) Uani 1 1 d U . .
C170 C 0.1728(5) 0.1266(3) 1.0288(3) 0.075(3) Uani 1 1 d U . .
C171 C 0.1295(5) 0.1619(3) 1.0176(3) 0.072(3) Uani 1 1 d U . .
C172 C 0.0585(5) 0.1579(3) 1.0108(3) 0.073(3) Uani 1 1 d U . .
C173 C 0.0272(5) 0.1180(3) 1.0137(3) 0.077(3) Uani 1 1 d U . .
C174 C 0.0678(5) 0.0841(3) 1.0244(3) 0.073(3) Uani 1 1 d U . .
C175 C 0.0527(5) 0.0461(3) 1.0021(3) 0.075(3) Uani 1 1 d U . .
C176 C 0.1171(5) 0.0267(3) 0.9963(3) 0.071(2) Uani 1 1 d U . .
C177 C 0.1728(5) 0.0534(3) 1.0152(3) 0.074(3) Uani 1 1 d U . .
C178 C 0.1429(5) 0.0891(3) 1.0320(3) 0.075(3) Uani 1 1 d U . .
C179 C -0.0023(5) 0.0755(3) 0.7580(3) 0.070(3) Uani 1 1 d U . .
C180 C 0.0194(5) 0.0440(3) 0.7353(3) 0.098(3) Uani 1 1 d U . .
H180 H 0.0586 0.0295 0.7469 0.118 Uiso 1 1 calc R . .
C181 C -0.0151(6) 0.0326(4) 0.6953(4) 0.113(4) Uani 1 1 d U . .
H181 H 0.0019 0.0112 0.6809 0.136 Uiso 1 1 calc R . .
C182 C -0.0718(7) 0.0520(4) 0.6777(4) 0.106(4) Uani 1 1 d U . .
C183 C -0.0949(5) 0.0845(3) 0.6999(4) 0.095(3) Uani 1 1 d U . .
H183 H -0.1337 0.0992 0.6878 0.114 Uiso 1 1 calc R . .
C184 C -0.0610(5) 0.0951(3) 0.7394(3) 0.078(3) Uani 1 1 d U . .
H184 H -0.0784 0.1162 0.7539 0.094 Uiso 1 1 calc R . .
C185 C -0.1152(9) 0.0393(5) 0.6337(4) 0.158(5) Uani 1 1 d U . .
C186 C -0.0725(10) 0.0078(6) 0.6114(5) 0.277(9) Uani 1 1 d U . .
H186 H -0.0320 0.0209 0.6043 0.416 Uiso 1 1 calc R . .
H187 H -0.1003 -0.0021 0.5861 0.416 Uiso 1 1 calc R . .
H188 H -0.0590 -0.0145 0.6303 0.416 Uiso 1 1 calc R . .
C187 C -0.1814(9) 0.0211(6) 0.6419(5) 0.279(10) Uani 1 1 d U . .
H189 H -0.2079 0.0413 0.6541 0.418 Uiso 1 1 calc R . .
H190 H -0.1718 -0.0014 0.6613 0.418 Uiso 1 1 calc R . .
H191 H -0.2071 0.0115 0.6157 0.418 Uiso 1 1 calc R . .
C188 C -0.1310(9) 0.0789(4) 0.6067(4) 0.262(9) Uani 1 1 d U . .
H192 H -0.0889 0.0893 0.5989 0.393 Uiso 1 1 calc R . .
H193 H -0.1508 0.0990 0.6231 0.393 Uiso 1 1 calc R . .
H194 H -0.1630 0.0728 0.5815 0.393 Uiso 1 1 calc R . .
C189 C 0.2276(5) 0.0876(2) 0.7820(3) 0.063(2) Uani 1 1 d U . .
C190 C 0.2968(5) 0.0811(3) 0.7866(3) 0.078(3) Uani 1 1 d U . .
H195 H 0.3229 0.0823 0.8136 0.093 Uiso 1 1 calc R . .
C191 C 0.3298(5) 0.0727(3) 0.7515(3) 0.090(3) Uani 1 1 d U . .
H196 H 0.3772 0.0678 0.7556 0.108 Uiso 1 1 calc R . .
C192 C 0.2935(6) 0.0717(3) 0.7112(3) 0.077(3) Uani 1 1 d U E .
C193 C 0.2228(5) 0.0783(3) 0.7061(3) 0.080(3) Uani 1 1 d U . .
H197 H 0.1966 0.0771 0.6792 0.096 Uiso 1 1 calc R . .
C194 C 0.1908(5) 0.0868(2) 0.7413(3) 0.073(3) Uani 1 1 d U . .
H198 H 0.1436 0.0921 0.7374 0.088 Uiso 1 1 calc R . .
C195 C 0.3318(6) 0.0626(4) 0.6724(4) 0.114(4) Uani 1 1 d U . .
C196 C 0.3379(11) 0.0998(6) 0.6492(6) 0.109(7) Uiso 0.50 1 d PU E 1
H199 H 0.3620 0.0944 0.6257 0.163 Uiso 1 1 calc R E 1
H200 H 0.3632 0.1196 0.6676 0.163 Uiso 1 1 calc R E 1
H201 H 0.2926 0.1102 0.6387 0.163 Uiso 1 1 calc R E 1
C197 C 0.4036(9) 0.0442(6) 0.6869(6) 0.092(7) Uiso 0.50 1 d PU E 1
H202 H 0.3992 0.0198 0.7029 0.138 Uiso 1 1 calc R E 1
H203 H 0.4319 0.0635 0.7043 0.138 Uiso 1 1 calc R E 1
H204 H 0.4247 0.0377 0.6625 0.138 Uiso 1 1 calc R E 1
C198 C 0.2832(10) 0.0290(6) 0.6442(6) 0.117(8) Uiso 0.50 1 d PU E 1
H205 H 0.2833 0.0040 0.6599 0.175 Uiso 1 1 calc R E 1
H206 H 0.3009 0.0240 0.6182 0.175 Uiso 1 1 calc R E 1
H207 H 0.2368 0.0392 0.6378 0.175 Uiso 1 1 calc R E 1
C199 C 0.2898(13) 0.0658(9) 0.6314(8) 0.138(9) Uiso 0.50 1 d PU E 2
C200 C 0.3937(14) 0.1037(8) 0.6751(8) 0.150(10) Uiso 0.50 1 d PU E 2
C201 C 0.3764(13) 0.0269(7) 0.6789(7) 0.107(9) Uiso 0.50 1 d PU E 2
C202 C 0.2794(4) 0.2031(3) 0.8494(3) 0.067(2) Uani 1 1 d U . .
C203 C 0.3020(4) 0.2407(3) 0.8671(3) 0.072(3) Uani 1 1 d U . .
H208 H 0.2845 0.2503 0.8907 0.087 Uiso 1 1 calc R . .
C204 C 0.3507(5) 0.2640(3) 0.8496(3) 0.080(3) Uani 1 1 d U . .
H209 H 0.3644 0.2891 0.8616 0.096 Uiso 1 1 calc R . .
C205 C 0.3786(5) 0.2504(3) 0.8148(3) 0.078(3) Uani 1 1 d U . .
C206 C 0.3569(4) 0.2134(3) 0.7970(3) 0.071(3) Uani 1 1 d U . .
H210 H 0.3738 0.2043 0.7730 0.085 Uiso 1 1 calc R . .
C207 C 0.3089(4) 0.1893(3) 0.8151(3) 0.069(3) Uani 1 1 d U . .
H211 H 0.2968 0.1638 0.8037 0.083 Uiso 1 1 calc R . .
C208 C 0.4286(5) 0.2778(3) 0.7959(3) 0.082(3) Uani 1 1 d U . .
C209 C 0.3922(5) 0.3171(3) 0.7798(3) 0.105(3) Uani 1 1 d U . .
H212 H 0.4239 0.3343 0.7679 0.158 Uiso 1 1 calc R . .
H213 H 0.3760 0.3309 0.8029 0.158 Uiso 1 1 calc R . .
H214 H 0.3536 0.3107 0.7583 0.158 Uiso 1 1 calc R . .
C210 C 0.4906(5) 0.2894(3) 0.8302(3) 0.105(3) Uani 1 1 d U . .
H215 H 0.5217 0.3067 0.8179 0.157 Uiso 1 1 calc R . .
H216 H 0.5144 0.2651 0.8411 0.157 Uiso 1 1 calc R . .
H217 H 0.4740 0.3036 0.8530 0.157 Uiso 1 1 calc R . .
C211 C 0.4585(5) 0.2577(3) 0.7594(3) 0.107(3) Uani 1 1 d U . .
H218 H 0.4897 0.2763 0.7488 0.160 Uiso 1 1 calc R . .
H219 H 0.4215 0.2509 0.7370 0.160 Uiso 1 1 calc R . .
H220 H 0.4829 0.2334 0.7694 0.160 Uiso 1 1 calc R . .
C212 C 0.0823(5) 0.2641(3) 0.8689(3) 0.077(3) Uani 1 1 d U . .
C213 C 0.0250(6) 0.2860(3) 0.8712(4) 0.111(4) Uani 1 1 d U . .
H221 H -0.0130 0.2731 0.8795 0.133 Uiso 1 1 calc R . .
C214 C 0.0209(7) 0.3273(4) 0.8613(4) 0.149(5) Uani 1 1 d U . .
H222 H -0.0197 0.3414 0.8632 0.179 Uiso 1 1 calc R . .
C215 C 0.0751(8) 0.3474(4) 0.8491(4) 0.112(4) Uani 1 1 d U F .
C216 C 0.1352(6) 0.3245(4) 0.8469(3) 0.101(3) Uani 1 1 d U . .
H223 H 0.1739 0.3370 0.8390 0.121 Uiso 1 1 calc R . .
C217 C 0.1368(6) 0.2835(3) 0.8566(3) 0.088(3) Uani 1 1 d U . .
H224 H 0.1767 0.2686 0.8545 0.106 Uiso 1 1 calc R . .
C218 C 0.0693(9) 0.3953(4) 0.8354(5) 0.159(5) Uani 1 1 d U . .
C219 C 0.0575(13) 0.3986(6) 0.7894(6) 0.158(9) Uiso 0.60 1 d PU F 1
H225 H 0.0913 0.3826 0.7780 0.237 Uiso 1 1 calc R F 1
H226 H 0.0613 0.4266 0.7814 0.237 Uiso 1 1 calc R F 1
H227 H 0.0120 0.3887 0.7786 0.237 Uiso 1 1 calc R F 1
C220 C 0.0205(11) 0.4152(6) 0.8591(7) 0.155(8) Uiso 0.60 1 d PU F 1
H228 H 0.0399 0.4162 0.8886 0.232 Uiso 1 1 calc R F 1
H229 H -0.0219 0.4000 0.8557 0.232 Uiso 1 1 calc R F 1
H230 H 0.0115 0.4424 0.8485 0.232 Uiso 1 1 calc R F 1
C221 C 0.1452(11) 0.4140(6) 0.8521(8) 0.178(9) Uiso 0.60 1 d PU F 1
H231 H 0.1778 0.4034 0.8353 0.267 Uiso 1 1 calc R F 1
H232 H 0.1592 0.4066 0.8813 0.267 Uiso 1 1 calc R F 1
H233 H 0.1435 0.4432 0.8497 0.267 Uiso 1 1 calc R F 1
C222 C 0.122(2) 0.4098(10) 0.8086(13) 0.151(12) Uiso 0.40 1 d PU F 2
C223 C -0.013(2) 0.4021(11) 0.8082(12) 0.173(14) Uiso 0.40 1 d PU F 2
C224 C 0.082(2) 0.4184(11) 0.8760(12) 0.164(13) Uiso 0.40 1 d PU F 2
C225 C -0.0915(5) 0.1844(3) 0.8111(3) 0.074(3) Uani 1 1 d U . .
C226 C -0.1535(5) 0.1663(3) 0.7990(3) 0.082(3) Uani 1 1 d U . .
H234 H -0.1594 0.1391 0.8058 0.098 Uiso 1 1 calc R . .
C227 C -0.2084(5) 0.1877(4) 0.7766(3) 0.104(4) Uani 1 1 d U . .
H235 H -0.2498 0.1743 0.7675 0.124 Uiso 1 1 calc R . .
C228 C -0.2028(6) 0.2291(4) 0.7674(3) 0.110(4) Uani 1 1 d U G .
C229 C -0.1377(6) 0.2461(3) 0.7776(4) 0.119(4) Uani 1 1 d U . .
H236 H -0.1305 0.2731 0.7704 0.143 Uiso 1 1 calc R . .
C230 C -0.0830(5) 0.2233(3) 0.7984(3) 0.101(3) Uani 1 1 d U . .
H237 H -0.0393 0.2350 0.8038 0.122 Uiso 1 1 calc R . .
C231 C -0.2659(6) 0.2544(4) 0.7478(4) 0.142(6) Uani 1 1 d U . .
C232 C -0.2808(13) 0.2473(8) 0.7038(7) 0.147(10) Uiso 0.50 1 d PU G 1
H238 H -0.2400 0.2518 0.6912 0.220 Uiso 1 1 calc R G 1
H239 H -0.3166 0.2656 0.6914 0.220 Uiso 1 1 calc R G 1
H240 H -0.2961 0.2197 0.6988 0.220 Uiso 1 1 calc R G 1
C233 C -0.3238(9) 0.2484(6) 0.7664(6) 0.091(7) Uiso 0.50 1 d PU G 1
H241 H -0.3125 0.2525 0.7965 0.137 Uiso 1 1 calc R G 1
H242 H -0.3404 0.2211 0.7609 0.137 Uiso 1 1 calc R G 1
H243 H -0.3591 0.2674 0.7549 0.137 Uiso 1 1 calc R G 1
C234 C -0.2436(9) 0.3035(5) 0.7486(6) 0.097(6) Uiso 0.50 1 d PU G 1
H244 H -0.2350 0.3129 0.7775 0.145 Uiso 1 1 calc R G 1
H245 H -0.2804 0.3191 0.7329 0.145 Uiso 1 1 calc R G 1
H246 H -0.2025 0.3067 0.7360 0.145 Uiso 1 1 calc R G 1
C235 C -0.2553(11) 0.2812(7) 0.7183(8) 0.097(7) Uiso 0.50 1 d PU G 2
C236 C -0.3233(17) 0.2171(9) 0.7173(10) 0.183(12) Uiso 0.50 1 d PU G 2
C237 C -0.3028(14) 0.2708(8) 0.7873(8) 0.134(9) Uiso 0.50 1 d PU G 2
Co1 Co 0.12366(7) 0.30328(4) 0.54753(4) 0.0667(4) Uani 1 1 d U . .
Co2 Co 0.09697(7) 0.18140(4) 0.78042(4) 0.0679(4) Uani 1 1 d U A .
Co3 Co 0.01545(7) 0.28028(4) 0.63277(5) 0.0828(5) Uani 1 1 d U . .
Co4 Co 0.02590(7) 0.24706(4) 0.70594(5) 0.0834(5) Uani 1 1 d U A .
Co5 Co 0.15906(7) 0.25058(4) 0.72045(4) 0.0772(5) Uani 1 1 d U . .
Co6 Co 0.16865(7) 0.28764(4) 0.65024(5) 0.0800(5) Uani 1 1 d U A .
Co7 Co 0.16672(8) 0.22060(4) 0.60767(5) 0.0814(5) Uani 1 1 d U . .
Co8 Co 0.15163(8) 0.17587(4) 0.67069(5) 0.0852(5) Uani 1 1 d U A .
S1 S 0.21291(12) 0.27856(7) 0.59120(7) 0.0778(7) Uani 1 1 d U A .
S2 S 0.08882(12) 0.32262(7) 0.60735(7) 0.0775(7) Uani 1 1 d U A .
S3 S 0.08496(12) 0.24011(7) 0.55351(8) 0.0796(7) Uani 1 1 d U A .
S4 S -0.00834(12) 0.24451(8) 0.57397(8) 0.0890(8) Uani 1 1 d U A .
S5 S 0.08902(13) 0.24719(7) 0.76794(7) 0.0838(8) Uani 1 1 d U A .
S6 S 0.18088(11) 0.18636(7) 0.74019(7) 0.0755(7) Uani 1 1 d U A .
S7 S 0.01651(12) 0.18108(7) 0.72305(8) 0.0808(8) Uani 1 1 d U . .
S8 S 0.05289(13) 0.14619(8) 0.67709(8) 0.0926(8) Uani 1 1 d U A .
S9 S 0.25628(12) 0.20301(8) 0.65932(8) 0.0892(8) Uani 1 1 d U A .
S10 S 0.25723(12) 0.25784(8) 0.69303(8) 0.0872(8) Uani 1 1 d U A .
S11 S 0.14253(13) 0.31833(7) 0.70905(8) 0.0876(8) Uani 1 1 d U A .
S12 S 0.03360(13) 0.31591(8) 0.69614(8) 0.0921(8) Uani 1 1 d U A .
S13 S 0.09830(12) 0.23591(7) 0.65772(7) 0.0775(7) Uani 1 1 d U A .
S14 S 0.15431(14) 0.15392(8) 0.60326(8) 0.0936(8) Uani 1 1 d U A .
C238 C 0.0700(5) 0.1375(3) 0.5752(3) 0.101(3) Uani 1 1 d DU . .
H247 H 0.0342 0.1483 0.5900 0.121 Uiso 1 1 calc R A 1
H248 H 0.0632 0.1493 0.5470 0.121 Uiso 1 1 calc R A 1
C239 C 0.0612(10) 0.0916(5) 0.5712(7) 0.287(12) Uani 1 1 d DU A 1
H249 H 0.0801 0.0791 0.5980 0.345 Uiso 1 1 calc R A 1
H250 H 0.0122 0.0853 0.5656 0.345 Uiso 1 1 calc R A 1
C240 C 0.096(3) 0.0730(8) 0.5363(13) 0.52(4) Uiso 0.70 1 d PDU A 1
H251 H 0.1440 0.0814 0.5392 0.628 Uiso 1 1 calc R A 1
H252 H 0.0725 0.0810 0.5085 0.628 Uiso 1 1 calc R A 1
C241 C 0.090(2) 0.0252(7) 0.5429(13) 0.48(3) Uiso 0.70 1 d PDU A 1
H253 H 0.1139 0.0112 0.5230 0.716 Uiso 1 1 calc R A 1
H254 H 0.0424 0.0173 0.5384 0.716 Uiso 1 1 calc R A 1
H255 H 0.1108 0.0182 0.5713 0.716 Uiso 1 1 calc R A 1
S15 S -0.07352(13) 0.25541(8) 0.66311(8) 0.0996(9) Uani 1 1 d U A .
C242 C -0.1021(12) 0.2053(8) 0.6333(8) 0.107(10) Uani 0.50 1 d PDU A 1
H256 H -0.0685 0.1964 0.6158 0.128 Uiso 1 1 calc R A 1
H257 H -0.1096 0.1836 0.6528 0.128 Uiso 1 1 calc R A 1
C243 C -0.1707(12) 0.2189(8) 0.6059(11) 0.176(14) Uani 0.50 1 d PDU A 1
H258 H -0.1877 0.2431 0.6184 0.211 Uiso 1 1 calc R A 1
H259 H -0.1617 0.2261 0.5777 0.211 Uiso 1 1 calc R A 1
C246 C -0.2247(14) 0.1870(8) 0.6020(11) 0.267(19) Uiso 0.50 1 d PDU A 1
H260 H -0.2366 0.1808 0.6298 0.320 Uiso 1 1 calc R A 1
H261 H -0.2077 0.1622 0.5905 0.320 Uiso 1 1 calc R A 1
C247 C -0.2903(13) 0.2029(10) 0.5717(10) 0.27(2) Uiso 0.50 1 d PDU A 1
H262 H -0.3271 0.1834 0.5708 0.398 Uiso 1 1 calc R A 1
H263 H -0.2792 0.2067 0.5437 0.398 Uiso 1 1 calc R A 1
H264 H -0.3048 0.2285 0.5822 0.398 Uiso 1 1 calc R A 1
C248 C -0.1905(17) 0.2086(17) 0.6330(13) 0.30(3) Uiso 0.50 1 d PDU A 2
C249 C -0.204(2) 0.2269(15) 0.5878(12) 0.24(2) Uiso 0.50 1 d PDU A 2
C250 C -0.1111(14) 0.2084(8) 0.6475(8) 0.064(8) Uiso 0.50 1 d PDU A 2
C254 C 0.3616(16) 0.2301(9) 0.4207(10) 0.402(16) Uiso 1 1 d U H 3
C256 C 0.058(4) 0.083(2) 0.210(3) 0.88(6) Uiso 1 1 d U I 3
C255 C 0.334(3) 0.2223(14) 0.3756(17) 0.32(2) Uiso 0.50 1 d PU H 3
C253 C 0.298(3) 0.1104(18) 0.3213(17) 0.69(4) Uiso 1 1 d U J 3
C259 C 0.016(2) 0.0897(13) 0.3252(14) 0.60(3) Uiso 1 1 d . K 3
C261 C 0.122(3) 0.1041(17) 0.1971(19) 0.37(3) Uiso 0.50 1 d PU I 3
C262 C 0.295(4) 0.054(3) 0.292(2) 0.49(4) Uiso 0.50 1 d P L 3
C263 C 0.195(2) -0.0232(13) 0.2255(12) 0.235(17) Uiso 0.50 1 d PU M 3
C264 C 0.213(5) 0.102(2) 0.310(2) 0.46(4) Uiso 0.50 1 d PU J 3
C265 C 0.377(7) -0.095(5) 0.395(5) 1.45(12) Uiso 1 1 d . N 3
C266 C 0.568(3) 0.1743(16) 0.4867(17) 0.67(3) Uiso 1 1 d U O 3
C267 C 0.470(7) -0.007(4) 0.435(3) 1.37(10) Uiso 1 1 d . P 3
C268 C 0.651(3) 0.033(2) 0.491(2) 0.88(5) Uiso 1 1 d . Q 3
C270 C 0.188(2) 0.0460(15) 0.2330(15) 0.30(2) Uiso 0.50 1 d PU M 3
C271 C 0.353(3) -0.118(2) 0.320(2) 0.85(5) Uiso 1 1 d . R 3
C272 C 0.230(2) 0.0906(12) 0.5096(10) 0.074(13) Uiso 0.20 1 d PD S 2
C280 C 0.109(2) 0.0654(16) 0.5709(17) 0.151(18) Uiso 0.30 1 d PU T 2
C278 C 0.491(5) 0.147(3) 0.470(3) 0.54(5) Uiso 0.50 1 d PU O 3
C279 C 0.390(4) 0.161(2) 0.403(2) 0.46(4) Uiso 0.50 1 d P U 3
C275 C 0.370(3) 0.0122(15) 0.2868(14) 0.62(3) Uiso 1 1 d . V 3
C277 C 0.493(10) 0.110(5) 0.525(6) 1.72(15) Uiso 1 1 d . W 3
C273 C 0.0572(19) 0.0856(10) 0.1458(12) 0.465(18) Uiso 1 1 d U I 3
C274 C 0.161(2) 0.0034(13) 0.2172(12) 0.46(2) Uiso 1 1 d U M 3
C283 C -0.2812(18) 0.2340(11) 0.5662(11) 0.199(14) Uiso 0.50 1 d PU A 2
C282 C 0.335(3) 0.1212(18) 0.467(2) 0.13(2) Uiso 0.20 1 d P X 2
C281 C 0.104(3) 0.1121(14) 0.2873(15) 0.60(3) Uiso 1 1 d . Y 3
C284 C 0.085(3) 0.0157(17) 0.5803(19) 0.21(2) Uiso 0.30 1 d PU T 2

loop_
_atom_site_aniso_label
_atom_site_aniso_U_11
_atom_site_aniso_U_22
_atom_site_aniso_U_33
_atom_site_aniso_U_23
_atom_site_aniso_U_13
_atom_site_aniso_U_12
C1 0.046(5) 0.072(5) 0.063(6) 0.004(4) -0.001(4) -0.008(5)
C2 0.044(5) 0.064(6) 0.061(6) 0.017(4) 0.001(4) 0.012(4)
C3 0.051(5) 0.075(6) 0.052(5) 0.009(4) 0.006(4) -0.004(5)
C4 0.048(5) 0.076(6) 0.063(5) 0.006(4) 0.011(4) 0.002(5)
C5 0.039(5) 0.076(6) 0.065(6) 0.016(4) 0.008(4) 0.010(4)
C6 0.049(5) 0.066(6) 0.072(6) 0.014(5) 0.007(5) -0.004(4)
C7 0.047(5) 0.089(7) 0.052(5) -0.001(5) 0.009(4) 0.014(5)
C8 0.058(6) 0.059(6) 0.062(6) 0.002(4) 0.016(5) 0.008(5)
C9 0.059(6) 0.072(6) 0.057(6) 0.000(5) 0.008(5) 0.001(5)
C10 0.044(5) 0.063(6) 0.072(6) 0.004(5) -0.003(4) -0.007(5)
C11 0.043(5) 0.078(6) 0.062(6) 0.000(5) -0.003(4) -0.011(5)
C12 0.054(5) 0.065(6) 0.047(5) 0.004(4) 0.000(4) 0.001(5)
C13 0.046(5) 0.082(7) 0.058(6) -0.004(5) -0.003(4) 0.009(5)
C14 0.047(5) 0.078(7) 0.065(6) 0.004(5) 0.001(5) 0.011(5)
C15 0.048(5) 0.076(6) 0.064(6) 0.003(5) 0.006(5) 0.011(5)
C16 0.057(6) 0.062(6) 0.057(6) -0.006(4) -0.002(5) -0.001(5)
C17 0.049(5) 0.056(6) 0.077(6) -0.004(5) 0.006(5) -0.011(5)
C18 0.045(5) 0.070(6) 0.074(6) 0.004(5) 0.007(4) 0.003(5)
C19 0.036(5) 0.076(6) 0.072(6) 0.005(5) 0.012(5) -0.010(5)
C20 0.033(5) 0.080(6) 0.068(6) 0.004(5) 0.004(4) -0.006(5)
C21 0.044(5) 0.076(6) 0.069(6) 0.006(5) 0.011(5) 0.014(5)
C22 0.055(6) 0.069(6) 0.065(6) -0.001(5) 0.013(5) 0.014(5)
C23 0.055(6) 0.056(6) 0.073(6) -0.002(5) 0.011(5) 0.016(5)
C24 0.057(6) 0.056(6) 0.068(6) -0.003(5) 0.009(5) 0.008(5)
C25 0.053(6) 0.072(6) 0.058(6) -0.011(5) 0.002(5) 0.007(5)
C26 0.048(5) 0.068(6) 0.060(6) -0.015(5) -0.001(5) -0.014(5)
C27 0.041(5) 0.072(6) 0.071(6) -0.001(5) -0.004(5) -0.009(5)
C28 0.037(5) 0.083(7) 0.077(6) 0.003(5) 0.008(5) -0.007(5)
C29 0.035(5) 0.076(6) 0.068(6) -0.003(5) 0.000(4) 0.000(5)
C30 0.040(5) 0.081(7) 0.081(6) 0.000(5) 0.015(5) 0.006(5)
C31 0.051(6) 0.084(7) 0.067(6) -0.003(5) 0.017(5) 0.000(5)
C32 0.060(6) 0.089(7) 0.076(7) 0.004(6) 0.019(5) 0.007(6)
C33 0.047(6) 0.070(7) 0.077(6) -0.010(5) 0.002(5) 0.011(5)
C34 0.067(6) 0.055(6) 0.075(6) -0.015(5) 0.010(5) -0.001(5)
C35 0.058(6) 0.075(7) 0.061(6) -0.009(5) 0.000(5) -0.004(5)
C36 0.055(6) 0.073(6) 0.064(6) -0.010(5) 0.004(5) -0.004(5)
C37 0.040(5) 0.071(6) 0.067(6) -0.003(5) -0.008(4) -0.005(5)
C38 0.048(6) 0.073(6) 0.068(6) -0.002(5) 0.000(5) -0.009(5)
C39 0.029(5) 0.080(7) 0.081(7) 0.014(5) 0.004(5) 0.009(5)
C40 0.042(5) 0.073(6) 0.075(6) 0.012(5) 0.007(5) 0.016(5)
C41 0.053(6) 0.074(6) 0.063(6) 0.012(5) 0.005(5) 0.022(5)
C42 0.052(6) 0.066(6) 0.062(6) 0.007(5) 0.002(5) 0.008(5)
C43 0.053(6) 0.057(6) 0.067(6) 0.005(5) 0.009(5) 0.005(5)
C44 0.054(6) 0.068(6) 0.064(6) -0.001(5) 0.009(5) -0.001(5)
C45 0.052(6) 0.061(6) 0.078(6) -0.006(5) 0.010(5) -0.015(5)
C46 0.063(6) 0.074(7) 0.064(6) -0.002(5) 0.017(5) -0.016(5)
C47 0.054(6) 0.066(6) 0.069(6) 0.010(5) 0.012(5) -0.010(5)
C48 0.039(5) 0.090(7) 0.065(6) 0.005(5) 0.018(4) 0.001(5)
C49 0.048(6) 0.094(7) 0.058(6) 0.001(5) 0.016(5) -0.002(5)
C50 0.058(6) 0.080(7) 0.064(6) -0.003(5) 0.012(5) 0.003(6)
C51 0.070(6) 0.073(7) 0.053(6) -0.015(5) 0.011(5) -0.005(5)
C52 0.060(6) 0.084(7) 0.050(6) -0.005(5) 0.000(5) -0.006(5)
C53 0.054(6) 0.075(7) 0.065(6) -0.002(5) -0.008(5) -0.003(5)
C54 0.038(5) 0.089(7) 0.058(6) 0.001(5) -0.008(4) -0.004(5)
C55 0.049(6) 0.077(6) 0.060(6) 0.009(5) -0.007(5) 0.006(5)
C56 0.056(6) 0.077(7) 0.054(6) 0.010(5) -0.005(5) 0.000(5)
C57 0.058(6) 0.065(6) 0.062(6) 0.003(5) 0.011(5) -0.006(5)
C58 0.061(6) 0.079(7) 0.058(6) 0.007(5) 0.015(5) -0.001(5)
C59 0.061(6) 0.082(7) 0.055(6) 0.004(5) 0.017(5) -0.005(5)
C60 0.056(6) 0.082(7) 0.054(6) 0.010(5) 0.007(5) -0.002(5)
C61 0.051(6) 0.058(6) 0.063(6) 0.008(5) 0.005(5) -0.001(5)
C62 0.090(8) 0.073(7) 0.075(7) 0.000(5) 0.004(6) 0.010(6)
C63 0.099(8) 0.089(8) 0.072(7) -0.003(6) -0.017(6) 0.009(6)
C64 0.091(8) 0.086(8) 0.067(7) 0.001(6) -0.007(6) -0.009(6)
C65 0.086(7) 0.081(7) 0.074(7) -0.017(6) 0.002(6) -0.003(6)
C66 0.079(7) 0.073(7) 0.073(7) 0.002(5) 0.012(5) 0.004(6)
C67 0.137(10) 0.079(8) 0.076(7) -0.012(6) -0.023(7) -0.016(8)
C68 0.205(12) 0.081(8) 0.074(7) 0.021(6) -0.024(7) -0.006(8)
C69 0.124(11) 0.161(16) 0.089(12) 0.000(10) -0.035(9) -0.030(12)
C70 0.22(2) 0.104(12) 0.050(10) -0.007(9) -0.036(12) 0.056(15)
C73 0.049(6) 0.085(7) 0.071(6) 0.008(6) 0.003(5) -0.004(5)
C74 0.067(7) 0.091(8) 0.097(8) 0.003(6) -0.003(6) 0.013(6)
C75 0.080(9) 0.114(9) 0.126(10) 0.021(7) 0.012(7) 0.026(7)
C76 0.061(8) 0.148(11) 0.106(9) 0.035(8) 0.011(6) 0.026(8)
C77 0.069(8) 0.132(10) 0.110(9) 0.002(8) -0.019(6) 0.008(7)
C78 0.048(6) 0.108(8) 0.111(9) -0.008(6) -0.012(6) 0.004(6)
C79 0.100(10) 0.171(13) 0.132(11) 0.041(10) 0.005(8) 0.049(9)
C80 0.138(16) 0.45(3) 0.167(17) 0.22(2) 0.048(13) 0.128(19)
C81 0.077(11) 0.32(3) 0.178(17) 0.118(17) 0.035(11) 0.106(14)
C85 0.066(7) 0.094(7) 0.071(7) -0.002(6) -0.007(6) 0.010(6)
C86 0.099(8) 0.079(7) 0.086(7) -0.005(6) 0.019(6) 0.018(6)
C87 0.157(11) 0.088(9) 0.118(10) 0.004(7) -0.009(9) 0.046(8)
C88 0.229(15) 0.078(9) 0.116(11) -0.005(7) -0.002(11) 0.052(9)
C89 0.236(16) 0.105(10) 0.113(10) -0.011(8) -0.014(11) 0.067(10)
C90 0.153(11) 0.113(9) 0.090(8) -0.012(7) -0.025(8) 0.044(9)
C96 0.059(6) 0.085(7) 0.071(6) 0.020(6) 0.005(5) -0.007(6)
C97 0.076(7) 0.091(7) 0.076(7) 0.016(6) 0.001(6) -0.007(6)
C98 0.072(8) 0.117(9) 0.117(9) 0.028(9) 0.012(7) -0.032(7)
C99 0.100(9) 0.111(9) 0.105(9) 0.016(8) -0.014(8) -0.049(8)
C100 0.106(9) 0.084(8) 0.106(8) 0.003(7) -0.002(8) -0.017(7)
C101 0.078(7) 0.086(7) 0.082(7) 0.001(6) -0.009(6) -0.002(6)
C102 0.145(11) 0.118(10) 0.145(11) 0.010(8) 0.000(11) -0.064(10)
C103 0.20(2) 0.140(17) 0.148(16) 0.073(14) -0.006(17) -0.076(16)
C104 0.118(12) 0.151(18) 0.23(2) 0.008(15) 0.004(15) -0.096(12)
C105 0.25(2) 0.154(18) 0.148(15) -0.035(13) 0.019(17) -0.125(19)
C109 0.064(6) 0.058(6) 0.078(6) 0.005(5) 0.018(5) 0.004(5)
C110 0.087(7) 0.069(7) 0.091(7) -0.006(6) 0.020(6) -0.006(6)
C111 0.121(9) 0.091(8) 0.101(8) -0.008(6) 0.059(7) 0.000(7)
C112 0.084(8) 0.076(8) 0.096(8) 0.010(6) 0.040(7) 0.011(6)
C113 0.070(7) 0.122(9) 0.080(7) 0.022(6) 0.031(6) -0.005(6)
C114 0.064(7) 0.093(8) 0.070(6) -0.011(6) 0.004(5) -0.015(6)
C115 0.106(9) 0.089(8) 0.091(8) 0.029(7) 0.039(7) 0.025(6)
C116 0.122(9) 0.162(11) 0.093(8) 0.022(7) 0.038(7) 0.025(8)
C117 0.157(11) 0.114(8) 0.149(10) 0.051(8) 0.094(8) 0.054(8)
C118 0.105(8) 0.126(9) 0.130(9) 0.022(7) 0.055(7) 0.006(7)
C119 0.054(5) 0.070(6) 0.062(6) 0.002(4) 0.007(4) -0.004(5)
C120 0.046(5) 0.069(6) 0.067(6) 0.027(4) 0.010(4) 0.009(4)
C121 0.060(5) 0.055(6) 0.072(6) 0.014(4) 0.012(4) 0.002(5)
C122 0.064(6) 0.053(6) 0.072(5) 0.013(4) 0.011(5) 0.002(5)
C123 0.054(5) 0.062(6) 0.073(6) 0.013(5) 0.005(4) -0.002(5)
C124 0.043(5) 0.076(6) 0.090(7) 0.012(5) 0.011(5) -0.003(5)
C125 0.040(6) 0.084(7) 0.079(7) 0.012(5) -0.002(5) -0.002(5)
C126 0.042(6) 0.091(7) 0.071(6) 0.016(5) -0.002(5) -0.009(5)
C127 0.057(6) 0.081(6) 0.069(6) 0.012(5) 0.007(5) 0.005(5)
C128 0.047(5) 0.072(6) 0.070(6) 0.010(5) 0.005(5) 0.001(5)
C129 0.048(5) 0.064(6) 0.071(6) -0.001(5) 0.004(5) 0.002(5)
C130 0.053(6) 0.064(6) 0.078(6) 0.012(5) 0.004(5) -0.006(5)
C131 0.039(5) 0.080(6) 0.065(6) 0.005(5) -0.006(4) 0.006(5)
C132 0.033(5) 0.078(6) 0.068(6) 0.005(5) 0.013(4) 0.001(5)
C133 0.037(5) 0.076(6) 0.077(6) 0.005(5) -0.005(4) 0.006(5)
C134 0.061(6) 0.056(6) 0.075(6) 0.003(5) 0.012(5) -0.005(5)
C135 0.057(6) 0.061(6) 0.075(6) 0.002(5) 0.012(5) -0.008(5)
C136 0.051(6) 0.063(6) 0.073(6) 0.009(5) 0.006(5) 0.000(5)
C137 0.060(6) 0.069(7) 0.089(7) 0.006(5) 0.013(5) 0.019(5)
C138 0.063(6) 0.064(6) 0.078(6) 0.001(5) 0.003(5) 0.012(5)
C139 0.029(5) 0.100(8) 0.086(7) 0.013(6) 0.008(5) 0.013(5)
C140 0.038(5) 0.089(7) 0.083(7) 0.019(6) -0.010(5) -0.002(5)
C141 0.039(6) 0.105(8) 0.083(7) 0.015(6) 0.012(5) -0.009(5)
C142 0.043(6) 0.090(7) 0.090(7) 0.019(6) 0.004(5) -0.010(5)
C143 0.033(5) 0.085(7) 0.091(7) 0.005(6) 0.000(5) -0.007(5)
C144 0.047(6) 0.061(6) 0.083(7) 0.012(5) -0.005(5) -0.007(5)
C145 0.057(6) 0.060(6) 0.093(7) 0.009(5) 0.013(5) -0.004(5)
C146 0.047(6) 0.069(6) 0.080(6) 0.006(5) 0.008(5) -0.002(5)
C147 0.044(5) 0.068(6) 0.086(7) 0.011(5) 0.007(5) 0.004(5)
C148 0.049(6) 0.070(6) 0.073(6) 0.013(5) 0.010(5) -0.001(5)
C149 0.040(5) 0.078(7) 0.072(6) 0.011(5) 0.004(5) 0.008(5)
C150 0.040(5) 0.076(7) 0.075(7) 0.005(5) -0.008(5) 0.003(5)
C151 0.048(6) 0.078(7) 0.071(6) 0.008(5) 0.007(5) -0.007(5)
C152 0.047(6) 0.080(7) 0.081(7) 0.009(5) 0.011(5) -0.010(5)
C153 0.058(6) 0.085(7) 0.064(6) 0.001(5) 0.000(5) -0.009(5)
C154 0.051(6) 0.095(8) 0.070(6) -0.010(5) 0.002(5) -0.007(5)
C155 0.059(6) 0.072(7) 0.077(6) -0.006(5) 0.007(5) -0.001(5)
C156 0.041(5) 0.060(6) 0.097(7) 0.011(5) 0.007(5) 0.004(5)
C157 0.047(6) 0.086(7) 0.101(8) 0.000(6) 0.015(5) 0.007(5)
C158 0.041(6) 0.089(7) 0.084(7) 0.003(6) 0.018(5) 0.007(5)
C159 0.039(6) 0.106(8) 0.084(7) 0.015(6) 0.016(5) 0.000(6)
C160 0.047(6) 0.101(8) 0.085(7) 0.027(6) 0.019(5) -0.007(6)
C161 0.057(6) 0.077(7) 0.089(7) 0.018(6) 0.022(5) -0.017(5)
C162 0.060(6) 0.087(7) 0.071(6) 0.015(5) 0.007(5) -0.012(5)
C163 0.072(6) 0.069(7) 0.078(6) 0.021(5) 0.015(5) 0.005(5)
C164 0.049(6) 0.073(7) 0.084(7) 0.019(5) 0.003(5) -0.003(5)
C165 0.061(6) 0.066(6) 0.087(7) 0.015(5) 0.014(5) 0.005(5)
C166 0.054(6) 0.067(6) 0.077(7) 0.019(5) -0.004(5) 0.003(5)
C167 0.038(5) 0.091(7) 0.077(6) 0.017(5) -0.003(5) -0.003(5)
C168 0.044(6) 0.094(7) 0.068(6) 0.017(6) -0.003(5) -0.003(5)
C169 0.035(5) 0.102(8) 0.071(7) 0.009(6) 0.000(5) -0.001(5)
C170 0.049(6) 0.108(8) 0.066(6) 0.008(6) 0.004(5) -0.001(6)
C171 0.055(6) 0.096(7) 0.067(6) -0.008(5) 0.011(5) 0.002(6)
C172 0.056(6) 0.101(7) 0.060(6) 0.013(5) 0.007(5) -0.002(6)
C173 0.056(6) 0.104(8) 0.075(7) 0.007(6) 0.024(5) -0.010(6)
C174 0.059(6) 0.093(7) 0.069(7) 0.017(5) 0.014(5) 0.002(6)
C175 0.065(6) 0.097(8) 0.064(6) 0.019(6) 0.009(5) -0.011(6)
C176 0.070(6) 0.069(7) 0.075(7) 0.019(5) 0.015(6) 0.001(5)
C177 0.053(6) 0.097(8) 0.068(6) 0.025(5) -0.001(5) -0.004(6)
C178 0.063(6) 0.098(7) 0.065(6) 0.015(6) 0.012(5) -0.003(6)
C179 0.066(7) 0.066(7) 0.077(7) 0.007(5) 0.007(5) -0.007(5)
C180 0.103(9) 0.082(8) 0.102(8) 0.003(6) -0.007(7) 0.008(6)
C181 0.132(11) 0.118(10) 0.082(8) -0.011(7) -0.006(7) -0.010(8)
C182 0.107(10) 0.096(10) 0.104(9) 0.000(7) -0.023(7) -0.020(8)
C183 0.082(8) 0.101(9) 0.096(8) 0.020(7) -0.010(6) -0.019(7)
C184 0.072(7) 0.086(7) 0.078(7) 0.014(6) 0.010(6) -0.002(6)
C185 0.174(14) 0.175(14) 0.105(11) 0.000(8) -0.039(9) -0.040(11)
C186 0.33(2) 0.31(2) 0.161(15) -0.107(14) -0.049(14) 0.043(17)
C187 0.216(15) 0.42(3) 0.175(15) -0.002(14) -0.051(12) -0.192(17)
C188 0.41(3) 0.185(14) 0.134(12) 0.026(10) -0.153(14) -0.075(13)
C189 0.052(6) 0.072(6) 0.062(6) 0.012(5) 0.003(5) -0.002(5)
C190 0.058(6) 0.092(7) 0.082(7) -0.012(6) 0.005(5) -0.002(6)
C191 0.056(6) 0.125(9) 0.089(7) 0.000(7) 0.014(6) -0.009(6)
C192 0.078(7) 0.073(7) 0.082(7) 0.011(6) 0.019(6) 0.010(6)
C193 0.080(7) 0.088(7) 0.069(6) -0.001(6) 0.004(6) 0.016(6)
C194 0.067(6) 0.057(6) 0.096(7) 0.013(6) 0.017(6) 0.017(5)
C195 0.111(9) 0.140(11) 0.097(8) 0.006(8) 0.031(7) 0.054(9)
C202 0.052(6) 0.064(6) 0.084(7) 0.008(5) 0.006(5) -0.005(5)
C203 0.058(6) 0.081(7) 0.078(7) -0.002(5) 0.011(5) -0.016(5)
C204 0.082(7) 0.057(6) 0.098(8) 0.012(6) 0.004(6) -0.015(6)
C205 0.057(6) 0.091(8) 0.086(8) 0.015(6) 0.008(5) -0.016(6)
C206 0.052(6) 0.088(7) 0.071(7) 0.015(5) 0.002(5) -0.002(5)
C207 0.061(6) 0.061(6) 0.085(7) 0.011(5) 0.006(5) 0.003(5)
C208 0.056(7) 0.089(8) 0.101(8) 0.024(6) 0.005(6) -0.001(6)
C209 0.078(7) 0.111(8) 0.126(9) 0.047(7) 0.014(6) 0.000(6)
C210 0.066(7) 0.104(8) 0.141(9) 0.033(7) 0.007(6) -0.028(6)
C211 0.081(8) 0.108(9) 0.134(9) 0.034(7) 0.026(7) -0.011(6)
C212 0.075(7) 0.070(7) 0.088(7) 0.015(6) 0.015(6) 0.014(6)
C213 0.102(9) 0.063(7) 0.180(11) 0.023(7) 0.063(8) 0.017(6)
C214 0.139(11) 0.086(9) 0.238(16) 0.037(10) 0.075(11) 0.038(8)
C215 0.145(12) 0.070(8) 0.124(10) 0.003(7) 0.035(9) 0.002(7)
C216 0.093(8) 0.104(9) 0.103(8) 0.004(7) 0.010(7) -0.013(7)
C217 0.101(8) 0.061(7) 0.105(8) 0.010(6) 0.023(7) 0.002(6)
C218 0.223(18) 0.082(9) 0.186(16) 0.003(9) 0.075(15) 0.003(10)
C225 0.049(6) 0.079(7) 0.087(7) 0.015(6) -0.008(5) 0.014(6)
C226 0.055(6) 0.117(8) 0.070(7) 0.026(6) -0.004(5) 0.012(6)
C227 0.051(6) 0.164(10) 0.092(8) 0.060(8) 0.000(6) -0.008(7)
C228 0.054(7) 0.165(11) 0.117(9) 0.084(9) 0.032(6) 0.025(8)
C229 0.088(8) 0.107(9) 0.159(11) 0.060(8) 0.014(8) 0.016(7)
C230 0.062(7) 0.101(8) 0.138(10) 0.037(7) 0.003(6) 0.024(6)
C231 0.076(8) 0.211(15) 0.149(12) 0.112(11) 0.047(8) 0.035(9)
Co1 0.0587(9) 0.0712(10) 0.0685(10) 0.0059(8) 0.0046(8) 0.0056(8)
Co2 0.0570(9) 0.0707(10) 0.0738(10) 0.0128(8) 0.0029(8) 0.0008(8)
Co3 0.0725(11) 0.0904(12) 0.0852(11) 0.0154(9) 0.0109(9) 0.0054(9)
Co4 0.0739(11) 0.0891(12) 0.0869(11) 0.0167(9) 0.0116(9) 0.0084(9)
Co5 0.0751(11) 0.0794(11) 0.0745(10) 0.0127(8) 0.0031(8) -0.0020(9)
Co6 0.0738(11) 0.0861(11) 0.0794(11) 0.0102(9) 0.0098(9) 0.0005(9)
Co7 0.0745(11) 0.0821(12) 0.0872(11) 0.0094(9) 0.0112(9) 0.0035(9)
Co8 0.0772(11) 0.0818(11) 0.0930(12) 0.0070(9) 0.0015(9) 0.0037(9)
S1 0.0636(16) 0.0841(18) 0.0831(17) 0.0134(14) 0.0035(13) 0.0080(13)
S2 0.0826(18) 0.0724(17) 0.0776(16) 0.0095(13) 0.0133(14) 0.0083(14)
S3 0.0716(17) 0.0806(18) 0.0836(17) 0.0096(14) 0.0027(14) -0.0049(14)
S4 0.0721(17) 0.100(2) 0.0930(19) 0.0049(15) 0.0070(15) -0.0034(15)
S5 0.097(2) 0.0738(18) 0.0810(17) 0.0130(13) 0.0159(15) 0.0067(15)
S6 0.0630(15) 0.0809(17) 0.0795(17) 0.0140(13) 0.0017(13) -0.0014(13)
S7 0.0644(16) 0.0908(19) 0.0855(18) 0.0111(14) 0.0058(14) -0.0068(14)
S8 0.0823(18) 0.092(2) 0.102(2) 0.0100(16) 0.0104(16) -0.0017(16)
S9 0.0757(18) 0.0911(19) 0.102(2) 0.0160(15) 0.0162(15) 0.0138(15)
S10 0.0717(17) 0.099(2) 0.0877(18) 0.0095(15) 0.0030(14) -0.0110(15)
S11 0.099(2) 0.0766(18) 0.0882(18) 0.0001(14) 0.0185(16) -0.0073(15)
S12 0.094(2) 0.095(2) 0.0891(19) 0.0142(15) 0.0214(16) 0.0175(16)
S13 0.0754(17) 0.0753(17) 0.0806(17) 0.0093(13) 0.0079(14) -0.0023(14)
S14 0.106(2) 0.0785(18) 0.097(2) -0.0007(15) 0.0179(17) 0.0101(16)
C238 0.099(8) 0.114(8) 0.084(7) -0.017(6) -0.001(6) -0.042(7)
C239 0.198(19) 0.184(15) 0.46(3) -0.12(2) -0.01(2) -0.055(15)
S15 0.0725(18) 0.118(2) 0.107(2) 0.0278(18) 0.0118(16) 0.0174(17)
C242 0.11(2) 0.14(2) 0.08(2) 0.007(15) 0.029(14) -0.060(17)
C243 0.11(2) 0.26(4) 0.16(3) -0.04(3) 0.006(18) 0.00(2)

loop_
_atom_type_symbol
_atom_type_description
_atom_type_scat_dispersion_real
_atom_type_scat_dispersion_imag
_atom_type_scat_source
C C 0.0181 0.0091 'International Tables Vol C Tables 4.2.6.8 and 6.1.1.4'
H H 0.0000 0.0000 'International Tables Vol C Tables 4.2.6.8 and 6.1.1.4'
Co Co -2.3653 3.6143 'International Tables Vol C Tables 4.2.6.8 and 6.1.1.4'
S S 0.3331 0.5567 'International Tables Vol C Tables 4.2.6.8 and 6.1.1.4'

loop_
_geom_angle_atom_site_label_1
_geom_angle_atom_site_label_2
_geom_angle_atom_site_label_3
_geom_angle
C2 C1 C5 106.2(8)
C2 C1 C9 125.2(8)
C5 C1 C9 123.6(8)
C2 C1 Co1 72.2(5)
C5 C1 Co1 69.5(5)
C9 C1 Co1 142.7(6)
C3 C2 C1 110.1(7)
C3 C2 C12 122.9(8)
C1 C2 C12 123.6(8)
C3 C2 Co1 71.6(5)
C1 C2 Co1 69.4(5)
C12 C2 Co1 142.5(5)
C2 C3 C4 107.3(8)
C2 C3 C15 125.0(8)
C4 C3 C15 122.9(8)
C2 C3 Co1 70.5(5)
C4 C3 Co1 68.6(5)
C15 C3 Co1 145.7(6)
C5 C4 C3 106.6(8)
C5 C4 C18 123.8(8)
C3 C4 C18 124.4(8)
C5 C4 Co1 69.4(5)
C3 C4 Co1 72.4(5)
C18 C4 Co1 143.4(6)
C1 C5 C4 109.7(8)
C1 C5 C6 123.7(8)
C4 C5 C6 123.5(8)
C1 C5 Co1 71.4(5)
C4 C5 Co1 71.3(5)
C6 C5 Co1 139.7(6)
C5 C6 C20 107.1(7)
C5 C6 C109 119.4(7)
C20 C6 C109 112.0(7)
C5 C6 C7 106.4(7)
C20 C6 C7 99.4(7)
C109 C6 C7 110.5(7)
C8 C7 C22 118.7(9)
C8 C7 C6 124.4(8)
C22 C7 C6 109.7(8)
C7 C8 C25 121.1(9)
C7 C8 C9 124.1(8)
C25 C8 C9 109.8(8)
C1 C9 C8 107.4(7)
C1 C9 C61 117.4(7)
C8 C9 C61 113.8(7)
C1 C9 C10 106.8(7)
C8 C9 C10 99.6(7)
C61 C9 C10 110.1(7)
C11 C10 C26 121.3(9)
C11 C10 C9 122.7(8)
C26 C10 C9 109.5(8)
C10 C11 C29 117.9(9)
C10 C11 C12 127.2(8)
C29 C11 C12 109.6(8)
C73 C12 C11 113.3(7)
C73 C12 C2 119.6(7)
C11 C12 C2 104.6(7)
C73 C12 C13 111.6(7)
C11 C12 C13 100.0(7)
C2 C12 C13 105.6(7)
C14 C13 C30 118.7(9)
C14 C13 C12 124.4(8)
C30 C13 C12 110.1(8)
C13 C14 C33 119.2(9)
C13 C14 C15 125.1(8)
C33 C14 C15 109.2(8)
C3 C15 C14 107.0(7)
C3 C15 C16 107.7(7)
C14 C15 C16 100.1(7)
C3 C15 C85 117.2(7)
C14 C15 C85 112.0(7)
C16 C15 C85 111.4(7)
C17 C16 C34 119.5(8)
C17 C16 C15 123.9(8)
C34 C16 C15 110.3(8)
C16 C17 C37 120.1(8)
C16 C17 C18 125.4(8)
C37 C17 C18 110.1(8)
C4 C18 C17 105.5(7)
C4 C18 C96 121.2(7)
C17 C18 C96 107.8(7)
C4 C18 C19 106.7(7)
C17 C18 C19 99.3(7)
C96 C18 C19 113.8(7)
C20 C19 C38 119.6(9)
C20 C19 C18 124.5(8)
C38 C19 C18 108.9(8)
C19 C20 C21 120.1(8)
C19 C20 C6 124.2(8)
C21 C20 C6 109.7(8)
C40 C21 C22 122.3(9)
C40 C21 C20 119.4(9)
C22 C21 C20 108.7(8)
C23 C22 C7 122.0(9)
C23 C22 C21 118.4(9)
C7 C22 C21 109.6(9)
C22 C23 C24 118.4(8)
C22 C23 C42 121.4(8)
C24 C23 C42 107.8(8)
C25 C24 C23 118.8(8)
C25 C24 C44 120.2(8)
C23 C24 C44 108.8(8)
C24 C25 C8 120.9(8)
C24 C25 C26 120.0(8)
C8 C25 C26 109.1(8)
C27 C26 C10 120.5(8)
C27 C26 C25 119.7(8)
C10 C26 C25 108.6(8)
C26 C27 C28 119.5(9)
C26 C27 C45 119.3(8)
C28 C27 C45 108.2(8)
C29 C28 C47 122.4(9)
C29 C28 C27 118.6(9)
C47 C28 C27 108.3(9)
C28 C29 C30 117.1(9)
C28 C29 C11 122.2(9)
C30 C29 C11 108.4(8)
C31 C30 C13 122.3(9)
C31 C30 C29 121.6(9)
C13 C30 C29 108.3(9)
C30 C31 C32 118.6(9)
C30 C31 C48 119.6(9)
C32 C31 C48 108.3(9)
C33 C32 C31 119.2(9)
C33 C32 C50 119.6(9)
C31 C32 C50 109.0(9)
C32 C33 C14 121.5(9)
C32 C33 C34 120.3(9)
C14 C33 C34 109.2(9)
C35 C34 C16 121.3(9)
C35 C34 C33 119.2(9)
C16 C34 C33 108.1(9)
C34 C35 C36 119.6(9)
C34 C35 C51 120.9(9)
C36 C35 C51 108.2(9)
C37 C36 C35 119.1(9)
C37 C36 C53 119.6(9)
C35 C36 C53 108.6(9)
C36 C37 C38 120.4(9)
C36 C37 C17 120.3(8)
C38 C37 C17 108.6(8)
C39 C38 C37 120.4(9)
C39 C38 C19 120.3(9)
C37 C38 C19 109.0(8)
C38 C39 C40 118.9(9)
C38 C39 C54 119.1(9)
C40 C39 C54 109.5(9)
C21 C40 C39 121.5(9)
C21 C40 C41 118.6(9)
C39 C40 C41 107.9(8)
C42 C41 C55 120.0(9)
C42 C41 C40 121.0(8)
C55 C41 C40 106.8(9)
C41 C42 C43 120.6(8)
C41 C42 C23 118.3(8)
C43 C42 C23 108.8(8)
C57 C43 C42 120.0(8)
C57 C43 C44 119.8(8)
C42 C43 C44 107.5(8)
C45 C44 C24 119.4(8)
C45 C44 C43 121.0(8)
C24 C44 C43 107.3(8)
C44 C45 C27 121.4(8)
C44 C45 C46 119.4(8)
C27 C45 C46 107.6(8)
C58 C46 C47 120.8(9)
C58 C46 C45 119.9(9)
C47 C46 C45 107.8(8)
C48 C47 C28 118.7(9)
C48 C47 C46 119.8(9)
C28 C47 C46 108.1(9)
C47 C48 C31 120.6(9)
C47 C48 C49 120.2(9)
C31 C48 C49 107.6(9)
C59 C49 C50 121.4(9)
C59 C49 C48 119.8(9)
C50 C49 C48 107.4(9)
C51 C50 C32 121.0(9)
C51 C50 C49 119.0(9)
C32 C50 C49 107.8(9)
C50 C51 C35 119.0(9)
C50 C51 C52 120.8(9)
C35 C51 C52 107.8(9)
C60 C52 C53 120.3(9)
C60 C52 C51 119.5(9)
C53 C52 C51 108.6(9)
C54 C53 C52 120.2(9)
C54 C53 C36 120.1(9)
C52 C53 C36 106.8(9)
C53 C54 C55 121.7(9)
C53 C54 C39 120.3(9)
C55 C54 C39 106.4(8)
C56 C55 C54 118.4(9)
C56 C55 C41 118.9(9)
C54 C55 C41 109.4(8)
C55 C56 C57 119.4(8)
C55 C56 C60 119.2(9)
C57 C56 C60 110.2(8)
C43 C57 C56 121.1(8)
C43 C57 C58 119.6(8)
C56 C57 C58 107.4(8)
C46 C58 C59 118.9(9)
C46 C58 C57 120.2(8)
C59 C58 C57 107.7(8)
C49 C59 C58 120.4(9)
C49 C59 C60 118.1(9)
C58 C59 C60 108.8(8)
C52 C60 C59 121.1(9)
C52 C60 C56 120.2(8)
C59 C60 C56 105.9(8)
C62 C61 C66 117.8(9)
C62 C61 C9 121.2(8)
C66 C61 C9 120.8(8)
C61 C62 C63 123.6(9)
C62 C63 C64 119.4(9)
C65 C64 C63 117.1(10)
C65 C64 C67 122.7(10)
C63 C64 C67 120.2(10)
C64 C65 C66 122.9(9)
C61 C66 C65 119.3(9)
C70 C67 C71 49.0(18)
C70 C67 C68 117.3(12)
C71 C67 C68 134(2)
C70 C67 C64 114.4(10)
C71 C67 C64 111(2)
C68 C67 C64 113.2(9)
C70 C67 C69 105.7(13)
C71 C67 C69 58(2)
C68 C67 C69 100.8(10)
C64 C67 C69 103.1(9)
C70 C67 C72 52.8(15)
C71 C67 C72 102(3)
C68 C67 C72 81.8(16)
C64 C67 C72 98.8(16)
C69 C67 C72 154.7(17)
C78 C73 C74 118.7(10)
C78 C73 C12 122.1(9)
C74 C73 C12 119.1(9)
C73 C74 C75 121.1(10)
C76 C75 C74 119.9(12)
C77 C76 C75 117.7(12)
C77 C76 C79 123.1(13)
C75 C76 C79 119.1(13)
C76 C77 C78 121.9(11)
C73 C78 C77 120.5(10)
C81 C79 C80 116.3(14)
C81 C79 C82 116.2(16)
C80 C79 C82 92.2(12)
C81 C79 C83 60(3)
C80 C79 C83 60(3)
C82 C79 C83 136(3)
C81 C79 C76 110.7(11)
C80 C79 C76 109.3(11)
C82 C79 C76 110.8(14)
C83 C79 C76 110(2)
C81 C79 C84 80.4(16)
C80 C79 C84 132.8(16)
C82 C79 C84 44.0(13)
C83 C79 C84 135(3)
C76 C79 C84 103.8(15)
C86 C85 C90 115.7(10)
C86 C85 C15 124.7(9)
C90 C85 C15 119.4(9)
C85 C86 C87 124.6(10)
C88 C87 C86 118.2(11)
C87 C88 C89 120.2(12)
C87 C88 C91 122.1(13)
C89 C88 C91 117.7(13)
C88 C89 C90 120.4(12)
C85 C90 C89 121.0(11)
C94 C91 C93 115(2)
C94 C91 C92 111.7(19)
C93 C91 C92 116.0(17)
C94 C91 C88 103.7(17)
C93 C91 C88 101.9(15)
C92 C91 C88 106.2(14)
C97 C96 C101 118.9(10)
C97 C96 C18 122.6(10)
C101 C96 C18 118.3(9)
C96 C97 C98 120.8(11)
C99 C98 C97 122.3(12)
C98 C99 C100 116.6(12)
C98 C99 C102 123.9(13)
C100 C99 C102 119.4(14)
C99 C100 C101 123.5(12)
C100 C101 C96 117.6(10)
C103 C102 C104 111.7(16)
C103 C102 C105 112.1(17)
C104 C102 C105 105.2(15)
C103 C102 C99 109.2(11)
C104 C102 C99 110.5(13)
C105 C102 C99 108.1(12)
C103 C102 C108 139(2)
C104 C102 C108 49(2)
C105 C102 C108 58(2)
C99 C102 C108 112(2)
C103 C102 C107 52(2)
C104 C102 C107 67(2)
C105 C102 C107 149(2)
C99 C102 C107 103(2)
C108 C102 C107 114(3)
C103 C102 C106 54(2)
C104 C102 C106 144(2)
C105 C102 C106 62(2)
C99 C102 C106 106(2)
C108 C102 C106 116(3)
C107 C102 C106 105(3)
C110 C109 C114 117.7(9)
C110 C109 C6 120.9(9)
C114 C109 C6 121.4(8)
C109 C110 C111 119.9(9)
C112 C111 C110 122.4(10)
C111 C112 C113 116.7(10)
C111 C112 C115 121.1(11)
C113 C112 C115 122.2(10)
C114 C113 C112 121.9(10)
C113 C114 C109 121.0(9)
C116 C115 C112 109.8(9)
C116 C115 C117 111.3(9)
C112 C115 C117 107.0(8)
C116 C115 C118 110.2(9)
C112 C115 C118 110.8(9)
C117 C115 C118 107.9(9)
C123 C119 C120 107.1(8)
C123 C119 C127 124.7(8)
C120 C119 C127 124.0(8)
C123 C119 Co2 70.4(5)
C120 C119 Co2 70.6(5)
C127 C119 Co2 142.5(6)
C119 C120 C121 109.5(8)
C119 C120 C130 123.0(8)
C121 C120 C130 123.7(8)
C119 C120 Co2 70.9(5)
C121 C120 Co2 70.8(5)
C130 C120 Co2 142.1(6)
C122 C121 C120 104.1(8)
C122 C121 C133 127.1(8)
C120 C121 C133 123.5(8)
C122 C121 Co2 69.5(5)
C120 C121 Co2 70.6(5)
C133 C121 Co2 143.8(6)
C123 C122 C121 111.5(8)
C123 C122 C136 123.9(8)
C121 C122 C136 121.2(8)
C123 C122 Co2 71.6(5)
C121 C122 Co2 72.3(5)
C136 C122 Co2 140.5(6)
C122 C123 C119 107.7(8)
C122 C123 C124 123.4(9)
C119 C123 C124 124.8(8)
C122 C123 Co2 70.3(5)
C119 C123 Co2 71.9(5)
C124 C123 Co2 141.3(6)
C225 C124 C123 119.3(7)
C225 C124 C138 113.0(7)
C123 C124 C138 106.3(7)
C225 C124 C125 112.4(7)
C123 C124 C125 104.3(7)
C138 C124 C125 99.3(7)
C126 C125 C140 119.2(10)
C126 C125 C124 125.4(9)
C140 C125 C124 109.4(9)
C125 C126 C143 120.2(9)
C125 C126 C127 126.0(9)
C143 C126 C127 108.1(9)
C119 C127 C179 119.0(7)
C119 C127 C126 104.9(7)
C179 C127 C126 110.2(7)
C119 C127 C128 107.2(7)
C179 C127 C128 113.0(8)
C126 C127 C128 100.8(7)
C129 C128 C144 120.0(8)
C129 C128 C127 124.2(8)
C144 C128 C127 109.2(7)
C128 C129 C147 120.1(8)
C128 C129 C130 124.9(8)
C147 C129 C130 109.1(7)
C131 C130 C120 106.5(7)
C131 C130 C189 112.8(7)
C120 C130 C189 118.8(7)
C131 C130 C129 100.1(7)
C120 C130 C129 106.6(7)
C189 C130 C129 110.1(7)
C132 C131 C148 120.1(8)
C132 C131 C130 124.2(8)
C148 C131 C130 109.4(8)
C131 C132 C151 119.5(9)
C131 C132 C133 125.7(8)
C151 C132 C133 109.7(8)
C121 C133 C202 117.6(7)
C121 C133 C134 105.4(7)
C202 C133 C134 115.1(8)
C121 C133 C132 106.2(7)
C202 C133 C132 110.4(7)
C134 C133 C132 100.5(7)
C135 C134 C152 120.6(9)
C135 C134 C133 125.0(8)
C152 C134 C133 108.2(8)
C134 C135 C155 119.3(9)
C134 C135 C136 124.7(8)
C155 C135 C136 109.9(8)
C122 C136 C137 106.3(7)
C122 C136 C135 106.8(7)
C137 C136 C135 99.7(7)
C122 C136 C212 120.4(7)
C137 C136 C212 112.2(8)
C135 C136 C212 109.4(7)
C138 C137 C156 119.4(9)
C138 C137 C136 124.9(9)
C156 C137 C136 109.7(9)
C137 C138 C139 120.4(10)
C137 C138 C124 124.0(9)
C139 C138 C124 110.2(9)
C158 C139 C138 120.2(10)
C158 C139 C140 121.9(10)
C138 C139 C140 108.3(9)
C141 C140 C125 122.6(10)
C141 C140 C139 118.8(10)
C125 C140 C139 109.0(9)
C140 C141 C142 118.7(10)
C140 C141 C160 120.6(10)
C142 C141 C160 108.4(10)
C143 C142 C141 119.3(9)
C143 C142 C162 119.3(9)
C141 C142 C162 109.1(10)
C142 C143 C144 120.9(9)
C142 C143 C126 119.8(9)
C144 C143 C126 109.0(9)
C145 C144 C143 120.8(9)
C145 C144 C128 120.4(8)
C143 C144 C128 109.5(8)
C144 C145 C146 118.9(8)
C144 C145 C163 119.2(8)
C146 C145 C163 107.9(8)
C147 C146 C145 120.2(9)
C147 C146 C165 118.8(8)
C145 C146 C165 108.8(8)
C146 C147 C148 120.2(9)
C146 C147 C129 120.1(8)
C148 C147 C129 109.5(8)
C149 C148 C147 121.9(8)
C149 C148 C131 118.6(9)
C147 C148 C131 108.5(8)
C148 C149 C150 121.9(9)
C148 C149 C166 119.2(9)
C150 C149 C166 106.8(9)
C151 C150 C149 117.5(9)
C151 C150 C168 120.2(9)
C149 C150 C168 110.1(9)
C150 C151 C132 122.3(9)
C150 C151 C152 119.6(9)
C132 C151 C152 107.9(9)
C153 C152 C134 120.5(9)
C153 C152 C151 120.0(9)
C134 C152 C151 109.8(9)
C152 C153 C154 118.7(9)
C152 C153 C169 119.5(9)
C154 C153 C169 107.7(9)
C155 C154 C153 119.7(9)
C155 C154 C171 119.5(9)
C153 C154 C171 108.3(9)
C154 C155 C156 121.0(9)
C154 C155 C135 121.0(9)
C156 C155 C135 108.4(9)
C157 C156 C155 119.4(9)
C157 C156 C137 121.0(9)
C155 C156 C137 109.2(9)
C156 C157 C158 119.6(10)
C156 C157 C172 120.6(9)
C158 C157 C172 108.2(9)
C139 C158 C157 119.2(10)
C139 C158 C159 117.7(10)
C157 C158 C159 109.1(9)
C160 C159 C158 120.9(10)
C160 C159 C173 120.1(10)
C158 C159 C173 107.5(10)
C159 C160 C141 120.0(10)
C159 C160 C161 119.9(10)
C141 C160 C161 107.2(10)
C175 C161 C162 121.5(9)
C175 C161 C160 119.2(10)
C162 C161 C160 108.3(9)
C163 C162 C161 118.9(9)
C163 C162 C142 120.3(9)
C161 C162 C142 107.0(9)
C162 C163 C145 119.4(9)
C162 C163 C164 120.2(9)
C145 C163 C164 108.2(8)
C176 C164 C165 120.9(9)
C176 C164 C163 119.8(9)
C165 C164 C163 107.7(9)
C166 C165 C164 119.0(9)
C166 C165 C146 120.0(9)
C164 C165 C146 107.4(8)
C165 C166 C167 121.2(9)
C165 C166 C149 119.9(9)
C167 C166 C149 107.9(9)
C177 C167 C168 119.3(10)
C177 C167 C166 119.7(9)
C168 C167 C166 108.6(9)
C169 C168 C167 121.2(9)
C169 C168 C150 120.3(9)
C167 C168 C150 106.6(9)
C168 C169 C170 119.0(10)
C168 C169 C153 120.3(9)
C170 C169 C153 108.1(9)
C178 C170 C171 119.6(9)
C178 C170 C169 121.1(10)
C171 C170 C169 107.6(9)
C172 C171 C170 120.1(9)
C172 C171 C154 120.4(9)
C170 C171 C154 108.3(9)
C171 C172 C173 119.9(9)
C171 C172 C157 119.1(9)
C173 C172 C157 107.7(9)
C174 C173 C172 120.6(9)
C174 C173 C159 120.1(10)
C172 C173 C159 107.5(9)
C173 C174 C175 120.6(10)
C173 C174 C178 118.4(10)
C175 C174 C178 107.8(9)
C161 C175 C174 120.1(10)
C161 C175 C176 119.0(10)
C174 C175 C176 109.1(9)
C164 C176 C175 120.6(10)
C164 C176 C177 120.1(9)
C175 C176 C177 107.1(9)
C167 C177 C178 119.7(9)
C167 C177 C176 119.1(10)
C178 C177 C176 108.7(9)
C170 C178 C177 119.6(9)
C170 C178 C174 121.3(10)
C177 C178 C174 107.4(9)
C180 C179 C184 115.7(10)
C180 C179 C127 123.2(10)
C184 C179 C127 120.8(9)
C179 C180 C181 122.6(11)
C182 C181 C180 120.8(12)
C181 C182 C183 118.0(12)
C181 C182 C185 123.4(13)
C183 C182 C185 118.6(13)
C184 C183 C182 120.5(11)
C179 C184 C183 122.3(10)
C187 C185 C188 109.2(15)
C187 C185 C186 110.9(15)
C188 C185 C186 111.7(15)
C187 C185 C182 108.3(12)
C188 C185 C182 107.6(11)
C186 C185 C182 109.0(13)
C190 C189 C194 117.7(9)
C190 C189 C130 120.4(8)
C194 C189 C130 121.9(8)
C189 C190 C191 121.3(9)
C192 C191 C190 121.2(9)
C191 C192 C193 118.0(9)
C191 C192 C195 120.2(10)
C193 C192 C195 121.9(10)
C192 C193 C194 120.2(9)
C189 C194 C193 121.7(9)
C199 C195 C196 63.4(13)
C199 C195 C201 115.7(16)
C196 C195 C201 131.1(15)
C199 C195 C197 132.1(14)
C196 C195 C197 110.0(14)
C201 C195 C197 30.6(11)
C199 C195 C192 115.3(13)
C196 C195 C192 109.3(11)
C201 C195 C192 112.9(12)
C197 C195 C192 111.4(11)
C199 C195 C198 49.1(12)
C196 C195 C198 112.1(13)
C201 C195 C198 79.7(13)
C197 C195 C198 109.2(13)
C192 C195 C198 104.7(10)
C199 C195 C200 105.9(15)
C196 C195 C200 44.3(10)
C201 C195 C200 102.2(14)
C197 C195 C200 72.7(12)
C192 C195 C200 102.6(11)
C198 C195 C200 149.3(13)
C207 C202 C203 117.4(9)
C207 C202 C133 122.2(9)
C203 C202 C133 120.4(9)
C202 C203 C204 120.8(9)
C205 C204 C203 121.3(9)
C206 C205 C204 118.5(9)
C206 C205 C208 122.3(10)
C204 C205 C208 119.1(10)
C205 C206 C207 120.4(9)
C202 C207 C206 121.4(9)
C205 C208 C209 109.7(8)
C205 C208 C211 113.1(9)
C209 C208 C211 108.6(8)
C205 C208 C210 110.3(8)
C209 C208 C210 107.8(8)
C211 C208 C210 107.1(8)
C213 C212 C217 117.9(10)
C213 C212 C136 122.0(10)
C217 C212 C136 120.1(9)
C212 C213 C214 121.9(11)
C215 C214 C213 121.2(12)
C214 C215 C216 116.8(12)
C214 C215 C218 121.4(13)
C216 C215 C218 121.7(13)
C217 C216 C215 120.0(11)
C212 C217 C216 122.1(11)
C219 C218 C220 118.3(18)
C219 C218 C224 145.1(19)
C220 C218 C224 49.7(15)
C219 C218 C222 54.9(15)
C220 C218 C222 135.2(17)
C224 C218 C222 107(2)
C219 C218 C221 107.4(16)
C220 C218 C221 107.5(15)
C224 C218 C221 60.2(17)
C222 C218 C221 52.8(15)
C219 C218 C215 109.7(13)
C220 C218 C215 108.4(13)
C224 C218 C215 105.2(17)
C222 C218 C215 115.3(16)
C221 C218 C215 104.7(14)
C219 C218 C223 59.4(15)
C220 C218 C223 64.4(15)
C224 C218 C223 113(2)
C222 C218 C223 110(2)
C221 C218 C223 148.8(17)
C215 C218 C223 106.4(16)
C226 C225 C230 118.2(9)
C226 C225 C124 121.7(9)
C230 C225 C124 119.9(9)
C225 C226 C227 121.0(10)
C226 C227 C228 121.5(10)
C229 C228 C227 116.2(10)
C229 C228 C231 122.0(12)
C227 C228 C231 121.8(11)
C228 C229 C230 120.6(11)
C225 C230 C229 122.0(10)
C235 C231 C233 129.2(15)
C235 C231 C232 55.6(12)
C233 C231 C232 110.5(17)
C235 C231 C228 116.2(12)
C233 C231 C228 114.3(11)
C232 C231 C228 110.2(15)
C235 C231 C237 117.7(17)
C233 C231 C237 38.9(10)
C232 C231 C237 140.7(16)
C228 C231 C237 106.6(12)
C235 C231 C234 45.8(11)
C233 C231 C234 111.3(15)
C232 C231 C234 100.9(14)
C228 C231 C234 108.9(11)
C237 C231 C234 79.4(14)
C235 C231 C236 102.5(17)
C233 C231 C236 69.8(13)
C232 C231 C236 49.2(14)
C228 C231 C236 104.0(14)
C237 C231 C236 108.6(15)
C234 C231 C236 142.2(14)
C5 Co1 C4 39.4(3)
C5 Co1 C1 39.1(3)
C4 Co1 C1 66.2(3)
C5 Co1 C2 64.1(3)
C4 Co1 C2 64.6(3)
C1 Co1 C2 38.4(3)
C5 Co1 C3 64.9(3)
C4 Co1 C3 39.0(3)
C1 Co1 C3 65.0(3)
C2 Co1 C3 37.9(3)
C5 Co1 S1 152.8(3)
C4 Co1 S1 152.6(2)
C1 Co1 S1 114.2(2)
C2 Co1 S1 98.0(2)
C3 Co1 S1 114.4(2)
C5 Co1 S2 93.8(2)
C4 Co1 S2 124.2(2)
C1 Co1 S2 97.2(2)
C2 Co1 S2 131.8(3)
C3 Co1 S2 158.5(2)
S1 Co1 S2 83.19(10)
C5 Co1 S3 125.8(3)
C4 Co1 S3 96.4(2)
C1 Co1 S3 162.6(2)
C2 Co1 S3 135.9(3)
C3 Co1 S3 102.2(2)
S1 Co1 S3 81.42(10)
S2 Co1 S3 92.20(10)
C122 Co2 C123 38.0(3)
C122 Co2 C120 62.9(3)
C123 Co2 C120 63.6(3)
C122 Co2 C121 38.3(3)
C123 Co2 C121 65.0(3)
C120 Co2 C121 38.6(3)
C122 Co2 C119 63.2(3)
C123 Co2 C119 37.7(3)
C120 Co2 C119 38.5(3)
C121 Co2 C119 65.2(3)
C122 Co2 S5 95.4(2)
C123 Co2 S5 113.7(3)
C120 Co2 S5 149.0(3)
C121 Co2 S5 110.7(2)
C119 Co2 S5 151.3(3)
C122 Co2 S7 133.8(3)
C123 Co2 S7 101.9(2)
C120 Co2 S7 130.5(3)
C121 Co2 S7 165.1(2)
C119 Co2 S7 100.2(2)
S5 Co2 S7 80.44(10)
C122 Co2 S6 134.3(3)
C123 Co2 S6 160.9(2)
C120 Co2 S6 97.3(2)
C121 Co2 S6 100.1(2)
C119 Co2 S6 126.4(3)
S5 Co2 S6 82.10(10)
S7 Co2 S6 91.03(10)
S4 Co3 S13 90.13(10)
S4 Co3 S2 94.89(10)
S13 Co3 S2 93.56(10)
S4 Co3 S15 95.55(11)
S13 Co3 S15 100.18(10)
S2 Co3 S15 162.69(12)
S4 Co3 S12 175.95(12)
S13 Co3 S12 90.76(10)
S2 Co3 S12 89.00(10)
S15 Co3 S12 80.41(11)
S4 Co3 Co4 121.84(10)
S13 Co3 Co4 56.31(7)
S2 Co3 Co4 129.08(9)
S15 Co3 Co4 54.25(8)
S12 Co3 Co4 55.81(8)
S4 Co3 Co6 106.08(9)
S13 Co3 Co6 47.95(7)
S2 Co3 Co6 48.12(7)
S15 Co3 Co6 140.09(9)
S12 Co3 Co6 77.38(8)
Co4 Co3 Co6 85.87(6)
S5 Co4 S15 152.42(12)
S5 Co4 S7 80.59(10)
S15 Co4 S7 99.89(11)
S5 Co4 S13 106.88(10)
S15 Co4 S13 100.55(11)
S7 Co4 S13 95.30(10)
S5 Co4 S12 94.73(10)
S15 Co4 S12 82.18(11)
S7 Co4 S12 173.54(11)
S13 Co4 S12 90.30(10)
S5 Co4 Co3 141.96(10)
S15 Co4 Co3 56.34(8)
S7 Co4 Co3 129.41(10)
S13 Co4 Co3 54.67(7)
S12 Co4 Co3 56.77(8)
S5 Co4 Co5 54.37(8)
S15 Co4 Co5 150.76(10)
S7 Co4 Co5 96.78(8)
S13 Co4 Co5 53.87(7)
S12 Co4 Co5 83.92(8)
Co3 Co4 Co5 94.61(7)
S5 Co5 S13 107.83(10)
S5 Co5 S6 82.52(9)
S13 Co5 S6 95.89(10)
S5 Co5 S10 159.62(11)
S13 Co5 S10 92.49(10)
S6 Co5 S10 94.14(10)
S5 Co5 S11 94.09(10)
S13 Co5 S11 91.42(10)
S6 Co5 S11 172.58(11)
S10 Co5 S11 86.74(10)
S5 Co5 Co4 53.13(8)
S13 Co5 Co4 56.08(7)
S6 Co5 Co4 98.81(8)
S10 Co5 Co4 146.91(9)
S11 Co5 Co4 84.26(8)
S5 Co5 Co6 139.38(9)
S13 Co5 Co6 54.55(7)
S6 Co5 Co6 131.00(9)
S10 Co5 Co6 55.24(8)
S11 Co5 Co6 55.02(8)
Co4 Co5 Co6 94.18(6)
S5 Co5 Co8 110.44(9)
S13 Co5 Co8 49.50(7)
S6 Co5 Co8 49.25(7)
S10 Co5 Co8 81.39(8)
S11 Co5 Co8 138.08(9)
Co4 Co5 Co8 84.30(6)
Co6 Co5 Co8 85.86(6)
S1 Co6 S13 108.66(11)
S1 Co6 S2 82.93(9)
S13 Co6 S2 94.12(10)
S1 Co6 S10 95.21(10)
S13 Co6 S10 92.02(10)
S2 Co6 S10 173.87(11)
S1 Co6 S11 159.58(11)
S13 Co6 S11 91.56(10)
S2 Co6 S11 93.02(10)
S10 Co6 S11 86.70(10)
S1 Co6 Co5 140.02(9)
S13 Co6 Co5 54.35(7)
S2 Co6 Co5 129.54(9)
S10 Co6 Co5 54.80(7)
S11 Co6 Co5 55.41(8)
S1 Co6 Co7 54.08(8)
S13 Co6 Co7 56.43(8)
S2 Co6 Co7 99.45(9)
S10 Co6 Co7 84.04(9)
S11 Co6 Co7 146.15(9)
Co5 Co6 Co7 93.32(6)
S1 Co6 Co3 110.27(8)
S13 Co6 Co3 48.25(7)
S2 Co6 Co3 48.40(7)
S10 Co6 Co3 137.41(9)
S11 Co6 Co3 80.79(8)
Co5 Co6 Co3 85.26(6)
Co7 Co6 Co3 84.27(6)
S14 Co7 S1 152.47(12)
S14 Co7 S3 100.05(10)
S1 Co7 S3 80.88(9)
S14 Co7 S9 81.96(10)
S1 Co7 S9 95.29(10)
S3 Co7 S9 175.16(11)
S14 Co7 S13 101.04(10)
S1 Co7 S13 106.41(10)
S3 Co7 S13 92.81(10)
S9 Co7 S13 91.11(10)
S14 Co7 Co8 56.78(8)
S1 Co7 Co8 142.06(10)
S3 Co7 Co8 127.79(9)
S9 Co7 Co8 56.97(8)
S13 Co7 Co8 54.84(7)
S14 Co7 Co6 150.68(10)
S1 Co7 Co6 54.36(8)
S3 Co7 Co6 96.41(9)
S9 Co7 Co6 83.63(9)
S13 Co7 Co6 53.83(7)
Co8 Co7 Co6 94.01(7)
S8 Co8 S6 94.02(11)
S8 Co8 S13 90.87(10)
S6 Co8 S13 95.08(10)
S8 Co8 S14 95.56(11)
S6 Co8 S14 161.55(11)
S13 Co8 S14 100.50(10)
S8 Co8 S9 175.00(12)
S6 Co8 S9 89.96(10)
S13 Co8 S9 91.80(10)
S14 Co8 S9 79.80(11)
S8 Co8 Co7 122.66(10)
S6 Co8 Co7 130.82(9)
S13 Co8 Co7 56.90(7)
S14 Co8 Co7 54.06(8)
S9 Co8 Co7 55.92(8)
S8 Co8 Co5 106.98(9)
S6 Co8 Co5 49.03(7)
S13 Co8 Co5 48.86(7)
S14 Co8 Co5 140.79(9)
S9 Co8 Co5 77.93(8)
Co7 Co8 Co5 86.73(6)
Co7 S1 Co6 71.57(9)
Co7 S1 Co1 98.80(10)
Co6 S1 Co1 96.38(10)
Co1 S2 Co6 95.78(10)
Co1 S2 Co3 115.75(12)
Co6 S2 Co3 83.49(9)
S4 S3 Co1 107.19(13)
S4 S3 Co7 109.85(13)
Co1 S3 Co7 96.85(10)
S3 S4 Co3 103.23(13)
Co4 S5 Co2 100.27(11)
Co4 S5 Co5 72.50(9)
Co2 S5 Co5 98.07(10)
Co5 S6 Co8 81.72(9)
Co5 S6 Co2 96.04(10)
Co8 S6 Co2 117.38(11)
S8 S7 Co2 107.92(12)
S8 S7 Co4 108.07(13)
Co2 S7 Co4 96.97(10)
S7 S8 Co8 102.98(13)
S10 S9 Co7 95.62(12)
S10 S9 Co8 100.81(12)
Co7 S9 Co8 67.11(8)
S9 S10 Co5 99.74(12)
S9 S10 Co6 96.71(12)
Co5 S10 Co6 69.96(9)
S12 S11 Co6 100.00(13)
S12 S11 Co5 96.28(12)
Co6 S11 Co5 69.56(8)
S11 S12 Co4 95.53(12)
S11 S12 Co3 101.71(13)
Co4 S12 Co3 67.43(9)
Co5 S13 Co6 71.11(9)
Co5 S13 Co3 116.04(12)
Co6 S13 Co3 83.80(9)
Co5 S13 Co8 81.64(9)
Co6 S13 Co8 114.39(11)
Co3 S13 Co8 158.79(13)
Co5 S13 Co4 70.04(8)
Co6 S13 Co4 114.28(11)
Co3 S13 Co4 69.02(8)
Co8 S13 Co4 109.76(10)
Co5 S13 Co7 112.73(11)
Co6 S13 Co7 69.74(8)
Co3 S13 Co7 111.43(11)
Co8 S13 Co7 68.26(8)
Co4 S13 Co7 175.91(13)
C238 S14 Co7 113.9(3)
C238 S14 Co8 113.8(3)
Co7 S14 Co8 69.15(9)
C239 C238 S14 114.4(9)
C240 C239 C238 113.7(15)
C239 C240 C241 104.6(17)
C250 S15 C242 15.1(14)
C250 S15 Co4 110.9(8)
C242 S15 Co4 110.9(7)
C250 S15 Co3 120.8(9)
C242 S15 Co3 106.1(8)
Co4 S15 Co3 69.41(9)
C243 C242 S15 101.0(17)
C246 C243 C242 112.8(18)
C243 C246 C247 108.7(17)
C249 C248 C250 107.2(18)
C248 C249 C283 118(3)
C248 C250 S15 116(3)
C256 C261 C273 70(4)
C263 C274 C270 118(5)

loop_
_geom_bond_atom_site_label_1
_geom_bond_atom_site_label_2
_geom_bond_distance
C1 C2 1.416(10)
C1 C5 1.420(10)
C1 C9 1.508(10)
C1 Co1 2.132(8)
C2 C3 1.412(10)
C2 C12 1.549(10)
C2 Co1 2.168(8)
C3 C4 1.441(10)
C3 C15 1.499(10)
C3 Co1 2.181(8)
C4 C5 1.428(10)
C4 C18 1.517(10)
C4 Co1 2.131(8)
C5 C6 1.520(10)
C5 Co1 2.106(8)
C6 C20 1.539(10)
C6 C109 1.544(11)
C6 C7 1.563(11)
C7 C8 1.351(10)
C7 C22 1.415(10)
C8 C25 1.422(10)
C8 C9 1.541(10)
C9 C61 1.548(10)
C9 C10 1.558(10)
C10 C11 1.373(10)
C10 C26 1.424(10)
C11 C29 1.459(10)
C11 C12 1.533(10)
C12 C73 1.517(10)
C12 C13 1.557(10)
C13 C14 1.348(10)
C13 C30 1.443(11)
C14 C33 1.446(11)
C14 C15 1.542(11)
C15 C16 1.544(10)
C15 C85 1.570(12)
C16 C17 1.356(10)
C16 C34 1.429(10)
C17 C37 1.446(10)
C17 C18 1.544(10)
C18 C96 1.551(11)
C18 C19 1.576(11)
C19 C20 1.356(10)
C19 C38 1.451(10)
C20 C21 1.444(10)
C21 C40 1.376(10)
C21 C22 1.427(10)
C22 C23 1.415(10)
C23 C24 1.418(10)
C23 C42 1.450(10)
C24 C25 1.401(10)
C24 C44 1.452(10)
C25 C26 1.448(10)
C26 C27 1.408(10)
C27 C28 1.443(11)
C27 C45 1.445(10)
C28 C29 1.387(10)
C28 C47 1.437(11)
C29 C30 1.453(11)
C30 C31 1.374(11)
C31 C32 1.414(11)
C31 C48 1.435(11)
C32 C33 1.382(11)
C32 C50 1.429(11)
C33 C34 1.446(11)
C34 C35 1.382(11)
C35 C36 1.423(11)
C35 C51 1.438(11)
C36 C37 1.392(10)
C36 C53 1.460(11)
C37 C38 1.445(10)
C38 C39 1.389(10)
C39 C40 1.406(11)
C39 C54 1.474(11)
C40 C41 1.474(11)
C41 C42 1.387(10)
C41 C55 1.449(10)
C42 C43 1.429(10)
C43 C57 1.377(10)
C43 C44 1.458(10)
C44 C45 1.381(10)
C45 C46 1.454(10)
C46 C58 1.392(10)
C46 C47 1.449(11)
C47 C48 1.385(10)
C48 C49 1.451(10)
C49 C59 1.390(10)
C49 C50 1.439(11)
C50 C51 1.387(11)
C51 C52 1.445(11)
C52 C60 1.367(10)
C52 C53 1.435(11)
C53 C54 1.375(11)
C54 C55 1.430(11)
C55 C56 1.421(10)
C56 C57 1.428(10)
C56 C60 1.466(11)
C57 C58 1.464(10)
C58 C59 1.458(11)
C59 C60 1.461(11)
C61 C62 1.355(10)
C61 C66 1.383(10)
C62 C63 1.387(11)
C63 C64 1.401(11)
C64 C65 1.366(11)
C64 C67 1.555(12)
C65 C66 1.407(10)
C67 C70 1.427(15)
C67 C71 1.43(5)
C67 C68 1.451(11)
C67 C69 1.661(17)
C67 C72 1.99(5)
C73 C78 1.347(11)
C73 C74 1.391(11)
C74 C75 1.397(12)
C75 C76 1.391(14)
C76 C77 1.373(13)
C76 C79 1.576(14)
C77 C78 1.400(12)
C79 C81 1.424(16)
C79 C80 1.501(18)
C79 C82 1.51(2)
C79 C83 1.48(5)
C79 C84 1.75(4)
C85 C86 1.351(11)
C85 C90 1.387(12)
C86 C87 1.402(12)
C87 C88 1.347(13)
C88 C89 1.362(14)
C88 C91 1.674(19)
C89 C90 1.403(13)
C91 C94 1.520(17)
C91 C93 1.527(15)
C91 C92 1.55(2)
C96 C97 1.363(11)
C96 C101 1.406(11)
C97 C98 1.380(12)
C98 C99 1.364(14)
C99 C100 1.365(14)
C99 C102 1.569(15)
C100 C101 1.399(12)
C102 C103 1.514(18)
C102 C104 1.54(2)
C102 C105 1.542(19)
C102 C108 1.60(6)
C102 C107 1.68(6)
C102 C106 1.71(6)
C109 C110 1.384(10)
C109 C114 1.391(10)
C110 C111 1.428(11)
C111 C112 1.351(12)
C112 C113 1.400(12)
C112 C115 1.520(12)
C113 C114 1.385(10)
C115 C116 1.499(12)
C115 C117 1.532(11)
C115 C118 1.572(12)
C119 C123 1.394(10)
C119 C120 1.427(10)
C119 C127 1.525(11)
C119 Co2 2.165(9)
C120 C121 1.429(10)
C120 C130 1.544(10)
C120 Co2 2.161(8)
C121 C122 1.407(10)
C121 C133 1.509(10)
C121 Co2 2.165(9)
C122 C123 1.393(10)
C122 C136 1.534(11)
C122 Co2 2.128(9)
C123 C124 1.538(11)
C123 Co2 2.145(8)
C124 C225 1.533(11)
C124 C138 1.540(11)
C124 C125 1.559(11)
C125 C126 1.329(11)
C125 C140 1.434(11)
C126 C143 1.480(11)
C126 C127 1.547(11)
C127 C179 1.547(11)
C127 C128 1.554(10)
C128 C129 1.354(10)
C128 C144 1.445(10)
C129 C147 1.437(10)
C129 C130 1.559(10)
C130 C131 1.528(10)
C130 C189 1.546(11)
C131 C132 1.352(10)
C131 C148 1.466(10)
C132 C151 1.432(10)
C132 C133 1.560(10)
C133 C202 1.520(11)
C133 C134 1.545(11)
C134 C135 1.351(10)
C134 C152 1.448(11)
C135 C155 1.446(11)
C135 C136 1.540(10)
C136 C137 1.539(11)
C136 C212 1.543(11)
C137 C138 1.353(11)
C137 C156 1.440(11)
C138 C139 1.436(11)
C139 C158 1.402(11)
C139 C140 1.444(11)
C140 C141 1.371(11)
C141 C142 1.437(12)
C141 C160 1.455(12)
C142 C143 1.380(11)
C142 C162 1.464(11)
C143 C144 1.424(10)
C144 C145 1.385(10)
C145 C146 1.430(10)
C145 C163 1.475(11)
C146 C147 1.384(10)
C146 C165 1.500(11)
C147 C148 1.423(10)
C148 C149 1.381(10)
C149 C150 1.423(11)
C149 C166 1.466(11)
C150 C151 1.385(10)
C150 C168 1.452(11)
C151 C152 1.457(11)
C152 C153 1.393(11)
C153 C154 1.440(11)
C153 C169 1.458(11)
C154 C155 1.387(11)
C154 C171 1.449(11)
C155 C156 1.425(11)
C156 C157 1.388(11)
C157 C158 1.417(11)
C157 C172 1.458(11)
C158 C159 1.451(12)
C159 C160 1.373(12)
C159 C173 1.457(11)
C160 C161 1.478(12)
C161 C175 1.394(11)
C161 C162 1.455(11)
C162 C163 1.378(11)
C163 C164 1.480(11)
C164 C176 1.373(11)
C164 C165 1.451(11)
C165 C166 1.367(11)
C166 C167 1.445(11)
C167 C177 1.397(11)
C167 C168 1.445(11)
C168 C169 1.371(11)
C169 C170 1.450(11)
C170 C178 1.371(11)
C170 C171 1.446(11)
C171 C172 1.379(11)
C172 C173 1.454(11)
C173 C174 1.378(11)
C174 C175 1.440(11)
C174 C178 1.462(11)
C175 C176 1.450(11)
C176 C177 1.452(11)
C177 C178 1.452(11)
C179 C180 1.367(11)
C179 C184 1.368(11)
C180 C181 1.398(12)
C181 C182 1.325(13)
C182 C183 1.394(13)
C182 C185 1.579(15)
C183 C184 1.374(11)
C185 C187 1.485(17)
C185 C188 1.565(16)
C185 C186 1.566(19)
C189 C190 1.357(10)
C189 C194 1.383(10)
C190 C191 1.406(11)
C191 C192 1.370(11)
C192 C193 1.386(11)
C192 C195 1.570(12)
C193 C194 1.397(10)
C195 C199 1.44(3)
C195 C196 1.442(18)
C195 C201 1.46(2)
C195 C197 1.535(19)
C195 C198 1.63(2)
C195 C200 1.81(3)
C202 C207 1.390(10)
C202 C203 1.398(11)
C203 C204 1.404(10)
C204 C205 1.384(11)
C205 C206 1.379(11)
C205 C208 1.520(12)
C206 C207 1.416(10)
C208 C209 1.523(11)
C208 C211 1.532(11)
C208 C210 1.550(11)
C212 C213 1.344(11)
C212 C217 1.352(11)
C213 C214 1.391(12)
C214 C215 1.357(14)
C215 C216 1.408(13)
C215 C218 1.630(15)
C216 C217 1.380(12)
C218 C219 1.45(2)
C218 C220 1.46(2)
C218 C224 1.49(4)
C218 C222 1.52(4)
C218 C221 1.62(2)
C218 C223 1.72(4)
C225 C226 1.352(11)
C225 C230 1.357(11)
C226 C227 1.386(11)
C227 C228 1.396(13)
C228 C229 1.384(13)
C228 C231 1.539(13)
C229 C230 1.388(12)
C231 C235 1.32(2)
C231 C233 1.375(18)
C231 C232 1.41(2)
C231 C237 1.64(3)
C231 C234 1.67(2)
C231 C236 1.83(3)
Co1 S1 2.213(3)
Co1 S2 2.216(3)
Co1 S3 2.225(3)
Co2 S5 2.196(3)
Co2 S7 2.222(3)
Co2 S6 2.242(3)
Co3 S4 2.200(3)
Co3 S13 2.232(3)
Co3 S2 2.239(3)
Co3 S15 2.272(3)
Co3 S12 2.314(3)
Co3 Co4 2.555(2)
Co3 Co6 2.974(2)
Co4 S5 2.163(3)
Co4 S15 2.215(3)
Co4 S7 2.247(3)
Co4 S13 2.277(3)
Co4 S12 2.288(3)
Co4 Co5 2.579(2)
Co5 S5 2.198(3)
Co5 S13 2.216(3)
Co5 S6 2.221(3)
Co5 S10 2.244(3)
Co5 S11 2.267(3)
Co5 Co6 2.5803(19)
Co5 Co8 2.911(2)
Co6 S1 2.212(3)
Co6 S13 2.222(3)
Co6 S2 2.229(3)
Co6 S10 2.256(3)
Co6 S11 2.256(3)
Co6 Co7 2.582(2)
Co7 S14 2.203(3)
Co7 S1 2.204(3)
Co7 S3 2.258(3)
Co7 S9 2.286(3)
Co7 S13 2.293(3)
Co7 Co8 2.542(2)
Co8 S8 2.202(3)
Co8 S6 2.229(3)
Co8 S13 2.238(3)
Co8 S14 2.276(3)
Co8 S9 2.314(3)
S3 S4 2.038(3)
S7 S8 2.071(4)
S9 S10 2.094(4)
S11 S12 2.110(4)
S14 C238 1.833(9)
C238 C239 1.519(13)
C239 C240 1.519(18)
C240 C241 1.588(19)
S15 C250 1.75(3)
S15 C242 1.94(2)
C242 C243 1.552(17)
C243 C246 1.479(18)
C246 C247 1.574(17)
C248 C249 1.545(19)
C248 C250 1.552(19)
C249 C283 1.58(4)
C254 C255 1.48(5)
C256 C261 1.55(8)
C253 C264 1.66(9)
C261 C273 2.00(6)
C263 C274 1.10(5)
C266 C278 1.76(9)
C270 C274 1.55(5)
C280 C284 1.73(6)

loop_
_geom_torsion_atom_site_label_1
_geom_torsion_atom_site_label_2
_geom_torsion_atom_site_label_3
_geom_torsion_atom_site_label_4
_geom_torsion
C5 C1 C2 C3 -1.3(9)
C9 C1 C2 C3 -157.1(7)
Co1 C1 C2 C3 60.2(6)
C5 C1 C2 C12 158.4(7)
C9 C1 C2 C12 2.6(12)
Co1 C1 C2 C12 -140.1(7)
C5 C1 C2 Co1 -61.5(5)
C9 C1 C2 Co1 142.7(8)
C1 C2 C3 C4 0.1(9)
C12 C2 C3 C4 -159.8(7)
Co1 C2 C3 C4 59.0(5)
C1 C2 C3 C15 155.8(8)
C12 C2 C3 C15 -4.1(12)
Co1 C2 C3 C15 -145.3(8)
C1 C2 C3 Co1 -58.8(6)
C12 C2 C3 Co1 141.2(7)
C2 C3 C4 C5 1.1(9)
C15 C3 C4 C5 -155.3(8)
Co1 C3 C4 C5 61.3(5)
C2 C3 C4 C18 156.3(8)
C15 C3 C4 C18 -0.1(13)
Co1 C3 C4 C18 -143.5(8)
C2 C3 C4 Co1 -60.2(6)
C15 C3 C4 Co1 143.4(8)
C2 C1 C5 C4 2.0(9)
C9 C1 C5 C4 158.3(7)
Co1 C1 C5 C4 -61.3(6)
C2 C1 C5 C6 -158.8(7)
C9 C1 C5 C6 -2.5(12)
Co1 C1 C5 C6 138.0(8)
C2 C1 C5 Co1 63.3(6)
C9 C1 C5 Co1 -140.4(8)
C3 C4 C5 C1 -1.9(9)
C18 C4 C5 C1 -157.3(7)
Co1 C4 C5 C1 61.4(6)
C3 C4 C5 C6 158.9(7)
C18 C4 C5 C6 3.5(12)
Co1 C4 C5 C6 -137.8(8)
C3 C4 C5 Co1 -63.3(5)
C18 C4 C5 Co1 141.3(8)
C1 C5 C6 C20 131.0(8)
C4 C5 C6 C20 -27.2(10)
Co1 C5 C6 C20 -127.9(9)
C1 C5 C6 C109 -100.5(10)
C4 C5 C6 C109 101.3(10)
Co1 C5 C6 C109 0.6(14)
C1 C5 C6 C7 25.3(10)
C4 C5 C6 C7 -132.8(8)
Co1 C5 C6 C7 126.5(9)
C5 C6 C7 C8 -22.7(11)
C20 C6 C7 C8 -133.8(8)
C109 C6 C7 C8 108.4(9)
C5 C6 C7 C22 127.0(7)
C20 C6 C7 C22 15.9(8)
C109 C6 C7 C22 -101.9(8)
C22 C7 C8 C25 1.8(12)
C6 C7 C8 C25 149.0(8)
C22 C7 C8 C9 -150.6(8)
C6 C7 C8 C9 -3.3(13)
C2 C1 C9 C8 128.3(8)
C5 C1 C9 C8 -23.6(10)
Co1 C1 C9 C8 -123.8(9)
C2 C1 C9 C61 -102.0(9)
C5 C1 C9 C61 106.2(9)
Co1 C1 C9 C61 6.0(14)
C2 C1 C9 C10 22.2(11)
C5 C1 C9 C10 -129.7(8)
Co1 C1 C9 C10 130.1(9)
C7 C8 C9 C1 26.6(11)
C25 C8 C9 C1 -128.5(7)
C7 C8 C9 C61 -105.2(9)
C25 C8 C9 C61 99.7(8)
C7 C8 C9 C10 137.7(8)
C25 C8 C9 C10 -17.4(8)
C1 C9 C10 C11 -22.9(10)
C8 C9 C10 C11 -134.5(8)
C61 C9 C10 C11 105.6(9)
C1 C9 C10 C26 129.1(7)
C8 C9 C10 C26 17.5(8)
C61 C9 C10 C26 -102.4(8)
C26 C10 C11 C29 1.4(11)
C9 C10 C11 C29 150.1(7)
C26 C10 C11 C12 -150.0(8)
C9 C10 C11 C12 -1.3(13)
C10 C11 C12 C73 -106.8(9)
C29 C11 C12 C73 99.8(8)
C10 C11 C12 C2 25.2(11)
C29 C11 C12 C2 -128.2(7)
C10 C11 C12 C13 134.4(8)
C29 C11 C12 C13 -19.0(8)
C3 C2 C12 C73 -100.0(10)
C1 C2 C12 C73 102.7(10)
Co1 C2 C12 C73 2.9(15)
C3 C2 C12 C11 131.7(8)
C1 C2 C12 C11 -25.5(10)
Co1 C2 C12 C11 -125.3(9)
C3 C2 C12 C13 26.7(10)
C1 C2 C12 C13 -130.5(8)
Co1 C2 C12 C13 129.6(9)
C73 C12 C13 C14 106.2(9)
C11 C12 C13 C14 -133.7(8)
C2 C12 C13 C14 -25.3(11)
C73 C12 C13 C30 -103.2(8)
C11 C12 C13 C30 16.9(8)
C2 C12 C13 C30 125.3(7)
C30 C13 C14 C33 1.1(12)
C12 C13 C14 C33 149.4(8)
C30 C13 C14 C15 -147.5(8)
C12 C13 C14 C15 0.8(13)
C2 C3 C15 C14 -21.2(11)
C4 C3 C15 C14 131.0(8)
Co1 C3 C15 C14 -128.9(10)
C2 C3 C15 C16 -128.0(8)
C4 C3 C15 C16 24.1(11)
Co1 C3 C15 C16 124.2(10)
C2 C3 C15 C85 105.5(9)
C4 C3 C15 C85 -102.4(9)
Co1 C3 C15 C85 -2.3(15)
C13 C14 C15 C3 23.1(11)
C33 C14 C15 C3 -128.1(7)
C13 C14 C15 C16 135.3(9)
C33 C14 C15 C16 -15.9(9)
C13 C14 C15 C85 -106.6(10)
C33 C14 C15 C85 102.2(8)
C3 C15 C16 C17 -22.9(11)
C14 C15 C16 C17 -134.5(8)
C85 C15 C16 C17 107.0(9)
C3 C15 C16 C34 128.8(8)
C14 C15 C16 C34 17.2(9)
C85 C15 C16 C34 -101.3(8)
C34 C16 C17 C37 1.6(12)
C15 C16 C17 C37 150.8(8)
C34 C16 C17 C18 -152.5(8)
C15 C16 C17 C18 -3.2(13)
C5 C4 C18 C17 126.4(8)
C3 C4 C18 C17 -24.7(11)
Co1 C4 C18 C17 -132.5(9)
C5 C4 C18 C96 -111.0(10)
C3 C4 C18 C96 97.9(10)
Co1 C4 C18 C96 -9.9(15)
C5 C4 C18 C19 21.4(10)
C3 C4 C18 C19 -129.7(8)
Co1 C4 C18 C19 122.5(10)
C16 C17 C18 C4 26.5(11)
C37 C17 C18 C4 -129.7(7)
C16 C17 C18 C96 -104.2(9)
C37 C17 C18 C96 99.6(8)
C16 C17 C18 C19 136.9(8)
C37 C17 C18 C19 -19.3(8)
C4 C18 C19 C20 -22.7(11)
C17 C18 C19 C20 -132.1(8)
C96 C18 C19 C20 113.6(9)
C4 C18 C19 C38 127.6(7)
C17 C18 C19 C38 18.2(8)
C96 C18 C19 C38 -96.1(8)
C38 C19 C20 C21 0.9(12)
C18 C19 C20 C21 148.3(8)
C38 C19 C20 C6 -149.0(8)
C18 C19 C20 C6 -1.6(13)
C5 C6 C20 C19 26.3(11)
C109 C6 C20 C19 -106.4(9)
C7 C6 C20 C19 136.9(8)
C5 C6 C20 C21 -126.2(7)
C109 C6 C20 C21 101.1(8)
C7 C6 C20 C21 -15.7(8)
C19 C20 C21 C40 3.7(12)
C6 C20 C21 C40 157.5(8)
C19 C20 C21 C22 -143.2(8)
C6 C20 C21 C22 10.6(9)
C8 C7 C22 C23 -4.1(12)
C6 C7 C22 C23 -155.8(8)
C8 C7 C22 C21 140.8(8)
C6 C7 C22 C21 -10.9(9)
C40 C21 C22 C23 0.8(12)
C20 C21 C22 C23 146.6(8)
C40 C21 C22 C7 -145.4(8)
C20 C21 C22 C7 0.3(9)
C7 C22 C23 C24 3.2(12)
C21 C22 C23 C24 -138.7(8)
C7 C22 C23 C42 140.6(8)
C21 C22 C23 C42 -1.4(12)
C22 C23 C24 C25 -0.1(12)
C42 C23 C24 C25 -142.7(8)
C22 C23 C24 C44 142.2(8)
C42 C23 C24 C44 -0.4(9)
C23 C24 C25 C8 -2.1(12)
C44 C24 C25 C8 -140.1(8)
C23 C24 C25 C26 139.7(8)
C44 C24 C25 C26 1.7(12)
C7 C8 C25 C24 1.2(12)
C9 C8 C25 C24 157.2(7)
C7 C8 C25 C26 -144.2(8)
C9 C8 C25 C26 11.8(9)
C11 C10 C26 C27 -3.1(12)
C9 C10 C26 C27 -155.5(7)
C11 C10 C26 C25 140.6(8)
C9 C10 C26 C25 -11.8(9)
C24 C25 C26 C27 -1.6(12)
C8 C25 C26 C27 144.1(8)
C24 C25 C26 C10 -145.6(8)
C8 C25 C26 C10 0.1(9)
C10 C26 C27 C28 3.5(11)
C25 C26 C27 C28 -136.2(8)
C10 C26 C27 C45 140.3(8)
C25 C26 C27 C45 0.6(12)
C26 C27 C28 C29 -2.3(12)
C45 C27 C28 C29 -143.4(8)
C26 C27 C28 C47 142.9(8)
C45 C27 C28 C47 1.9(9)
C47 C28 C29 C30 -1.8(12)
C27 C28 C29 C30 138.3(8)
C47 C28 C29 C11 -139.4(8)
C27 C28 C29 C11 0.7(12)
C10 C11 C29 C28 -0.2(12)
C12 C11 C29 C28 156.0(8)
C10 C11 C29 C30 -141.1(8)
C12 C11 C29 C30 15.1(9)
C14 C13 C30 C31 -6.0(13)
C12 C13 C30 C31 -158.5(8)
C14 C13 C30 C29 143.5(8)
C12 C13 C30 C29 -9.0(9)
C28 C29 C30 C31 3.0(12)
C11 C29 C30 C31 146.1(8)
C28 C29 C30 C13 -146.8(8)
C11 C29 C30 C13 -3.7(9)
C13 C30 C31 C32 5.9(13)
C29 C30 C31 C32 -139.7(9)
C13 C30 C31 C48 142.1(9)
C29 C30 C31 C48 -3.5(13)
C30 C31 C32 C33 -0.9(13)
C48 C31 C32 C33 -141.6(9)
C30 C31 C32 C50 141.4(9)
C48 C31 C32 C50 0.7(10)
C31 C32 C33 C14 -3.8(13)
C50 C32 C33 C14 -142.1(9)
C31 C32 C33 C34 139.7(9)
C50 C32 C33 C34 1.5(13)
C13 C14 C33 C32 3.7(13)
C15 C14 C33 C32 156.9(8)
C13 C14 C33 C34 -143.4(8)
C15 C14 C33 C34 9.8(10)
C17 C16 C34 C35 -2.6(13)
C15 C16 C34 C35 -155.7(8)
C17 C16 C34 C33 140.6(8)
C15 C16 C34 C33 -12.5(9)
C32 C33 C34 C35 -1.9(13)
C14 C33 C34 C35 145.7(8)
C32 C33 C34 C16 -146.0(9)
C14 C33 C34 C16 1.6(10)
C16 C34 C35 C36 1.0(13)
C33 C34 C35 C36 -138.3(9)
C16 C34 C35 C51 140.5(9)
C33 C34 C35 C51 1.2(13)
C34 C35 C36 C37 1.5(13)
C51 C35 C36 C37 -142.5(8)
C34 C35 C36 C53 143.1(8)
C51 C35 C36 C53 -0.9(10)
C35 C36 C37 C38 137.9(8)
C53 C36 C37 C38 0.5(12)
C35 C36 C37 C17 -2.5(12)
C53 C36 C37 C17 -139.9(8)
C16 C17 C37 C36 1.0(12)
C18 C17 C37 C36 158.6(8)
C16 C17 C37 C38 -143.6(8)
C18 C17 C37 C38 14.1(9)
C36 C37 C38 C39 -0.8(12)
C17 C37 C38 C39 143.7(8)
C36 C37 C38 C19 -146.0(8)
C17 C37 C38 C19 -1.5(9)
C20 C19 C38 C39 -4.6(12)
C18 C19 C38 C39 -156.6(7)
C20 C19 C38 C37 140.7(8)
C18 C19 C38 C37 -11.3(9)
C37 C38 C39 C40 -137.6(8)
C19 C38 C39 C40 3.7(12)
C37 C38 C39 C54 0.3(12)
C19 C38 C39 C54 141.6(8)
C22 C21 C40 C39 137.7(9)
C20 C21 C40 C39 -4.6(13)
C22 C21 C40 C41 -0.4(12)
C20 C21 C40 C41 -142.7(8)
C38 C39 C40 C21 0.9(13)
C54 C39 C40 C21 -140.7(8)
C38 C39 C40 C41 142.9(8)
C54 C39 C40 C41 1.3(9)
C21 C40 C41 C42 0.6(12)
C39 C40 C41 C42 -142.7(8)
C21 C40 C41 C55 142.9(8)
C39 C40 C41 C55 -0.4(9)
C55 C41 C42 C43 -0.7(12)
C40 C41 C42 C43 136.9(8)
C55 C41 C42 C23 -138.6(8)
C40 C41 C42 C23 -1.1(12)
C22 C23 C42 C41 1.5(12)
C24 C23 C42 C41 142.8(8)
C22 C23 C42 C43 -140.9(8)
C24 C23 C42 C43 0.3(10)
C41 C42 C43 C57 0.0(12)
C23 C42 C43 C57 141.4(8)
C41 C42 C43 C44 -141.6(8)
C23 C42 C43 C44 -0.2(9)
C25 C24 C44 C45 -0.6(12)
C23 C24 C44 C45 -142.4(8)
C25 C24 C44 C43 142.0(8)
C23 C24 C44 C43 0.3(9)
C57 C43 C44 C45 0.2(13)
C42 C43 C44 C45 141.8(8)
C57 C43 C44 C24 -141.7(8)
C42 C43 C44 C24 -0.1(9)
C24 C44 C45 C27 -0.5(12)
C43 C44 C45 C27 -137.9(9)
C24 C44 C45 C46 138.1(8)
C43 C44 C45 C46 0.6(13)
C26 C27 C45 C44 0.5(12)
C28 C27 C45 C44 141.6(8)
C26 C27 C45 C46 -142.3(8)
C28 C27 C45 C46 -1.2(9)
C44 C45 C46 C58 0.0(13)
C27 C45 C46 C58 143.7(8)
C44 C45 C46 C47 -143.6(8)
C27 C45 C46 C47 0.0(9)
C29 C28 C47 C48 1.1(13)
C27 C28 C47 C48 -142.6(8)
C29 C28 C47 C46 141.8(8)
C27 C28 C47 C46 -1.8(9)
C58 C46 C47 C48 -1.9(12)
C45 C46 C47 C48 141.3(8)
C58 C46 C47 C28 -142.1(8)
C45 C46 C47 C28 1.1(9)
C28 C47 C48 C31 -1.4(12)
C46 C47 C48 C31 -137.5(8)
C28 C47 C48 C49 137.2(8)
C46 C47 C48 C49 1.1(12)
C30 C31 C48 C47 2.7(13)
C32 C31 C48 C47 142.9(8)
C30 C31 C48 C49 -140.6(8)
C32 C31 C48 C49 -0.3(9)
C47 C48 C49 C59 0.5(12)
C31 C48 C49 C59 143.8(8)
C47 C48 C49 C50 -143.5(8)
C31 C48 C49 C50 -0.1(9)
C33 C32 C50 C51 -0.4(14)
C31 C32 C50 C51 -142.5(9)
C33 C32 C50 C49 141.3(9)
C31 C32 C50 C49 -0.8(10)
C59 C49 C50 C51 -0.1(13)
C48 C49 C50 C51 143.2(8)
C59 C49 C50 C32 -142.7(8)
C48 C49 C50 C32 0.5(9)
C32 C50 C51 C35 -0.3(13)
C49 C50 C51 C35 -137.9(9)
C32 C50 C51 C52 137.1(9)
C49 C50 C51 C52 -0.5(12)
C34 C35 C51 C50 -0.1(13)
C36 C35 C51 C50 143.4(8)
C34 C35 C51 C52 -142.5(8)
C36 C35 C51 C52 1.0(9)
C50 C51 C52 C60 1.1(13)
C35 C51 C52 C60 142.7(8)
C50 C51 C52 C53 -142.3(8)
C35 C51 C52 C53 -0.7(10)
C60 C52 C53 C54 -1.3(13)
C51 C52 C53 C54 141.7(8)
C60 C52 C53 C36 -142.9(8)
C51 C52 C53 C36 0.2(9)
C37 C36 C53 C54 0.3(12)
C35 C36 C53 C54 -141.1(8)
C37 C36 C53 C52 141.8(8)
C35 C36 C53 C52 0.4(9)
C52 C53 C54 C55 0.9(13)
C36 C53 C54 C55 137.4(9)
C52 C53 C54 C39 -137.2(9)
C36 C53 C54 C39 -0.8(12)
C38 C39 C54 C53 0.5(12)
C40 C39 C54 C53 142.0(8)
C38 C39 C54 C55 -143.2(8)
C40 C39 C54 C55 -1.7(9)
C53 C54 C55 C56 -0.9(12)
C39 C54 C55 C56 142.2(7)
C53 C54 C55 C41 -141.7(8)
C39 C54 C55 C41 1.5(9)
C42 C41 C55 C56 1.6(12)
C40 C41 C55 C56 -141.2(8)
C42 C41 C55 C54 142.1(8)
C40 C41 C55 C54 -0.7(9)
C54 C55 C56 C57 -138.8(8)
C41 C55 C56 C57 -1.8(12)
C54 C55 C56 C60 1.3(11)
C41 C55 C56 C60 138.3(8)
C42 C43 C57 C56 -0.2(12)
C44 C43 C57 C56 136.7(9)
C42 C43 C57 C58 -138.5(8)
C44 C43 C57 C58 -1.6(12)
C55 C56 C57 C43 1.1(12)
C60 C56 C57 C43 -142.2(8)
C55 C56 C57 C58 143.8(8)
C60 C56 C57 C58 0.5(9)
C47 C46 C58 C59 1.1(12)
C45 C46 C58 C59 -137.8(8)
C47 C46 C58 C57 137.5(9)
C45 C46 C58 C57 -1.4(13)
C43 C57 C58 C46 2.2(13)
C56 C57 C58 C46 -141.1(8)
C43 C57 C58 C59 142.9(8)
C56 C57 C58 C59 -0.4(9)
C50 C49 C59 C58 137.6(9)
C48 C49 C59 C58 -1.3(12)
C50 C49 C59 C60 0.1(12)
C48 C49 C59 C60 -138.8(8)
C46 C58 C59 C49 0.5(12)
C57 C58 C59 C49 -140.8(8)
C46 C58 C59 C60 141.5(8)
C57 C58 C59 C60 0.2(9)
C53 C52 C60 C59 138.0(9)
C51 C52 C60 C59 -1.1(13)
C53 C52 C60 C56 1.7(12)
C51 C52 C60 C56 -137.3(8)
C49 C59 C60 C52 0.5(12)
C58 C59 C60 C52 -141.5(8)
C49 C59 C60 C56 142.1(8)
C58 C59 C60 C56 0.1(9)
C55 C56 C60 C52 -1.7(12)
C57 C56 C60 C52 141.7(8)
C55 C56 C60 C59 -143.8(8)
C57 C56 C60 C59 -0.3(9)
C1 C9 C61 C62 44.8(11)
C8 C9 C61 C62 171.5(8)
C10 C9 C61 C62 -77.7(10)
C1 C9 C61 C66 -140.4(8)
C8 C9 C61 C66 -13.7(11)
C10 C9 C61 C66 97.2(9)
C66 C61 C62 C63 0.1(13)
C9 C61 C62 C63 175.1(8)
C61 C62 C63 C64 0.3(15)
C62 C63 C64 C65 0.3(14)
C62 C63 C64 C67 179.7(9)
C63 C64 C65 C66 -1.2(14)
C67 C64 C65 C66 179.5(9)
C62 C61 C66 C65 -1.0(12)
C9 C61 C66 C65 -176.0(7)
C64 C65 C66 C61 1.6(14)
C65 C64 C67 C70 -0.6(19)
C63 C64 C67 C70 180.0(14)
C65 C64 C67 C71 -54(3)
C63 C64 C67 C71 127(3)
C65 C64 C67 C68 137.2(11)
C63 C64 C67 C68 -42.2(15)
C65 C64 C67 C69 -114.9(12)
C63 C64 C67 C69 65.8(12)
C65 C64 C67 C72 52.4(19)
C63 C64 C67 C72 -126.9(18)
C11 C12 C73 C78 22.2(12)
C2 C12 C73 C78 -101.9(10)
C13 C12 C73 C78 134.2(9)
C11 C12 C73 C74 -157.0(8)
C2 C12 C73 C74 78.9(11)
C13 C12 C73 C74 -45.0(11)
C78 C73 C74 C75 1.4(14)
C12 C73 C74 C75 -179.4(8)
C73 C74 C75 C76 1.3(15)
C74 C75 C76 C77 -2.9(17)
C74 C75 C76 C79 174.1(10)
C75 C76 C77 C78 1.9(17)
C79 C76 C77 C78 -175.0(10)
C74 C73 C78 C77 -2.4(14)
C12 C73 C78 C77 178.4(8)
C76 C77 C78 C73 0.8(16)
C77 C76 C79 C81 -126.5(16)
C75 C76 C79 C81 56.7(18)
C77 C76 C79 C80 104.2(16)
C75 C76 C79 C80 -72.7(17)
C77 C76 C79 C82 4.0(19)
C75 C76 C79 C82 -172.9(14)
C77 C76 C79 C83 169(4)
C75 C76 C79 C83 -8(4)
C77 C76 C79 C84 -41.7(19)
C75 C76 C79 C84 141.5(17)
C3 C15 C85 C86 -26.3(13)
C14 C15 C85 C86 97.9(11)
C16 C15 C85 C86 -151.0(9)
C3 C15 C85 C90 159.2(9)
C14 C15 C85 C90 -76.7(11)
C16 C15 C85 C90 34.5(12)
C90 C85 C86 C87 -0.6(16)
C15 C85 C86 C87 -175.3(9)
C85 C86 C87 C88 2.5(19)
C86 C87 C88 C89 -2(2)
C86 C87 C88 C91 178.0(12)
C87 C88 C89 C90 0(2)
C91 C88 C89 C90 179.7(13)
C86 C85 C90 C89 -1.8(17)
C15 C85 C90 C89 173.2(11)
C88 C89 C90 C85 2(2)
C87 C88 C91 C94 -124(2)
C89 C88 C91 C94 56(2)
C87 C88 C91 C93 115.5(18)
C89 C88 C91 C93 -65(2)
C87 C88 C91 C92 -6(2)
C89 C88 C91 C92 173.6(15)
C4 C18 C96 C97 116.6(10)
C17 C18 C96 C97 -121.9(9)
C19 C18 C96 C97 -12.7(12)
C4 C18 C96 C101 -69.0(11)
C17 C18 C96 C101 52.4(10)
C19 C18 C96 C101 161.6(8)
C101 C96 C97 C98 -0.7(14)
C18 C96 C97 C98 173.6(8)
C96 C97 C98 C99 -1.8(16)
C97 C98 C99 C100 3.5(17)
C97 C98 C99 C102 -175.3(10)
C98 C99 C100 C101 -2.7(18)
C102 C99 C100 C101 176.1(10)
C99 C100 C101 C96 0.3(16)
C97 C96 C101 C100 1.4(13)
C18 C96 C101 C100 -173.1(8)
C98 C99 C102 C103 -119.2(18)
C100 C99 C102 C103 62(2)
C98 C99 C102 C104 4(2)
C100 C99 C102 C104 -174.7(15)
C98 C99 C102 C105 118.6(18)
C100 C99 C102 C105 -60.1(19)
C98 C99 C102 C108 57(3)
C100 C99 C102 C108 -122(3)
C98 C99 C102 C107 -66(3)
C100 C99 C102 C107 115(3)
C98 C99 C102 C106 -176(3)
C100 C99 C102 C106 5(3)
C5 C6 C109 C110 98.6(10)
C20 C6 C109 C110 -135.1(9)
C7 C6 C109 C110 -25.3(11)
C5 C6 C109 C114 -82.9(11)
C20 C6 C109 C114 43.3(11)
C7 C6 C109 C114 153.2(8)
C114 C109 C110 C111 -3.1(13)
C6 C109 C110 C111 175.4(8)
C109 C110 C111 C112 -2.0(15)
C110 C111 C112 C113 6.1(15)
C110 C111 C112 C115 -172.3(9)
C111 C112 C113 C114 -5.3(15)
C115 C112 C113 C114 173.1(8)
C112 C113 C114 C109 0.3(14)
C110 C109 C114 C113 3.9(13)
C6 C109 C114 C113 -174.6(8)
C111 C112 C115 C116 -58.1(13)
C113 C112 C115 C116 123.6(11)
C111 C112 C115 C117 62.7(13)
C113 C112 C115 C117 -115.6(11)
C111 C112 C115 C118 -179.9(9)
C113 C112 C115 C118 1.8(13)
C123 C119 C120 C121 -0.7(9)
C127 C119 C120 C121 -158.5(7)
Co2 C119 C120 C121 60.5(6)
C123 C119 C120 C130 158.3(7)
C127 C119 C120 C130 0.5(12)
Co2 C119 C120 C130 -140.5(8)
C123 C119 C120 Co2 -61.3(6)
C127 C119 C120 Co2 140.9(8)
C119 C120 C121 C122 1.3(9)
C130 C120 C121 C122 -157.5(7)
Co2 C120 C121 C122 61.8(5)
C119 C120 C121 C133 157.0(8)
C130 C120 C121 C133 -1.8(12)
Co2 C120 C121 C133 -142.4(8)
C119 C120 C121 Co2 -60.6(6)
C130 C120 C121 Co2 140.6(7)
C120 C121 C122 C123 -1.4(9)
C133 C121 C122 C123 -156.0(8)
Co2 C121 C122 C123 61.2(6)
C120 C121 C122 C136 158.5(7)
C133 C121 C122 C136 4.0(13)
Co2 C121 C122 C136 -138.9(8)
C120 C121 C122 Co2 -62.6(5)
C133 C121 C122 Co2 142.8(8)
C121 C122 C123 C119 1.0(10)
C136 C122 C123 C119 -158.3(8)
Co2 C122 C123 C119 62.6(6)
C121 C122 C123 C124 159.3(8)
C136 C122 C123 C124 0.0(13)
Co2 C122 C123 C124 -139.2(8)
C121 C122 C123 Co2 -61.6(6)
C136 C122 C123 Co2 139.1(8)
C120 C119 C123 C122 -0.2(9)
C127 C119 C123 C122 157.4(8)
Co2 C119 C123 C122 -61.6(6)
C120 C119 C123 C124 -158.0(8)
C127 C119 C123 C124 -0.4(13)
Co2 C119 C123 C124 140.6(8)
C120 C119 C123 Co2 61.4(6)
C127 C119 C123 Co2 -141.0(8)
C122 C123 C124 C225 103.1(10)
C119 C123 C124 C225 -102.3(10)
Co2 C123 C124 C225 2.9(15)
C122 C123 C124 C138 -26.0(11)
C119 C123 C124 C138 128.5(9)
Co2 C123 C124 C138 -126.3(10)
C122 C123 C124 C125 -130.4(8)
C119 C123 C124 C125 24.1(11)
Co2 C123 C124 C125 129.4(9)
C225 C124 C125 C126 106.3(10)
C123 C124 C125 C126 -24.4(12)
C138 C124 C125 C126 -134.0(9)
C225 C124 C125 C140 -101.5(8)
C123 C124 C125 C140 127.8(7)
C138 C124 C125 C140 18.2(9)
C140 C125 C126 C143 0.4(13)
C124 C125 C126 C143 150.2(8)
C140 C125 C126 C127 -149.4(8)
C124 C125 C126 C127 0.4(14)
C123 C119 C127 C179 100.2(10)
C120 C119 C127 C179 -105.9(10)
Co2 C119 C127 C179 -3.2(15)
C123 C119 C127 C126 -23.5(11)
C120 C119 C127 C126 130.4(8)
Co2 C119 C127 C126 -126.9(9)
C123 C119 C127 C128 -130.1(8)
C120 C119 C127 C128 23.8(11)
Co2 C119 C127 C128 126.6(9)
C125 C126 C127 C119 23.9(11)
C143 C126 C127 C119 -128.9(7)
C125 C126 C127 C179 -105.3(10)
C143 C126 C127 C179 102.0(8)
C125 C126 C127 C128 135.2(9)
C143 C126 C127 C128 -17.6(9)
C119 C127 C128 C129 -24.2(11)
C179 C127 C128 C129 108.8(9)
C126 C127 C128 C129 -133.7(9)
C119 C127 C128 C144 127.0(7)
C179 C127 C128 C144 -99.9(8)
C126 C127 C128 C144 17.6(9)
C144 C128 C129 C147 1.5(13)
C127 C128 C129 C147 149.9(8)
C144 C128 C129 C130 -148.6(8)
C127 C128 C129 C130 -0.2(13)
C119 C120 C130 C131 -130.6(8)
C121 C120 C130 C131 25.4(10)
Co2 C120 C130 C131 127.9(9)
C119 C120 C130 C189 100.7(9)
C121 C120 C130 C189 -103.3(9)
Co2 C120 C130 C189 -0.8(14)
C119 C120 C130 C129 -24.3(10)
C121 C120 C130 C129 131.7(8)
Co2 C120 C130 C129 -125.8(9)
C128 C129 C130 C131 135.4(9)
C147 C129 C130 C131 -17.4(8)
C128 C129 C130 C120 24.6(11)
C147 C129 C130 C120 -128.2(7)
C128 C129 C130 C189 -105.6(9)
C147 C129 C130 C189 101.6(8)
C120 C130 C131 C132 -23.7(11)
C189 C130 C131 C132 108.4(9)
C129 C130 C131 C132 -134.6(8)
C120 C130 C131 C148 128.2(7)
C189 C130 C131 C148 -99.7(8)
C129 C130 C131 C148 17.3(8)
C148 C131 C132 C151 1.1(12)
C130 C131 C132 C151 150.2(8)
C148 C131 C132 C133 -150.7(8)
C130 C131 C132 C133 -1.6(13)
C122 C121 C133 C202 -108.9(10)
C120 C121 C133 C202 101.1(10)
Co2 C121 C133 C202 -2.2(15)
C122 C121 C133 C134 20.9(11)
C120 C121 C133 C134 -129.1(8)
Co2 C121 C133 C134 127.7(10)
C122 C121 C133 C132 127.0(9)
C120 C121 C133 C132 -23.0(11)
Co2 C121 C133 C132 -126.3(10)
C131 C132 C133 C121 25.6(11)
C151 C132 C133 C121 -128.5(7)
C131 C132 C133 C202 -102.9(10)
C151 C132 C133 C202 103.0(8)
C131 C132 C133 C134 135.1(8)
C151 C132 C133 C134 -19.0(8)
C121 C133 C134 C135 -23.0(11)
C202 C133 C134 C135 108.2(9)
C132 C133 C134 C135 -133.2(8)
C121 C133 C134 C152 129.1(7)
C202 C133 C134 C152 -99.7(8)
C132 C133 C134 C152 18.9(8)
C152 C134 C135 C155 1.0(13)
C133 C134 C135 C155 149.8(8)
C152 C134 C135 C136 -148.8(8)
C133 C134 C135 C136 0.1(13)
C123 C122 C136 C137 25.1(11)
C121 C122 C136 C137 -132.3(8)
Co2 C122 C136 C137 127.7(9)
C123 C122 C136 C135 130.9(8)
C121 C122 C136 C135 -26.5(10)
Co2 C122 C136 C135 -126.6(9)
C123 C122 C136 C212 -103.7(10)
C121 C122 C136 C212 98.9(10)
Co2 C122 C136 C212 -1.2(15)
C134 C135 C136 C122 25.1(11)
C155 C135 C136 C122 -127.0(8)
C134 C135 C136 C137 135.5(9)
C155 C135 C136 C137 -16.6(9)
C134 C135 C136 C212 -106.7(10)
C155 C135 C136 C212 101.2(8)
C122 C136 C137 C138 -24.3(11)
C135 C136 C137 C138 -135.1(9)
C212 C136 C137 C138 109.2(10)
C122 C136 C137 C156 127.8(8)
C135 C136 C137 C156 17.0(9)
C212 C136 C137 C156 -98.7(8)
C156 C137 C138 C139 -0.5(13)
C136 C137 C138 C139 149.2(9)
C156 C137 C138 C124 -151.9(8)
C136 C137 C138 C124 -2.3(14)
C225 C124 C138 C137 -105.3(10)
C123 C124 C138 C137 27.4(11)
C125 C124 C138 C137 135.4(9)
C225 C124 C138 C139 100.7(9)
C123 C124 C138 C139 -126.5(8)
C125 C124 C138 C139 -18.6(9)
C137 C138 C139 C158 4.7(13)
C124 C138 C139 C158 159.7(8)
C137 C138 C139 C140 -142.2(8)
C124 C138 C139 C140 12.8(10)
C126 C125 C140 C141 -3.5(13)
C124 C125 C140 C141 -157.7(8)
C126 C125 C140 C139 142.1(8)
C124 C125 C140 C139 -12.1(9)
C158 C139 C140 C141 0.6(13)
C138 C139 C140 C141 146.8(9)
C158 C139 C140 C125 -146.5(8)
C138 C139 C140 C125 -0.3(10)
C125 C140 C141 C142 3.0(13)
C139 C140 C141 C142 -139.4(9)
C125 C140 C141 C160 141.0(9)
C139 C140 C141 C160 -1.4(13)
C140 C141 C142 C143 0.6(13)
C160 C141 C142 C143 -142.1(8)
C140 C141 C142 C162 142.7(9)
C160 C141 C142 C162 0.1(10)
C141 C142 C143 C144 137.9(9)
C162 C142 C143 C144 -0.5(14)
C141 C142 C143 C126 -3.5(12)
C162 C142 C143 C126 -141.8(9)
C125 C126 C143 C142 3.0(12)
C127 C126 C143 C142 157.6(8)
C125 C126 C143 C144 -142.4(9)
C127 C126 C143 C144 12.2(10)
C142 C143 C144 C145 1.1(13)
C126 C143 C144 C145 146.2(8)
C142 C143 C144 C128 -145.6(9)
C126 C143 C144 C128 -0.5(10)
C129 C128 C144 C145 -5.5(13)
C127 C128 C144 C145 -158.2(8)
C129 C128 C144 C143 141.3(8)
C127 C128 C144 C143 -11.4(10)
C143 C144 C145 C146 -137.7(9)
C128 C144 C145 C146 5.4(13)
C143 C144 C145 C163 -2.4(13)
C128 C144 C145 C163 140.8(9)
C144 C145 C146 C147 -1.4(13)
C163 C145 C146 C147 -141.3(9)
C144 C145 C146 C165 140.5(9)
C163 C145 C146 C165 0.6(10)
C145 C146 C147 C148 138.9(9)
C165 C146 C147 C148 0.8(12)
C145 C146 C147 C129 -2.6(13)
C165 C146 C147 C129 -140.8(8)
C128 C129 C147 C146 2.5(13)
C130 C129 C147 C146 156.9(8)
C128 C129 C147 C148 -142.7(8)
C130 C129 C147 C148 11.7(9)
C146 C147 C148 C149 -1.9(13)
C129 C147 C148 C149 143.3(8)
C146 C147 C148 C131 -145.3(8)
C129 C147 C148 C131 -0.1(10)
C132 C131 C148 C149 -3.3(12)
C130 C131 C148 C149 -156.5(7)
C132 C131 C148 C147 141.5(8)
C130 C131 C148 C147 -11.7(9)
C147 C148 C149 C150 -136.7(9)
C131 C148 C149 C150 3.2(12)
C147 C148 C149 C166 0.9(13)
C131 C148 C149 C166 140.8(8)
C148 C149 C150 C151 -1.0(13)
C166 C149 C150 C151 -143.0(8)
C148 C149 C150 C168 141.7(8)
C166 C149 C150 C168 -0.4(9)
C149 C150 C151 C132 -1.4(13)
C168 C150 C151 C132 -140.1(9)
C149 C150 C151 C152 139.7(8)
C168 C150 C151 C152 0.9(12)
C131 C132 C151 C150 1.3(13)
C133 C132 C151 C150 157.2(8)
C131 C132 C151 C152 -143.7(8)
C133 C132 C151 C152 12.3(9)
C135 C134 C152 C153 -5.4(13)
C133 C134 C152 C153 -159.0(8)
C135 C134 C152 C151 140.5(8)
C133 C134 C152 C151 -13.0(9)
C150 C151 C152 C153 0.5(12)
C132 C151 C152 C153 146.6(8)
C150 C151 C152 C134 -145.6(8)
C132 C151 C152 C134 0.4(10)
C134 C152 C153 C154 5.6(13)
C151 C152 C153 C154 -136.9(9)
C134 C152 C153 C169 140.6(9)
C151 C152 C153 C169 -1.9(12)
C152 C153 C154 C155 -1.5(13)
C169 C153 C154 C155 -141.3(9)
C152 C153 C154 C171 140.3(9)
C169 C153 C154 C171 0.5(10)
C153 C154 C155 C156 139.2(9)
C171 C154 C155 C156 1.6(14)
C153 C154 C155 C135 -3.0(13)
C171 C154 C155 C135 -140.5(9)
C134 C135 C155 C154 3.2(13)
C136 C135 C155 C154 157.1(8)
C134 C135 C155 C156 -143.1(8)
C136 C135 C155 C156 10.7(10)
C154 C155 C156 C157 -0.2(14)
C135 C155 C156 C157 146.1(9)
C154 C155 C156 C137 -145.5(9)
C135 C155 C156 C137 0.8(10)
C138 C137 C156 C157 -2.8(13)
C136 C137 C156 C157 -156.7(8)
C138 C137 C156 C155 141.9(8)
C136 C137 C156 C155 -12.0(10)
C155 C156 C157 C158 -139.3(9)
C137 C156 C157 C158 1.8(13)
C155 C156 C157 C172 -0.4(14)
C137 C156 C157 C172 140.8(9)
C138 C139 C158 C157 -5.6(13)
C140 C139 C158 C157 136.7(9)
C138 C139 C158 C159 -141.2(9)
C140 C139 C158 C159 1.1(13)
C156 C157 C158 C139 2.4(13)
C172 C157 C158 C139 -141.1(9)
C156 C157 C158 C159 141.4(9)
C172 C157 C158 C159 -2.0(10)
C139 C158 C159 C160 -2.0(13)
C157 C158 C159 C160 -141.7(9)
C139 C158 C159 C173 141.3(8)
C157 C158 C159 C173 1.6(10)
C158 C159 C160 C141 1.2(14)
C173 C159 C160 C141 -137.5(9)
C158 C159 C160 C161 137.6(9)
C173 C159 C160 C161 -1.1(13)
C140 C141 C160 C159 0.5(14)
C142 C141 C160 C159 142.4(9)
C140 C141 C160 C161 -140.7(9)
C142 C141 C160 C161 1.1(10)
C159 C160 C161 C175 1.3(13)
C141 C160 C161 C175 142.6(9)
C159 C160 C161 C162 -143.2(9)
C141 C160 C161 C162 -1.9(10)
C175 C161 C162 C163 -1.2(13)
C160 C161 C162 C163 142.3(8)
C175 C161 C162 C142 -141.6(9)
C160 C161 C162 C142 1.9(9)
C143 C142 C162 C163 1.2(14)
C141 C142 C162 C163 -141.0(9)
C143 C142 C162 C161 140.9(9)
C141 C142 C162 C161 -1.2(10)
C161 C162 C163 C145 -137.5(9)
C142 C162 C163 C145 -2.4(14)
C161 C162 C163 C164 0.6(13)
C142 C162 C163 C164 135.7(9)
C144 C145 C163 C162 3.0(13)
C146 C145 C163 C162 142.8(9)
C144 C145 C163 C164 -139.5(8)
C146 C145 C163 C164 0.2(10)
C162 C163 C164 C176 0.5(13)
C145 C163 C164 C176 142.7(8)
C162 C163 C164 C165 -143.1(9)
C145 C163 C164 C165 -0.9(10)
C176 C164 C165 C166 -1.3(13)
C163 C164 C165 C166 141.8(8)
C176 C164 C165 C146 -141.9(9)
C163 C164 C165 C146 1.3(10)
C147 C146 C165 C166 1.3(13)
C145 C146 C165 C166 -141.2(9)
C147 C146 C165 C164 141.3(8)
C145 C146 C165 C164 -1.1(10)
C164 C165 C166 C167 1.9(13)
C146 C165 C166 C167 137.5(9)
C164 C165 C166 C149 -137.8(9)
C146 C165 C166 C149 -2.2(13)
C148 C149 C166 C165 1.2(13)
C150 C149 C166 C165 144.4(8)
C148 C149 C166 C167 -143.3(8)
C150 C149 C166 C167 0.0(9)
C165 C166 C167 C177 -1.5(13)
C149 C166 C167 C177 142.4(8)
C165 C166 C167 C168 -143.5(8)
C149 C166 C167 C168 0.4(9)
C177 C167 C168 C169 -0.1(13)
C166 C167 C168 C169 142.0(9)
C177 C167 C168 C150 -142.8(8)
C166 C167 C168 C150 -0.6(9)
C151 C150 C168 C169 -0.9(13)
C149 C150 C168 C169 -142.4(8)
C151 C150 C168 C167 142.1(8)
C149 C150 C168 C167 0.6(9)
C167 C168 C169 C170 -0.7(13)
C150 C168 C169 C170 136.9(9)
C167 C168 C169 C153 -138.1(9)
C150 C168 C169 C153 -0.4(13)
C152 C153 C169 C168 1.8(13)
C154 C153 C169 C168 141.2(8)
C152 C153 C169 C170 -139.6(9)
C154 C153 C169 C170 -0.2(10)
C168 C169 C170 C178 0.8(13)
C153 C169 C170 C178 142.8(9)
C168 C169 C170 C171 -142.1(9)
C153 C169 C170 C171 -0.1(10)
C178 C170 C171 C172 0.7(13)
C169 C170 C171 C172 144.3(9)
C178 C170 C171 C154 -143.2(9)
C169 C170 C171 C154 0.4(10)
C155 C154 C171 C172 -2.4(14)
C153 C154 C171 C172 -144.3(9)
C155 C154 C171 C170 141.3(9)
C153 C154 C171 C170 -0.6(10)
C170 C171 C172 C173 -1.6(13)
C154 C171 C172 C173 137.9(9)
C170 C171 C172 C157 -137.7(9)
C154 C171 C172 C157 1.8(14)
C156 C157 C172 C171 -0.4(14)
C158 C157 C172 C171 142.6(9)
C156 C157 C172 C173 -141.3(9)
C158 C157 C172 C173 1.7(10)
C171 C172 C173 C174 1.7(13)
C157 C172 C173 C174 142.3(9)
C171 C172 C173 C159 -141.2(9)
C157 C172 C173 C159 -0.7(10)
C160 C159 C173 C174 -0.1(13)
C158 C159 C173 C174 -143.7(9)
C160 C159 C173 C172 143.1(9)
C158 C159 C173 C172 -0.5(10)
C172 C173 C174 C175 -137.2(9)
C159 C173 C174 C175 1.2(13)
C172 C173 C174 C178 -0.9(13)
C159 C173 C174 C178 137.5(9)
C162 C161 C175 C174 139.5(9)
C160 C161 C175 C174 -0.2(12)
C162 C161 C175 C176 0.8(13)
C160 C161 C175 C176 -139.0(9)
C173 C174 C175 C161 -1.0(13)
C178 C174 C175 C161 -141.4(8)
C173 C174 C175 C176 141.4(9)
C178 C174 C175 C176 1.0(10)
C165 C164 C176 C175 137.8(9)
C163 C164 C176 C175 -0.9(13)
C165 C164 C176 C177 0.3(13)
C163 C164 C176 C177 -138.5(9)
C161 C175 C176 C164 0.3(13)
C174 C175 C176 C164 -142.5(9)
C161 C175 C176 C177 142.6(9)
C174 C175 C176 C177 -0.2(10)
C168 C167 C177 C178 0.8(12)
C166 C167 C177 C178 -137.1(9)
C168 C167 C177 C176 138.4(9)
C166 C167 C177 C176 0.5(13)
C164 C176 C177 C167 0.1(13)
C175 C176 C177 C167 -142.5(9)
C164 C176 C177 C178 141.9(9)
C175 C176 C177 C178 -0.7(10)
C171 C170 C178 C177 138.6(9)
C169 C170 C178 C177 -0.1(13)
C171 C170 C178 C174 0.1(14)
C169 C170 C178 C174 -138.5(9)
C167 C177 C178 C170 -0.8(13)
C176 C177 C178 C170 -142.3(9)
C167 C177 C178 C174 142.8(8)
C176 C177 C178 C174 1.3(10)
C173 C174 C178 C170 0.0(14)
C175 C174 C178 C170 141.4(9)
C173 C174 C178 C177 -142.8(9)
C175 C174 C178 C177 -1.4(10)
C119 C127 C179 C180 115.6(10)
C126 C127 C179 C180 -123.3(10)
C128 C127 C179 C180 -11.4(12)
C119 C127 C179 C184 -70.9(11)
C126 C127 C179 C184 50.2(11)
C128 C127 C179 C184 162.0(8)
C184 C179 C180 C181 1.0(15)
C127 C179 C180 C181 174.7(9)
C179 C180 C181 C182 -0.8(17)
C180 C181 C182 C183 1.3(18)
C180 C181 C182 C185 -176.8(11)
C181 C182 C183 C184 -2.1(17)
C185 C182 C183 C184 176.2(10)
C180 C179 C184 C183 -1.7(13)
C127 C179 C184 C183 -175.6(8)
C182 C183 C184 C179 2.4(15)
C181 C182 C185 C187 108.7(17)
C183 C182 C185 C187 -69.4(17)
C181 C182 C185 C188 -133.3(15)
C183 C182 C185 C188 48.5(17)
C181 C182 C185 C186 -12.0(19)
C183 C182 C185 C186 169.8(13)
C131 C130 C189 C190 6.3(11)
C120 C130 C189 C190 132.0(9)
C129 C130 C189 C190 -104.7(9)
C131 C130 C189 C194 -173.5(8)
C120 C130 C189 C194 -47.8(11)
C129 C130 C189 C194 75.5(10)
C194 C189 C190 C191 -1.8(13)
C130 C189 C190 C191 178.4(8)
C189 C190 C191 C192 1.5(15)
C190 C191 C192 C193 -1.3(14)
C190 C191 C192 C195 179.5(9)
C191 C192 C193 C194 1.6(14)
C195 C192 C193 C194 -179.3(9)
C190 C189 C194 C193 2.1(13)
C130 C189 C194 C193 -178.1(8)
C192 C193 C194 C189 -2.0(13)
C191 C192 C195 C199 -174.8(16)
C193 C192 C195 C199 6(2)
C191 C192 C195 C196 -105.8(14)
C193 C192 C195 C196 75.1(16)
C191 C192 C195 C201 49.1(17)
C193 C192 C195 C201 -130.0(14)
C191 C192 C195 C197 16.0(16)
C193 C192 C195 C197 -163.1(12)
C191 C192 C195 C198 133.9(12)
C193 C192 C195 C198 -45.2(14)
C191 C192 C195 C200 -60.1(14)
C193 C192 C195 C200 120.7(13)
C121 C133 C202 C207 -65.3(11)
C134 C133 C202 C207 169.6(8)
C132 C133 C202 C207 56.7(11)
C121 C133 C202 C203 117.6(9)
C134 C133 C202 C203 -7.5(11)
C132 C133 C202 C203 -120.4(9)
C207 C202 C203 C204 2.2(13)
C133 C202 C203 C204 179.5(8)
C202 C203 C204 C205 -0.9(13)
C203 C204 C205 C206 1.0(14)
C203 C204 C205 C208 177.2(8)
C204 C205 C206 C207 -2.3(13)
C208 C205 C206 C207 -178.5(8)
C203 C202 C207 C206 -3.6(12)
C133 C202 C207 C206 179.2(7)
C205 C206 C207 C202 3.8(12)
C206 C205 C208 C209 114.2(10)
C204 C205 C208 C209 -61.9(12)
C206 C205 C208 C211 -7.3(13)
C204 C205 C208 C211 176.6(8)
C206 C205 C208 C210 -127.2(9)
C204 C205 C208 C210 56.7(12)
C122 C136 C212 C213 114.0(11)
C137 C136 C212 C213 -12.2(13)
C135 C136 C212 C213 -121.9(10)
C122 C136 C212 C217 -67.3(12)
C137 C136 C212 C217 166.6(9)
C135 C136 C212 C217 56.9(11)
C217 C212 C213 C214 -0.2(17)
C136 C212 C213 C214 178.6(10)
C212 C213 C214 C215 0(2)
C213 C214 C215 C216 0(2)
C213 C214 C215 C218 177.0(12)
C214 C215 C216 C217 0.6(17)
C218 C215 C216 C217 -176.3(11)
C213 C212 C217 C216 0.8(16)
C136 C212 C217 C216 -178.0(9)
C215 C216 C217 C212 -1.0(16)
C214 C215 C218 C219 -100.1(18)
C216 C215 C218 C219 76.7(19)
C214 C215 C218 C220 30(2)
C216 C215 C218 C220 -152.8(15)
C214 C215 C218 C224 82(2)
C216 C215 C218 C224 -101(2)
C214 C215 C218 C222 -160(2)
C216 C215 C218 C222 17(3)
C214 C215 C218 C221 144.9(15)
C216 C215 C218 C221 -38.3(18)
C214 C215 C218 C223 -37(2)
C216 C215 C218 C223 139.4(17)
C123 C124 C225 C226 130.2(10)
C138 C124 C225 C226 -103.7(11)
C125 C124 C225 C226 7.7(12)
C123 C124 C225 C230 -54.0(13)
C138 C124 C225 C230 72.0(11)
C125 C124 C225 C230 -176.6(9)
C230 C225 C226 C227 -4.3(15)
C124 C225 C226 C227 171.6(9)
C225 C226 C227 C228 -2.9(15)
C226 C227 C228 C229 7.0(16)
C226 C227 C228 C231 -171.9(10)
C227 C228 C229 C230 -4.2(17)
C231 C228 C229 C230 174.7(11)
C226 C225 C230 C229 7.1(16)
C124 C225 C230 C229 -168.8(9)
C228 C229 C230 C225 -2.8(18)
C229 C228 C231 C235 41(2)
C227 C228 C231 C235 -140.2(18)
C229 C228 C231 C233 -133.4(15)
C227 C228 C231 C233 45(2)
C229 C228 C231 C232 102(2)
C227 C228 C231 C232 -79.6(18)
C229 C228 C231 C237 -92.5(15)
C227 C228 C231 C237 86.3(17)
C229 C228 C231 C234 -8.3(17)
C227 C228 C231 C234 170.6(12)
C229 C228 C231 C236 152.8(15)
C227 C228 C231 C236 -28.4(17)
C1 C5 Co1 C4 -119.3(7)
C6 C5 Co1 C4 120.1(12)
C4 C5 Co1 C1 119.3(7)
C6 C5 Co1 C1 -120.5(12)
C1 C5 Co1 C2 -38.5(5)
C4 C5 Co1 C2 80.8(5)
C6 C5 Co1 C2 -159.0(11)
C1 C5 Co1 C3 -80.7(5)
C4 C5 Co1 C3 38.7(5)
C6 C5 Co1 C3 158.8(11)
C1 C5 Co1 S1 14.3(8)
C4 C5 Co1 S1 133.6(5)
C6 C5 Co1 S1 -106.3(9)
C1 C5 Co1 S2 96.7(5)
C4 C5 Co1 S2 -143.9(4)
C6 C5 Co1 S2 -23.8(10)
C1 C5 Co1 S3 -167.8(4)
C4 C5 Co1 S3 -48.5(5)
C6 C5 Co1 S3 71.7(11)
C3 C4 Co1 C5 116.1(7)
C18 C4 Co1 C5 -119.4(12)
C5 C4 Co1 C1 -37.0(5)
C3 C4 Co1 C1 79.1(5)
C18 C4 Co1 C1 -156.4(11)
C5 C4 Co1 C2 -79.4(5)
C3 C4 Co1 C2 36.7(5)
C18 C4 Co1 C2 161.2(12)
C5 C4 Co1 C3 -116.1(7)
C18 C4 Co1 C3 124.5(13)
C5 C4 Co1 S1 -134.0(5)
C3 C4 Co1 S1 -17.9(9)
C18 C4 Co1 S1 106.6(10)
C5 C4 Co1 S2 45.3(5)
C3 C4 Co1 S2 161.4(4)
C18 C4 Co1 S2 -74.1(11)
C5 C4 Co1 S3 142.4(4)
C3 C4 Co1 S3 -101.6(5)
C18 C4 Co1 S3 22.9(10)
C2 C1 Co1 C5 -115.8(7)
C9 C1 Co1 C5 119.0(13)
C2 C1 Co1 C4 -78.6(5)
C5 C1 Co1 C4 37.2(5)
C9 C1 Co1 C4 156.1(11)
C5 C1 Co1 C2 115.8(7)
C9 C1 Co1 C2 -125.3(12)
C2 C1 Co1 C3 -35.6(4)
C5 C1 Co1 C3 80.2(5)
C9 C1 Co1 C3 -160.9(11)
C2 C1 Co1 S1 71.3(5)
C5 C1 Co1 S1 -172.9(4)
C9 C1 Co1 S1 -54.0(11)
C2 C1 Co1 S2 157.1(4)
C5 C1 Co1 S2 -87.2(5)
C9 C1 Co1 S2 31.8(10)
C2 C1 Co1 S3 -80.8(10)
C5 C1 Co1 S3 34.9(12)
C9 C1 Co1 S3 153.9(7)
C3 C2 Co1 C5 -81.7(5)
C1 C2 Co1 C5 39.2(5)
C12 C2 Co1 C5 157.9(12)
C3 C2 Co1 C4 -37.8(5)
C1 C2 Co1 C4 83.1(5)
C12 C2 Co1 C4 -158.2(12)
C3 C2 Co1 C1 -120.9(7)
C12 C2 Co1 C1 118.7(12)
C1 C2 Co1 C3 120.9(7)
C12 C2 Co1 C3 -120.4(12)
C3 C2 Co1 S1 119.9(5)
C1 C2 Co1 S1 -119.2(4)
C12 C2 Co1 S1 -0.5(11)
C3 C2 Co1 S2 -152.1(4)
C1 C2 Co1 S2 -31.2(6)
C12 C2 Co1 S2 87.5(10)
C3 C2 Co1 S3 34.0(6)
C1 C2 Co1 S3 154.9(4)
C12 C2 Co1 S3 -86.4(11)
C2 C3 Co1 C5 79.5(5)
C4 C3 Co1 C5 -39.0(5)
C15 C3 Co1 C5 -156.3(12)
C2 C3 Co1 C4 118.5(7)
C15 C3 Co1 C4 -117.3(13)
C2 C3 Co1 C1 36.1(4)
C4 C3 Co1 C1 -82.4(5)
C15 C3 Co1 C1 160.2(12)
C4 C3 Co1 C2 -118.5(7)
C15 C3 Co1 C2 124.2(13)
C2 C3 Co1 S1 -70.5(5)
C4 C3 Co1 S1 171.1(4)
C15 C3 Co1 S1 53.7(11)
C2 C3 Co1 S2 72.4(8)
C4 C3 Co1 S2 -46.1(9)
C15 C3 Co1 S2 -163.4(7)
C2 C3 Co1 S3 -156.5(4)
C4 C3 Co1 S3 85.0(5)
C15 C3 Co1 S3 -32.3(11)
C121 C122 Co2 C123 120.8(7)
C136 C122 Co2 C123 -121.4(13)
C123 C122 Co2 C120 -81.0(5)
C121 C122 Co2 C120 39.8(5)
C136 C122 Co2 C120 157.6(12)
C123 C122 Co2 C121 -120.8(7)
C136 C122 Co2 C121 117.8(13)
C123 C122 Co2 C119 -37.6(5)
C121 C122 Co2 C119 83.2(5)
C136 C122 Co2 C119 -158.9(12)
C123 C122 Co2 S5 122.3(5)
C121 C122 Co2 S5 -116.9(5)
C136 C122 Co2 S5 0.9(10)
C123 C122 Co2 S7 40.3(6)
C121 C122 Co2 S7 161.1(4)
C136 C122 Co2 S7 -81.0(11)
C123 C122 Co2 S6 -153.5(4)
C121 C122 Co2 S6 -32.7(6)
C136 C122 Co2 S6 85.2(10)
C119 C123 Co2 C122 -117.2(7)
C124 C123 Co2 C122 119.2(13)
C122 C123 Co2 C120 78.9(5)
C119 C123 Co2 C120 -38.2(5)
C124 C123 Co2 C120 -161.8(12)
C122 C123 Co2 C121 35.9(5)
C119 C123 Co2 C121 -81.2(5)
C124 C123 Co2 C121 155.2(12)
C122 C123 Co2 C119 117.2(7)
C124 C123 Co2 C119 -123.6(13)
C122 C123 Co2 S5 -66.8(5)
C119 C123 Co2 S5 176.0(4)
C124 C123 Co2 S5 52.4(11)
C122 C123 Co2 S7 -151.5(5)
C119 C123 Co2 S7 91.3(5)
C124 C123 Co2 S7 -32.2(11)
C122 C123 Co2 S6 77.1(10)
C119 C123 Co2 S6 -40.1(11)
C124 C123 Co2 S6 -163.7(7)
C119 C120 Co2 C122 80.3(5)
C121 C120 Co2 C122 -39.4(5)
C130 C120 Co2 C122 -160.2(11)
C119 C120 Co2 C123 37.5(5)
C121 C120 Co2 C123 -82.2(5)
C130 C120 Co2 C123 157.0(11)
C119 C120 Co2 C121 119.7(7)
C130 C120 Co2 C121 -120.7(12)
C121 C120 Co2 C119 -119.7(7)
C130 C120 Co2 C119 119.6(13)
C119 C120 Co2 S5 130.0(5)
C121 C120 Co2 S5 10.3(7)
C130 C120 Co2 S5 -110.4(10)
C119 C120 Co2 S7 -45.5(6)
C121 C120 Co2 S7 -165.2(4)
C130 C120 Co2 S7 74.1(10)
C119 C120 Co2 S6 -143.2(5)
C121 C120 Co2 S6 97.1(5)
C130 C120 Co2 S6 -23.6(10)
C120 C121 Co2 C122 114.1(7)
C133 C121 Co2 C122 -125.3(13)
C122 C121 Co2 C123 -35.7(5)
C120 C121 Co2 C123 78.3(5)
C133 C121 Co2 C123 -161.1(12)
C122 C121 Co2 C120 -114.1(7)
C133 C121 Co2 C120 120.6(13)
C122 C121 Co2 C119 -77.5(5)
C120 C121 Co2 C119 36.6(5)
C133 C121 Co2 C119 157.2(12)
C122 C121 Co2 S5 71.6(5)
C120 C121 Co2 S5 -174.3(4)
C133 C121 Co2 S5 -53.7(11)
C122 C121 Co2 S7 -65.1(12)
C120 C121 Co2 S7 48.9(12)
C133 C121 Co2 S7 169.5(7)
C122 C121 Co2 S6 156.9(5)
C120 C121 Co2 S6 -89.0(5)
C133 C121 Co2 S6 31.6(11)
C123 C119 Co2 C122 37.9(5)
C120 C119 Co2 C122 -79.3(5)
C127 C119 Co2 C122 159.7(12)
C120 C119 Co2 C123 -117.1(7)
C127 C119 Co2 C123 121.9(13)
C123 C119 Co2 C120 117.1(7)
C127 C119 Co2 C120 -121.0(13)
C123 C119 Co2 C121 80.5(5)
C120 C119 Co2 C121 -36.6(5)
C127 C119 Co2 C121 -157.6(11)
C123 C119 Co2 S5 -7.6(8)
C120 C119 Co2 S5 -124.8(6)
C127 C119 Co2 S5 114.2(10)
C123 C119 Co2 S7 -96.3(5)
C120 C119 Co2 S7 146.6(5)
C127 C119 Co2 S7 25.6(11)
C123 C119 Co2 S6 164.8(4)
C120 C119 Co2 S6 47.6(6)
C127 C119 Co2 S6 -73.3(11)
S4 Co3 Co4 S5 136.59(16)
S13 Co3 Co4 S5 70.83(17)
S2 Co3 Co4 S5 7.3(2)
S15 Co3 Co4 S5 -151.29(18)
S12 Co3 Co4 S5 -47.35(17)
Co6 Co3 Co4 S5 30.20(16)
S4 Co3 Co4 S15 -72.13(14)
S13 Co3 Co4 S15 -137.88(13)
S2 Co3 Co4 S15 158.56(15)
S12 Co3 Co4 S15 103.94(13)
Co6 Co3 Co4 S15 -178.51(11)
S4 Co3 Co4 S7 1.61(17)
S13 Co3 Co4 S7 -64.15(13)
S2 Co3 Co4 S7 -127.71(14)
S15 Co3 Co4 S7 73.73(14)
S12 Co3 Co4 S7 177.67(14)
Co6 Co3 Co4 S7 -104.78(11)
S4 Co3 Co4 S13 65.76(12)
S2 Co3 Co4 S13 -63.56(13)
S15 Co3 Co4 S13 137.88(13)
S12 Co3 Co4 S13 -118.18(12)
Co6 Co3 Co4 S13 -40.63(8)
S4 Co3 Co4 S12 -176.07(14)
S13 Co3 Co4 S12 118.18(12)
S2 Co3 Co4 S12 54.62(13)
S15 Co3 Co4 S12 -103.94(13)
Co6 Co3 Co4 S12 77.55(9)
S4 Co3 Co4 Co5 104.29(11)
S13 Co3 Co4 Co5 38.54(9)
S2 Co3 Co4 Co5 -25.02(13)
S15 Co3 Co4 Co5 176.42(11)
S12 Co3 Co4 Co5 -79.64(9)
Co6 Co3 Co4 Co5 -2.09(6)
S15 Co4 Co5 S5 162.2(2)
S7 Co4 Co5 S5 -73.27(11)
S13 Co4 Co5 S5 -164.90(12)
S12 Co4 Co5 S5 100.27(11)
Co3 Co4 Co5 S5 156.11(10)
S5 Co4 Co5 S13 164.90(12)
S15 Co4 Co5 S13 -32.9(2)
S7 Co4 Co5 S13 91.63(11)
S12 Co4 Co5 S13 -94.83(10)
Co3 Co4 Co5 S13 -38.99(9)
S5 Co4 Co5 S6 73.69(11)
S15 Co4 Co5 S6 -124.1(2)
S7 Co4 Co5 S6 0.42(11)
S13 Co4 Co5 S6 -91.21(11)
S12 Co4 Co5 S6 173.96(10)
Co3 Co4 Co5 S6 -130.20(9)
S5 Co4 Co5 S10 -174.49(19)
S15 Co4 Co5 S10 -12.3(3)
S7 Co4 Co5 S10 112.24(18)
S13 Co4 Co5 S10 20.61(18)
S12 Co4 Co5 S10 -74.22(19)
Co3 Co4 Co5 S10 -18.38(19)
S5 Co4 Co5 S11 -99.50(11)
S15 Co4 Co5 S11 62.7(2)
S7 Co4 Co5 S11 -172.77(10)
S13 Co4 Co5 S11 95.60(10)
S12 Co4 Co5 S11 0.77(10)
Co3 Co4 Co5 S11 56.61(8)
S5 Co4 Co5 Co6 -153.70(10)
S15 Co4 Co5 Co6 8.5(2)
S7 Co4 Co5 Co6 133.03(9)
S13 Co4 Co5 Co6 41.41(8)
S12 Co4 Co5 Co6 -53.43(8)
Co3 Co4 Co5 Co6 2.41(7)
S5 Co4 Co5 Co8 120.90(9)
S15 Co4 Co5 Co8 -76.9(2)
S7 Co4 Co5 Co8 47.63(8)
S13 Co4 Co5 Co8 -44.00(8)
S12 Co4 Co5 Co8 -138.83(8)
Co3 Co4 Co5 Co8 -82.99(6)
S5 Co5 Co6 S1 -151.30(16)
S13 Co5 Co6 S1 -75.95(16)
S6 Co5 Co6 S1 -12.8(2)
S10 Co5 Co6 S1 48.05(16)
S11 Co5 Co6 S1 161.69(17)
Co4 Co5 Co6 S1 -118.31(14)
Co8 Co5 Co6 S1 -34.34(15)
S5 Co5 Co6 S13 -75.35(15)
S6 Co5 Co6 S13 63.12(13)
S10 Co5 Co6 S13 123.99(12)
S11 Co5 Co6 S13 -122.37(12)
Co4 Co5 Co6 S13 -42.36(9)
Co8 Co5 Co6 S13 41.61(8)
S5 Co5 Co6 S2 -13.9(2)
S13 Co5 Co6 S2 61.46(13)
S6 Co5 Co6 S2 124.59(14)
S10 Co5 Co6 S2 -174.54(15)
S11 Co5 Co6 S2 -60.90(13)
Co4 Co5 Co6 S2 19.10(13)
Co8 Co5 Co6 S2 103.07(12)
S5 Co5 Co6 S10 160.65(17)
S13 Co5 Co6 S10 -123.99(12)
S6 Co5 Co6 S10 -60.87(13)
S11 Co5 Co6 S10 113.64(12)
Co4 Co5 Co6 S10 -166.36(10)
Co8 Co5 Co6 S10 -82.39(9)
S5 Co5 Co6 S11 47.01(16)
S13 Co5 Co6 S11 122.37(12)
S6 Co5 Co6 S11 -174.51(14)
S10 Co5 Co6 S11 -113.64(12)
Co4 Co5 Co6 S11 80.00(10)
Co8 Co5 Co6 S11 163.97(10)
S5 Co5 Co6 Co7 -119.03(14)
S13 Co5 Co6 Co7 -43.68(9)
S6 Co5 Co6 Co7 19.45(13)
S10 Co5 Co6 Co7 80.32(10)
S11 Co5 Co6 Co7 -166.04(10)
Co4 Co5 Co6 Co7 -86.04(7)
Co8 Co5 Co6 Co7 -2.07(6)
S5 Co5 Co6 Co3 -35.06(15)
S13 Co5 Co6 Co3 40.29(8)
S6 Co5 Co6 Co3 103.41(11)
S10 Co5 Co6 Co3 164.28(10)
S11 Co5 Co6 Co3 -82.08(9)
Co4 Co5 Co6 Co3 -2.07(6)
Co8 Co5 Co6 Co3 81.90(5)
S4 Co3 Co6 S1 22.21(12)
S13 Co3 Co6 S1 97.33(12)
S2 Co3 Co6 S1 -59.77(12)
S15 Co3 Co6 S1 142.31(16)
S12 Co3 Co6 S1 -159.95(11)
Co4 Co3 Co6 S1 144.19(9)
S4 Co3 Co6 S13 -75.12(12)
S2 Co3 Co6 S13 -157.10(14)
S15 Co3 Co6 S13 44.98(17)
S12 Co3 Co6 S13 102.72(11)
Co4 Co3 Co6 S13 46.86(9)
S4 Co3 Co6 S2 81.98(12)
S13 Co3 Co6 S2 157.10(14)
S15 Co3 Co6 S2 -157.92(18)
S12 Co3 Co6 S2 -100.18(11)
Co4 Co3 Co6 S2 -156.04(11)
S4 Co3 Co6 S10 -100.80(15)
S13 Co3 Co6 S10 -25.68(15)
S2 Co3 Co6 S10 177.22(17)
S15 Co3 Co6 S10 19.3(2)
S12 Co3 Co6 S10 77.04(15)
Co4 Co3 Co6 S10 21.18(15)
S4 Co3 Co6 S11 -175.58(11)
S13 Co3 Co6 S11 -100.47(11)
S2 Co3 Co6 S11 102.43(11)
S15 Co3 Co6 S11 -55.49(17)
S12 Co3 Co6 S11 2.26(9)
Co4 Co3 Co6 S11 -53.60(8)
S4 Co3 Co6 Co5 -119.89(9)
S13 Co3 Co6 Co5 -44.77(9)
S2 Co3 Co6 Co5 158.13(11)
S15 Co3 Co6 Co5 0.21(16)
S12 Co3 Co6 Co5 57.95(8)
Co4 Co3 Co6 Co5 2.09(6)
S4 Co3 Co6 Co7 -26.06(9)
S13 Co3 Co6 Co7 49.06(9)
S2 Co3 Co6 Co7 -108.04(10)
S15 Co3 Co6 Co7 94.04(16)
S12 Co3 Co6 Co7 151.78(8)
Co4 Co3 Co6 Co7 95.92(6)
S1 Co6 Co7 S14 162.1(2)
S13 Co6 Co7 S14 -35.2(2)
S2 Co6 Co7 S14 -123.8(2)
S10 Co6 Co7 S14 61.2(2)
S11 Co6 Co7 S14 -13.7(3)
Co5 Co6 Co7 S14 7.2(2)
Co3 Co6 Co7 S14 -77.7(2)
S13 Co6 Co7 S1 162.73(12)
S2 Co6 Co7 S1 74.05(10)
S10 Co6 Co7 S1 -100.86(11)
S11 Co6 Co7 S1 -175.82(19)
Co5 Co6 Co7 S1 -154.94(10)
Co3 Co6 Co7 S1 120.17(9)
S1 Co6 Co7 S3 -73.93(10)
S13 Co6 Co7 S3 88.80(10)
S2 Co6 Co7 S3 0.13(10)
S10 Co6 Co7 S3 -174.79(10)
S11 Co6 Co7 S3 110.25(18)
Co5 Co6 Co7 S3 131.13(8)
Co3 Co6 Co7 S3 46.24(8)
S1 Co6 Co7 S9 101.20(11)
S13 Co6 Co7 S9 -96.07(10)
S2 Co6 Co7 S9 175.26(10)
S10 Co6 Co7 S9 0.35(10)
S11 Co6 Co7 S9 -74.62(19)
Co5 Co6 Co7 S9 -53.74(8)
Co3 Co6 Co7 S9 -138.63(8)
S1 Co6 Co7 S13 -162.73(12)
S2 Co6 Co7 S13 -88.67(11)
S10 Co6 Co7 S13 96.42(10)
S11 Co6 Co7 S13 21.45(18)
Co5 Co6 Co7 S13 42.33(8)
Co3 Co6 Co7 S13 -42.56(8)
S1 Co6 Co7 Co8 157.31(10)
S13 Co6 Co7 Co8 -39.96(8)
S2 Co6 Co7 Co8 -128.64(9)
S10 Co6 Co7 Co8 56.45(8)
S11 Co6 Co7 Co8 -18.51(19)
Co5 Co6 Co7 Co8 2.37(7)
Co3 Co6 Co7 Co8 -82.52(6)
S14 Co7 Co8 S8 -71.19(13)
S1 Co7 Co8 S8 136.67(16)
S3 Co7 Co8 S8 4.70(17)
S9 Co7 Co8 S8 -174.26(14)
S13 Co7 Co8 S8 66.65(13)
Co6 Co7 Co8 S8 106.01(12)
S14 Co7 Co8 S6 157.22(15)
S1 Co7 Co8 S6 5.1(2)
S3 Co7 Co8 S6 -126.88(14)
S9 Co7 Co8 S6 54.15(14)
S13 Co7 Co8 S6 -64.94(13)
Co6 Co7 Co8 S6 -25.58(13)
S14 Co7 Co8 S13 -137.83(12)
S1 Co7 Co8 S13 70.02(16)
S3 Co7 Co8 S13 -61.94(13)
S9 Co7 Co8 S13 119.09(12)
Co6 Co7 Co8 S13 39.36(8)
S1 Co7 Co8 S14 -152.15(18)
S3 Co7 Co8 S14 75.89(14)
S9 Co7 Co8 S14 -103.07(12)
S13 Co7 Co8 S14 137.83(12)
Co6 Co7 Co8 S14 177.20(11)
S14 Co7 Co8 S9 103.07(12)
S1 Co7 Co8 S9 -49.07(16)
S3 Co7 Co8 S9 178.97(14)
S13 Co7 Co8 S9 -119.09(12)
Co6 Co7 Co8 S9 -79.73(9)
S14 Co7 Co8 Co5 -179.30(10)
S1 Co7 Co8 Co5 28.56(16)
S3 Co7 Co8 Co5 -103.40(11)
S9 Co7 Co8 Co5 77.63(9)
S13 Co7 Co8 Co5 -41.46(8)
Co6 Co7 Co8 Co5 -2.10(6)
S5 Co5 Co8 S8 20.62(12)
S13 Co5 Co8 S8 -75.77(12)
S6 Co5 Co8 S8 80.32(12)
S10 Co5 Co8 S8 -176.56(11)
S11 Co5 Co8 S8 -101.32(15)
Co4 Co5 Co8 S8 -26.48(9)
Co6 Co5 Co8 S8 -121.11(9)
S5 Co5 Co8 S6 -59.70(11)
S13 Co5 Co8 S6 -156.09(13)
S10 Co5 Co8 S6 103.12(11)
S11 Co5 Co8 S6 178.36(16)
Co4 Co5 Co8 S6 -106.80(10)
Co6 Co5 Co8 S6 158.57(10)
S5 Co5 Co8 S13 96.40(12)
S6 Co5 Co8 S13 156.09(13)
S10 Co5 Co8 S13 -100.79(11)
S11 Co5 Co8 S13 -25.54(15)
Co4 Co5 Co8 S13 49.29(9)
Co6 Co5 Co8 S13 -45.34(9)
S5 Co5 Co8 S14 142.94(15)
S13 Co5 Co8 S14 46.54(16)
S6 Co5 Co8 S14 -157.37(18)
S10 Co5 Co8 S14 -54.25(16)
S11 Co5 Co8 S14 21.0(2)
Co4 Co5 Co8 S14 95.83(15)
Co6 Co5 Co8 S14 1.20(16)
S5 Co5 Co8 S9 -160.34(11)
S13 Co5 Co8 S9 103.27(11)
S6 Co5 Co8 S9 -100.64(11)
S10 Co5 Co8 S9 2.48(9)
S11 Co5 Co8 S9 77.72(15)
Co4 Co5 Co8 S9 152.56(8)
Co6 Co5 Co8 S9 57.93(8)
S5 Co5 Co8 Co7 143.84(9)
S13 Co5 Co8 Co7 47.44(9)
S6 Co5 Co8 Co7 -156.47(10)
S10 Co5 Co8 Co7 -53.35(8)
S11 Co5 Co8 Co7 21.90(14)
Co4 Co5 Co8 Co7 96.73(6)
Co6 Co5 Co8 Co7 2.10(6)
S14 Co7 S1 Co6 -161.0(2)
S3 Co7 S1 Co6 104.73(9)
S9 Co7 S1 Co6 -78.25(9)
S13 Co7 S1 Co6 14.47(10)
Co8 Co7 S1 Co6 -38.75(16)
S14 Co7 S1 Co1 105.2(2)
S3 Co7 S1 Co1 10.89(10)
S9 Co7 S1 Co1 -172.09(10)
S13 Co7 S1 Co1 -79.37(11)
Co8 Co7 S1 Co1 -132.59(13)
Co6 Co7 S1 Co1 -93.84(10)
S13 Co6 S1 Co7 -15.14(10)
S2 Co6 S1 Co7 -107.11(9)
S10 Co6 S1 Co7 78.77(9)
S11 Co6 S1 Co7 173.3(3)
Co5 Co6 S1 Co7 41.16(15)
Co3 Co6 S1 Co7 -66.49(8)
S13 Co6 S1 Co1 82.05(11)
S2 Co6 S1 Co1 -9.92(10)
S10 Co6 S1 Co1 175.95(10)
S11 Co6 S1 Co1 -89.5(3)
Co5 Co6 S1 Co1 138.35(12)
Co7 Co6 S1 Co1 97.19(10)
Co3 Co6 S1 Co1 30.70(11)
C5 Co1 S1 Co7 167.3(5)
C4 Co1 S1 Co7 -98.4(5)
C1 Co1 S1 Co7 177.1(3)
C2 Co1 S1 Co7 -146.4(3)
C3 Co1 S1 Co7 -110.6(3)
S2 Co1 S1 Co7 82.24(11)
S3 Co1 S1 Co7 -11.04(10)
C5 Co1 S1 Co6 95.0(5)
C4 Co1 S1 Co6 -170.6(5)
C1 Co1 S1 Co6 104.8(3)
C2 Co1 S1 Co6 141.3(3)
C3 Co1 S1 Co6 177.1(3)
S2 Co1 S1 Co6 9.98(10)
S3 Co1 S1 Co6 -83.30(10)
C5 Co1 S2 Co6 -162.7(2)
C4 Co1 S2 Co6 170.5(3)
C1 Co1 S2 Co6 -123.5(2)
C2 Co1 S2 Co6 -104.5(3)
C3 Co1 S2 Co6 -156.2(7)
S1 Co1 S2 Co6 -9.89(10)
S3 Co1 S2 Co6 71.20(10)
C5 Co1 S2 Co3 111.8(3)
C4 Co1 S2 Co3 84.9(3)
C1 Co1 S2 Co3 151.0(2)
C2 Co1 S2 Co3 169.9(3)
C3 Co1 S2 Co3 118.2(7)
S1 Co1 S2 Co3 -95.43(12)
S3 Co1 S2 Co3 -14.34(13)
S1 Co6 S2 Co1 9.90(10)
S13 Co6 S2 Co1 -98.42(10)
S10 Co6 S2 Co1 82.5(11)
S11 Co6 S2 Co1 169.80(10)
Co5 Co6 S2 Co1 -144.12(10)
Co7 Co6 S2 Co1 -41.79(10)
Co3 Co6 S2 Co1 -115.34(12)
S1 Co6 S2 Co3 125.24(10)
S13 Co6 S2 Co3 16.92(10)
S10 Co6 S2 Co3 -162.1(11)
S11 Co6 S2 Co3 -74.86(10)
Co5 Co6 S2 Co3 -28.78(13)
Co7 Co6 S2 Co3 73.55(8)
S4 Co3 S2 Co1 -13.97(13)
S13 Co3 S2 Co1 76.47(13)
S15 Co3 S2 Co1 -140.9(3)
S12 Co3 S2 Co1 167.17(12)
Co4 Co3 S2 Co1 124.75(12)
Co6 Co3 S2 Co1 93.30(12)
S4 Co3 S2 Co6 -107.26(10)
S13 Co3 S2 Co6 -16.83(10)
S15 Co3 S2 Co6 125.8(4)
S12 Co3 S2 Co6 73.87(10)
Co4 Co3 S2 Co6 31.46(13)
C5 Co1 S3 S4 -55.1(3)
C4 Co1 S3 S4 -83.6(3)
C1 Co1 S3 S4 -81.5(9)
C2 Co1 S3 S4 -143.3(3)
C3 Co1 S3 S4 -122.7(3)
S1 Co1 S3 S4 124.00(14)
S2 Co1 S3 S4 41.22(14)
C5 Co1 S3 Co7 -168.3(3)
C4 Co1 S3 Co7 163.1(2)
C1 Co1 S3 Co7 165.2(8)
C2 Co1 S3 Co7 103.4(3)
C3 Co1 S3 Co7 124.0(2)
S1 Co1 S3 Co7 10.72(10)
S2 Co1 S3 Co7 -72.06(11)
S14 Co7 S3 S4 86.04(14)
S1 Co7 S3 S4 -121.87(14)
S9 Co7 S3 S4 -159.8(13)
S13 Co7 S3 S4 -15.69(14)
Co8 Co7 S3 S4 30.55(18)
Co6 Co7 S3 S4 -69.60(13)
S14 Co7 S3 Co1 -162.87(11)
S1 Co7 S3 Co1 -10.78(10)
S9 Co7 S3 Co1 -48.7(14)
S13 Co7 S3 Co1 95.39(10)
Co8 Co7 S3 Co1 141.64(10)
Co6 Co7 S3 Co1 41.49(10)
Co1 S3 S4 Co3 -55.92(14)
Co7 S3 S4 Co3 48.23(15)
S13 Co3 S4 S3 -54.12(13)
S2 Co3 S4 S3 39.46(13)
S15 Co3 S4 S3 -154.36(13)
S12 Co3 S4 S3 -156.8(16)
Co4 Co3 S4 S3 -103.47(13)
Co6 Co3 S4 S3 -8.26(14)
S15 Co4 S5 Co2 103.5(2)
S7 Co4 S5 Co2 10.12(10)
S13 Co4 S5 Co2 -82.60(12)
S12 Co4 S5 Co2 -174.36(10)
Co3 Co4 S5 Co2 -136.24(13)
Co5 Co4 S5 Co2 -95.31(10)
S15 Co4 S5 Co5 -161.2(2)
S7 Co4 S5 Co5 105.43(9)
S13 Co4 S5 Co5 12.71(10)
S12 Co4 S5 Co5 -79.05(9)
Co3 Co4 S5 Co5 -40.93(16)
C122 Co2 S5 Co4 -143.8(3)
C123 Co2 S5 Co4 -109.1(3)
C120 Co2 S5 Co4 173.2(4)
C121 Co2 S5 Co4 -179.9(3)
C119 Co2 S5 Co4 -104.0(5)
S7 Co2 S5 Co4 -10.24(10)
S6 Co2 S5 Co4 82.15(11)
C122 Co2 S5 Co5 142.7(3)
C123 Co2 S5 Co5 177.3(3)
C120 Co2 S5 Co5 99.6(4)
C121 Co2 S5 Co5 106.5(3)
C119 Co2 S5 Co5 -177.6(5)
S7 Co2 S5 Co5 -83.80(10)
S6 Co2 S5 Co5 8.59(10)
S13 Co5 S5 Co4 -13.13(10)
S6 Co5 S5 Co4 -106.94(9)
S10 Co5 S5 Co4 171.3(3)
S11 Co5 S5 Co4 79.69(9)
Co6 Co5 S5 Co4 42.75(15)
Co8 Co5 S5 Co4 -65.67(8)
S13 Co5 S5 Co2 85.15(11)
S6 Co5 S5 Co2 -8.67(10)
S10 Co5 S5 Co2 -90.4(3)
S11 Co5 S5 Co2 177.97(10)
Co4 Co5 S5 Co2 98.28(11)
Co6 Co5 S5 Co2 141.03(11)
Co8 Co5 S5 Co2 32.61(11)
S5 Co5 S6 Co8 125.32(10)
S13 Co5 S6 Co8 18.05(10)
S10 Co5 S6 Co8 -74.89(10)
S11 Co5 S6 Co8 -171.5(8)
Co4 Co5 S6 Co8 74.57(8)
Co6 Co5 S6 Co8 -28.88(13)
S5 Co5 S6 Co2 8.45(10)
S13 Co5 S6 Co2 -98.82(10)
S10 Co5 S6 Co2 168.24(10)
S11 Co5 S6 Co2 71.6(9)
Co4 Co5 S6 Co2 -42.30(9)
Co6 Co5 S6 Co2 -145.75(9)
Co8 Co5 S6 Co2 -116.87(11)
S8 Co8 S6 Co5 -109.07(10)
S13 Co8 S6 Co5 -17.84(9)
S14 Co8 S6 Co5 129.8(3)
S9 Co8 S6 Co5 73.96(9)
Co7 Co8 S6 Co5 31.79(13)
S8 Co8 S6 Co2 -16.53(14)
S13 Co8 S6 Co2 74.70(13)
S14 Co8 S6 Co2 -137.7(3)
S9 Co8 S6 Co2 166.50(12)
Co7 Co8 S6 Co2 124.33(12)
Co5 Co8 S6 Co2 92.54(12)
C122 Co2 S6 Co5 -98.4(3)
C123 Co2 S6 Co5 -155.5(8)
C120 Co2 S6 Co5 -157.1(3)
C121 Co2 S6 Co5 -118.2(2)
C119 Co2 S6 Co5 175.2(3)
S5 Co2 S6 Co5 -8.47(10)
S7 Co2 S6 Co5 71.74(10)
C122 Co2 S6 Co8 177.9(3)
C123 Co2 S6 Co8 120.8(8)
C120 Co2 S6 Co8 119.1(3)
C121 Co2 S6 Co8 158.0(3)
C119 Co2 S6 Co8 91.4(3)
S5 Co2 S6 Co8 -92.25(13)
S7 Co2 S6 Co8 -12.05(13)
C122 Co2 S7 S8 -150.3(3)
C123 Co2 S7 S8 -126.2(3)
C120 Co2 S7 S8 -61.0(3)
C121 Co2 S7 S8 -99.2(10)
C119 Co2 S7 S8 -87.8(3)
S5 Co2 S7 S8 121.37(14)
S6 Co2 S7 S8 39.55(13)
C122 Co2 S7 Co4 98.1(3)
C123 Co2 S7 Co4 122.2(3)
C120 Co2 S7 Co4 -172.6(3)
C121 Co2 S7 Co4 149.2(10)
C119 Co2 S7 Co4 160.6(3)
S5 Co2 S7 Co4 9.77(10)
S6 Co2 S7 Co4 -72.04(10)
S5 Co4 S7 S8 -121.39(14)
S15 Co4 S7 S8 86.60(14)
S13 Co4 S7 S8 -15.11(14)
S12 Co4 S7 S8 -165.2(9)
Co3 Co4 S7 S8 32.40(17)
Co5 Co4 S7 S8 -69.29(12)
S5 Co4 S7 Co2 -9.92(10)
S15 Co4 S7 Co2 -161.93(11)
S13 Co4 S7 Co2 96.36(10)
S12 Co4 S7 Co2 -53.7(10)
Co3 Co4 S7 Co2 143.86(10)
Co5 Co4 S7 Co2 42.18(10)
Co2 S7 S8 Co8 -56.22(14)
Co4 S7 S8 Co8 47.64(14)
S6 Co8 S8 S7 40.29(13)
S13 Co8 S8 S7 -54.86(13)
S14 Co8 S8 S7 -155.50(13)
S9 Co8 S8 S7 -177(69)
Co7 Co8 S8 S7 -105.14(13)
Co5 Co8 S8 S7 -7.97(14)
S14 Co7 S9 S10 -154.77(13)
S1 Co7 S9 S10 52.81(13)
S3 Co7 S9 S10 90.4(14)
S13 Co7 S9 S10 -53.78(12)
Co8 Co7 S9 S10 -99.38(12)
Co6 Co7 S9 S10 -0.37(10)
S14 Co7 S9 Co8 -55.39(9)
S1 Co7 S9 Co8 152.19(10)
S3 Co7 S9 Co8 -170.3(14)
S13 Co7 S9 Co8 45.60(9)
Co6 Co7 S9 Co8 99.01(7)
S8 Co8 S9 S10 166.7(13)
S6 Co8 S9 S10 -50.59(12)
S13 Co8 S9 S10 44.49(13)
S14 Co8 S9 S10 144.84(13)
Co7 Co8 S9 S10 91.58(12)
Co5 Co8 S9 S10 -2.68(10)
S8 Co8 S9 Co7 75.2(13)
S6 Co8 S9 Co7 -142.17(10)
S13 Co8 S9 Co7 -47.09(9)
S14 Co8 S9 Co7 53.26(9)
Co5 Co8 S9 Co7 -94.26(7)
Co7 S9 S10 Co5 71.17(12)
Co8 S9 S10 Co5 3.45(13)
Co7 S9 S10 Co6 0.43(12)
Co8 S9 S10 Co6 -67.29(12)
S5 Co5 S10 S9 124.6(3)
S13 Co5 S10 S9 -51.11(13)
S6 Co5 S10 S9 44.98(13)
S11 Co5 S10 S9 -142.40(12)
Co4 Co5 S10 S9 -68.1(2)
Co6 Co5 S10 S9 -93.64(12)
Co8 Co5 S10 S9 -2.72(10)
S5 Co5 S10 Co6 -141.7(3)
S13 Co5 S10 Co6 42.53(9)
S6 Co5 S10 Co6 138.63(10)
S11 Co5 S10 Co6 -48.75(9)
Co4 Co5 S10 Co6 25.53(19)
Co8 Co5 S10 Co6 90.92(7)
S1 Co6 S10 S9 -53.38(13)
S13 Co6 S10 S9 55.57(12)
S2 Co6 S10 S9 -125.4(11)
S11 Co6 S10 S9 147.01(12)
Co5 Co6 S10 S9 97.95(12)
Co7 Co6 S10 S9 -0.38(11)
Co3 Co6 S10 S9 74.44(16)
S1 Co6 S10 Co5 -151.33(10)
S13 Co6 S10 Co5 -42.38(9)
S2 Co6 S10 Co5 136.6(11)
S11 Co6 S10 Co5 49.06(9)
Co7 Co6 S10 Co5 -98.33(8)
Co3 Co6 S10 Co5 -23.51(15)
S1 Co6 S11 S12 122.3(3)
S13 Co6 S11 S12 -49.67(12)
S2 Co6 S11 S12 44.54(13)
S10 Co6 S11 S12 -141.60(12)
Co5 Co6 S11 S12 -93.03(12)
Co7 Co6 S11 S12 -67.4(2)
Co3 Co6 S11 S12 -2.45(10)
S1 Co6 S11 Co5 -144.7(3)
S13 Co6 S11 Co5 43.36(9)
S2 Co6 S11 Co5 137.56(9)
S10 Co6 S11 Co5 -48.57(9)
Co7 Co6 S11 Co5 25.61(18)
Co3 Co6 S11 Co5 90.58(7)
S5 Co5 S11 S12 -53.12(13)
S13 Co5 S11 S12 54.87(12)
S6 Co5 S11 S12 -115.6(8)
S10 Co5 S11 S12 147.28(12)
Co4 Co5 S11 S12 -0.84(11)
Co6 Co5 S11 S12 98.36(12)
Co8 Co5 S11 S12 74.02(16)
S5 Co5 S11 Co6 -151.48(10)
S13 Co5 S11 Co6 -43.49(9)
S6 Co5 S11 Co6 146.0(8)
S10 Co5 S11 Co6 48.92(9)
Co4 Co5 S11 Co6 -99.20(8)
Co8 Co5 S11 Co6 -24.34(14)
Co6 S11 S12 Co4 71.23(12)
Co5 S11 S12 Co4 0.94(12)
Co6 S11 S12 Co3 3.18(13)
Co5 S11 S12 Co3 -67.11(12)
S5 Co4 S12 S11 52.54(13)
S15 Co4 S12 S11 -155.04(13)
S7 Co4 S12 S11 95.8(10)
S13 Co4 S12 S11 -54.42(12)
Co3 Co4 S12 S11 -100.41(12)
Co5 Co4 S12 S11 -0.83(10)
S5 Co4 S12 Co3 152.95(10)
S15 Co4 S12 Co3 -54.63(9)
S7 Co4 S12 Co3 -163.8(10)
S13 Co4 S12 Co3 45.98(9)
Co5 Co4 S12 Co3 99.58(8)
S4 Co3 S12 S11 146.7(16)
S13 Co3 S12 S11 43.98(13)
S2 Co3 S12 S11 -49.56(12)
S15 Co3 S12 S11 144.18(13)
Co4 Co3 S12 S11 91.17(12)
Co6 Co3 S12 S11 -2.43(10)
S4 Co3 S12 Co4 55.5(16)
S13 Co3 S12 Co4 -47.19(8)
S2 Co3 S12 Co4 -140.73(9)
S15 Co3 S12 Co4 53.01(9)
Co6 Co3 S12 Co4 -93.60(7)
S5 Co5 S13 Co6 138.57(10)
S6 Co5 S13 Co6 -137.41(9)
S10 Co5 S13 Co6 -42.98(9)
S11 Co5 S13 Co6 43.81(9)
Co4 Co5 S13 Co6 125.92(9)
Co8 Co5 S13 Co6 -119.44(10)
S5 Co5 S13 Co3 65.68(14)
S6 Co5 S13 Co3 149.69(12)
S10 Co5 S13 Co3 -115.88(12)
S11 Co5 S13 Co3 -29.08(13)
Co4 Co5 S13 Co3 53.03(10)
Co6 Co5 S13 Co3 -72.89(11)
Co8 Co5 S13 Co3 167.67(15)
S5 Co5 S13 Co8 -101.99(10)
S6 Co5 S13 Co8 -17.98(10)
S10 Co5 S13 Co8 76.45(10)
S11 Co5 S13 Co8 163.25(10)
Co4 Co5 S13 Co8 -114.64(9)
Co6 Co5 S13 Co8 119.44(10)
S5 Co5 S13 Co4 12.65(10)
S6 Co5 S13 Co4 96.66(9)
S10 Co5 S13 Co4 -168.91(10)
S11 Co5 S13 Co4 -82.11(9)
Co6 Co5 S13 Co4 -125.92(9)
Co8 Co5 S13 Co4 114.64(9)
S5 Co5 S13 Co7 -164.12(10)
S6 Co5 S13 Co7 -80.11(12)
S10 Co5 S13 Co7 14.32(13)
S11 Co5 S13 Co7 101.12(12)
Co4 Co5 S13 Co7 -176.77(13)
Co6 Co5 S13 Co7 57.31(9)
Co8 Co5 S13 Co7 -62.13(10)
S1 Co6 S13 Co5 138.87(10)
S2 Co6 S13 Co5 -137.22(9)
S10 Co6 S13 Co5 42.68(9)
S11 Co6 S13 Co5 -44.08(9)
Co7 Co6 S13 Co5 124.17(9)
Co3 Co6 S13 Co5 -120.26(10)
S1 Co6 S13 Co3 -100.88(10)
S2 Co6 S13 Co3 -16.96(10)
S10 Co6 S13 Co3 162.94(10)
S11 Co6 S13 Co3 76.18(10)
Co5 Co6 S13 Co3 120.26(10)
Co7 Co6 S13 Co3 -115.58(10)
S1 Co6 S13 Co8 67.77(13)
S2 Co6 S13 Co8 151.68(12)
S10 Co6 S13 Co8 -28.42(13)
S11 Co6 S13 Co8 -115.18(12)
Co5 Co6 S13 Co8 -71.10(10)
Co7 Co6 S13 Co8 53.07(10)
Co3 Co6 S13 Co8 168.64(16)
S1 Co6 S13 Co4 -164.51(10)
S2 Co6 S13 Co4 -80.59(12)
S10 Co6 S13 Co4 99.30(12)
S11 Co6 S13 Co4 12.54(13)
Co5 Co6 S13 Co4 56.62(9)
Co7 Co6 S13 Co4 -179.21(14)
Co3 Co6 S13 Co4 -63.63(10)
S1 Co6 S13 Co7 14.70(10)
S2 Co6 S13 Co7 98.62(9)
S10 Co6 S13 Co7 -81.49(9)
S11 Co6 S13 Co7 -168.24(10)
Co5 Co6 S13 Co7 -124.17(9)
Co3 Co6 S13 Co7 115.58(10)
S4 Co3 S13 Co5 177.23(12)
S2 Co3 S13 Co5 82.32(13)
S15 Co3 S13 Co5 -87.11(14)
S12 Co3 S13 Co5 -6.73(13)
Co4 Co3 S13 Co5 -53.54(10)
Co6 Co3 S13 Co5 65.45(10)
S4 Co3 S13 Co6 111.78(10)
S2 Co3 S13 Co6 16.87(10)
S15 Co3 S13 Co6 -152.56(11)
S12 Co3 S13 Co6 -72.17(10)
Co4 Co3 S13 Co6 -118.99(10)
S4 Co3 S13 Co8 -38.5(4)
S2 Co3 S13 Co8 -133.4(3)
S15 Co3 S13 Co8 57.2(4)
S12 Co3 S13 Co8 137.5(3)
Co4 Co3 S13 Co8 90.7(3)
Co6 Co3 S13 Co8 -150.3(4)
S4 Co3 S13 Co4 -129.23(10)
S2 Co3 S13 Co4 135.87(10)
S15 Co3 S13 Co4 -33.57(10)
S12 Co3 S13 Co4 46.82(9)
Co6 Co3 S13 Co4 118.99(10)
S4 Co3 S13 Co7 46.41(12)
S2 Co3 S13 Co7 -48.50(13)
S15 Co3 S13 Co7 142.07(12)
S12 Co3 S13 Co7 -137.54(12)
Co4 Co3 S13 Co7 175.64(14)
Co6 Co3 S13 Co7 -65.37(10)
S8 Co8 S13 Co5 112.00(10)
S6 Co8 S13 Co5 17.89(9)
S14 Co8 S13 Co5 -152.18(10)
S9 Co8 S13 Co5 -72.22(10)
Co7 Co8 S13 Co5 -118.62(9)
S8 Co8 S13 Co6 176.79(12)
S6 Co8 S13 Co6 82.68(12)
S14 Co8 S13 Co6 -87.39(13)
S9 Co8 S13 Co6 -7.44(13)
Co7 Co8 S13 Co6 -53.83(10)
Co5 Co8 S13 Co6 64.79(10)
S8 Co8 S13 Co3 -36.0(4)
S6 Co8 S13 Co3 -130.1(3)
S14 Co8 S13 Co3 59.9(4)
S9 Co8 S13 Co3 139.8(3)
Co7 Co8 S13 Co3 93.4(3)
Co5 Co8 S13 Co3 -148.0(4)
S8 Co8 S13 Co4 46.79(13)
S6 Co8 S13 Co4 -47.32(12)
S14 Co8 S13 Co4 142.62(11)
S9 Co8 S13 Co4 -137.43(12)
Co7 Co8 S13 Co4 176.17(13)
Co5 Co8 S13 Co4 -65.21(10)
S8 Co8 S13 Co7 -129.38(10)
S6 Co8 S13 Co7 136.51(9)
S14 Co8 S13 Co7 -33.56(10)
S9 Co8 S13 Co7 46.40(9)
Co5 Co8 S13 Co7 118.62(9)
S5 Co4 S13 Co5 -12.79(10)
S15 Co4 S13 Co5 164.35(11)
S7 Co4 S13 Co5 -94.54(9)
S12 Co4 S13 Co5 82.25(9)
Co3 Co4 S13 Co5 129.75(10)
S5 Co4 S13 Co6 -69.99(13)
S15 Co4 S13 Co6 107.15(13)
S7 Co4 S13 Co6 -151.74(11)
S12 Co4 S13 Co6 25.05(13)
Co3 Co4 S13 Co6 72.55(10)
Co5 Co4 S13 Co6 -57.20(10)
S5 Co4 S13 Co3 -142.54(10)
S15 Co4 S13 Co3 34.60(10)
S7 Co4 S13 Co3 135.71(10)
S12 Co4 S13 Co3 -47.50(9)
Co5 Co4 S13 Co3 -129.75(10)
S5 Co4 S13 Co8 60.07(13)
S15 Co4 S13 Co8 -122.80(12)
S7 Co4 S13 Co8 -21.68(13)
S12 Co4 S13 Co8 155.10(11)
Co3 Co4 S13 Co8 -157.40(14)
Co5 Co4 S13 Co8 72.85(10)
S5 Co4 S13 Co7 120.4(17)
S15 Co4 S13 Co7 -62.4(18)
S7 Co4 S13 Co7 38.7(18)
S12 Co4 S13 Co7 -144.5(18)
Co3 Co4 S13 Co7 -97.0(18)
Co5 Co4 S13 Co7 133.2(18)
S14 Co7 S13 Co5 105.22(12)
S1 Co7 S13 Co5 -72.64(13)
S3 Co7 S13 Co5 -153.96(11)
S9 Co7 S13 Co5 23.20(13)
Co8 Co7 S13 Co5 70.32(10)
Co6 Co7 S13 Co5 -58.08(10)
S14 Co7 S13 Co6 163.30(10)
S1 Co7 S13 Co6 -14.57(10)
S3 Co7 S13 Co6 -95.89(9)
S9 Co7 S13 Co6 81.28(9)
Co8 Co7 S13 Co6 128.40(10)
S14 Co7 S13 Co3 -122.27(12)
S1 Co7 S13 Co3 59.86(13)
S3 Co7 S13 Co3 -21.46(13)
S9 Co7 S13 Co3 155.71(12)
Co8 Co7 S13 Co3 -157.17(14)
Co6 Co7 S13 Co3 74.43(10)
S14 Co7 S13 Co8 34.90(10)
S1 Co7 S13 Co8 -142.96(10)
S3 Co7 S13 Co8 135.72(9)
S9 Co7 S13 Co8 -47.12(9)
Co6 Co7 S13 Co8 -128.40(10)
S14 Co7 S13 Co4 -26.8(18)
S1 Co7 S13 Co4 155.3(17)
S3 Co7 S13 Co4 74.0(18)
S9 Co7 S13 Co4 -108.8(18)
Co8 Co7 S13 Co4 -61.7(17)
Co6 Co7 S13 Co4 169.9(18)
S1 Co7 S14 C238 -110.8(4)
S3 Co7 S14 C238 -21.2(4)
S9 Co7 S14 C238 163.2(4)
S13 Co7 S14 C238 73.7(4)
Co8 Co7 S14 C238 107.6(4)
Co6 Co7 S14 C238 101.9(4)
S1 Co7 S14 Co8 141.6(2)
S3 Co7 S14 Co8 -128.89(10)
S9 Co7 S14 Co8 55.56(9)
S13 Co7 S14 Co8 -33.99(10)
Co6 Co7 S14 Co8 -5.7(2)
S8 Co8 S14 C238 19.0(4)
S6 Co8 S14 C238 140.0(5)
S13 Co8 S14 C238 -72.9(4)
S9 Co8 S14 C238 -162.8(4)
Co7 Co8 S14 C238 -107.8(4)
Co5 Co8 S14 C238 -106.7(4)
S8 Co8 S14 Co7 126.81(10)
S6 Co8 S14 Co7 -112.2(3)
S13 Co8 S14 Co7 34.89(10)
S9 Co8 S14 Co7 -55.06(9)
Co5 Co8 S14 Co7 1.11(16)
Co7 S14 C238 C239 178.9(9)
Co8 S14 C238 C239 -104.4(9)
S14 C238 C239 C240 -79(3)
C238 C239 C240 C241 171(3)
S5 Co4 S15 C250 -103.5(9)
S7 Co4 S15 C250 -15.0(9)
S13 Co4 S15 C250 82.4(9)
S12 Co4 S15 C250 171.2(9)
Co3 Co4 S15 C250 116.2(9)
Co5 Co4 S15 C250 108.9(9)
S5 Co4 S15 C242 -119.7(9)
S7 Co4 S15 C242 -31.1(9)
S13 Co4 S15 C242 66.2(9)
S12 Co4 S15 C242 155.0(9)
Co3 Co4 S15 C242 100.0(8)
Co5 Co4 S15 C242 92.7(9)
S5 Co4 S15 Co3 140.3(2)
S7 Co4 S15 Co3 -131.16(10)
S13 Co4 S15 Co3 -33.82(10)
S12 Co4 S15 Co3 55.03(9)
Co5 Co4 S15 Co3 -7.3(2)
S4 Co3 S15 C250 22.9(9)
S13 Co3 S15 C250 -68.2(9)
S2 Co3 S15 C250 149.7(10)
S12 Co3 S15 C250 -157.3(9)
Co4 Co3 S15 C250 -102.8(9)
Co6 Co3 S15 C250 -100.4(10)
S4 Co3 S15 C242 18.9(8)
S13 Co3 S15 C242 -72.2(8)
S2 Co3 S15 C242 145.8(8)
S12 Co3 S15 C242 -161.2(8)
Co4 Co3 S15 C242 -106.7(8)
Co6 Co3 S15 C242 -104.4(8)
S4 Co3 S15 Co4 125.67(10)
S13 Co3 S15 Co4 34.54(10)
S2 Co3 S15 Co4 -107.5(4)
S12 Co3 S15 Co4 -54.50(9)
Co6 Co3 S15 Co4 2.31(17)
C250 S15 C242 C243 87(5)
Co4 S15 C242 C243 -179.5(15)
Co3 S15 C242 C243 -105.9(17)
S15 C242 C243 C246 -142(3)
C242 C243 C246 C247 -177(3)
C250 C248 C249 C283 -176(4)
C249 C248 C250 S15 76(4)
C242 S15 C250 C248 -111(6)
Co4 S15 C250 C248 156.8(18)
Co3 S15 C250 C248 -125(2)
